data_1552188
loop_
_publ_author_name
'Zhu, Yu'
'Zhang, Lei'
'Zhang, Jian'

_publ_section_title
;
 Assembly of High-Nuclearity Sn26, Sn34-Oxo Clusters: Solvent Strategy and
 Inorganic Sn Incorporation
;
_journal_name_full 'Chemical Science'
_journal_paper_doi 10.1039/C9SC02503K
_journal_year 2019
_chemical_formula_sum 'C196 H376 N10 Na2 O82 Sn34'
_chemical_formula_weight 8266.49
_space_group_crystal_system monoclinic
_space_group_IT_number 14
_space_group_name_Hall '-P 2yn'
_space_group_name_H-M_alt 'P 1 21/n 1'
_symmetry_space_group_name_Hall '-P 2yn'
_symmetry_space_group_name_H-M 'P 1 21/n 1'
_atom_sites_solution_hydrogens geom
_audit_creation_method SHELXL-2016/6
_audit_update_record
;
2019-08-01 deposited with the CCDC.    2019-08-12 downloaded from the CCDC.
;
_cell_angle_alpha 90
_cell_angle_beta 101.046(3)
_cell_angle_gamma 90
_cell_formula_units_Z 4
_cell_length_a 29.065(6)
_cell_length_b 17.858(3)
_cell_length_c 57.743(11)
_cell_measurement_reflns_used 60631
_cell_measurement_temperature 293(2)
_cell_measurement_theta_max 27.5243
_cell_measurement_theta_min 2.0566
_cell_volume 29416(10)
_computing_structure_refinement 'SHELXL-2016/6 (Sheldrick, 2016)'
_diffrn_ambient_temperature 293(2)
_diffrn_measured_fraction_theta_full 0.988
_diffrn_measured_fraction_theta_max 0.986
_diffrn_measurement_device_type MM007-Saturn724+
_diffrn_measurement_method CCD_Profile_fitting
_diffrn_radiation_type MoK\a
_diffrn_radiation_wavelength 0.71073
_diffrn_reflns_av_R_equivalents 0.0696
_diffrn_reflns_av_unetI/netI 0.0800
_diffrn_reflns_Laue_measured_fraction_full 0.988
_diffrn_reflns_Laue_measured_fraction_max 0.986
_diffrn_reflns_limit_h_max 37
_diffrn_reflns_limit_h_min -37
_diffrn_reflns_limit_k_max 23
_diffrn_reflns_limit_k_min -22
_diffrn_reflns_limit_l_max 74
_diffrn_reflns_limit_l_min -74
_diffrn_reflns_number 199801
_diffrn_reflns_point_group_measured_fraction_full 0.988
_diffrn_reflns_point_group_measured_fraction_max 0.986
_diffrn_reflns_theta_full 25.242
_diffrn_reflns_theta_max 27.483
_diffrn_reflns_theta_min 2.061
_exptl_absorpt_coefficient_mu 2.901
_exptl_absorpt_correction_T_max 1.0000
_exptl_absorpt_correction_T_min 0.5504
_exptl_absorpt_correction_type multi-scan
_exptl_absorpt_process_details 'SADABS (Sheldrick, 1996)'
_exptl_crystal_colour Colorless
_exptl_crystal_density_diffrn 1.867
_exptl_crystal_density_method 'not measured'
_exptl_crystal_description Prism
_exptl_crystal_F_000 16000
_exptl_crystal_size_max 0.2000
_exptl_crystal_size_mid 0.1500
_exptl_crystal_size_min 0.1500
_refine_diff_density_max 1.732
_refine_diff_density_min -0.969
_refine_diff_density_rms 0.143
_refine_ls_extinction_method none
_refine_ls_goodness_of_fit_ref 1.174
_refine_ls_hydrogen_treatment constr
_refine_ls_matrix_type full
_refine_ls_number_parameters 2680
_refine_ls_number_reflns 66522
_refine_ls_number_restraints 3845
_refine_ls_restrained_S_all 1.179
_refine_ls_R_factor_all 0.1503
_refine_ls_R_factor_gt 0.1124
_refine_ls_shift/su_max 0.014
_refine_ls_shift/su_mean 0.000
_refine_ls_structure_factor_coef Fsqd
_refine_ls_weighting_details 'w=1/[\s^2^(Fo^2^)+320.0000P] where P=(Fo^2^+2Fc^2^)/3'
_refine_ls_weighting_scheme calc
_refine_ls_wR_factor_gt 0.1679
_refine_ls_wR_factor_ref 0.1830
_reflns_Friedel_coverage 0.000
_reflns_number_gt 46298
_reflns_number_total 66522
_reflns_threshold_expression 'I > 2\s(I)'
_cod_data_source_file c9sc02503k2.cif
_cod_data_source_block x_sq_CCDC5
_cod_depositor_comments
;
The following automatic conversions were performed:

'_exptl_absorpt_correction_type' value 'Multi-scan' changed to
'multi-scan' according to
/home/data/users/saulius/crontab/automatic-downloads/rss-feeds/RSC/lib/dictionaries/cif_core.dic
dictionary named 'cif_core.dic' version 2.4.2 from 2011-04-26.

Automatic conversion script
Id: cif_fix_values 4973 2017-02-22 13:04:09Z antanas 
;
_cod_original_cell_volume 29415(9)
_cod_database_code 1552188
_shelx_shelxl_version_number 2016/6
_shelx_space_group_comment
;
The symmetry employed for this shelxl refinement is uniquely defined
by the following loop, which should always be used as a source of
symmetry information in preference to the above space-group names.
They are only intended as comments.
;

loop_
_space_group_symop_operation_xyz
'x, y, z'
'-x+1/2, y+1/2, -z+1/2'
'-x, -y, -z'
'x-1/2, -y-1/2, z-1/2'

loop_
_atom_site_label
_atom_site_type_symbol
_atom_site_fract_x
_atom_site_fract_y
_atom_site_fract_z
_atom_site_U_iso_or_equiv
_atom_site_adp_type
_atom_site_occupancy
_atom_site_site_symmetry_order
_atom_site_calc_flag
_atom_site_refinement_flags_posn
_atom_site_refinement_flags_adp
Sn1 Sn 0.84377(3) 0.72720(6) 0.12729(2) 0.0657(2) Uani 1 1 d . .
Sn2 Sn 0.73937(4) 0.78514(6) -0.11909(2) 0.0701(3) Uani 1 1 d . .
Sn3 Sn 0.72929(4) 0.54265(6) 0.16769(2) 0.0737(3) Uani 1 1 d . .
Sn4 Sn 0.80823(4) 0.55926(6) 0.04001(2) 0.0709(3) Uani 1 1 d . .
Sn5 Sn 0.78329(4) 0.82647(6) 0.06988(2) 0.0676(3) Uani 1 1 d . .
Sn6 Sn 0.77261(4) 0.70732(6) 0.16432(2) 0.0713(3) Uani 1 1 d . .
Sn7 Sn 0.85919(3) 0.70460(6) 0.06643(2) 0.0686(3) Uani 1 1 d . .
Sn8 Sn 0.71758(4) 0.81506(6) 0.12215(2) 0.0703(3) Uani 1 1 d . .
Sn9 Sn 0.68916(4) 0.42918(6) 0.12317(2) 0.0781(3) Uani 1 1 d . .
Sn10 Sn 0.85426(4) 0.55137(6) 0.10746(2) 0.0679(3) Uani 1 1 d . .
Sn11 Sn 0.81785(4) 0.91147(6) -0.09630(2) 0.0685(3) Uani 1 1 d . .
Sn12 Sn 0.74256(4) 0.43275(6) 0.07747(2) 0.0736(3) Uani 1 1 d . .
Sn13 Sn 0.80122(4) 0.42197(6) 0.13115(2) 0.0758(3) Uani 1 1 d . .
Sn14 Sn 0.70470(4) 0.95002(6) -0.10289(2) 0.0707(3) Uani 1 1 d . .
Sn15 Sn 0.80193(4) 1.06741(6) -0.12572(2) 0.0736(3) Uani 1 1 d . .
Sn16 Sn 0.86355(4) 0.57091(6) 0.17335(2) 0.0755(3) Uani 1 1 d . .
Sn17 Sn 0.70768(4) 0.82956(6) 0.00805(2) 0.0787(3) Uani 1 1 d . .
Sn18 Sn 0.62314(4) 0.71294(6) 0.09790(2) 0.0759(3) Uani 1 1 d . .
Sn19 Sn 0.63419(4) 0.68130(7) 0.03300(2) 0.0757(3) Uani 1 1 d . .
Sn20 Sn 0.71993(4) 0.65324(7) -0.00940(2) 0.0791(3) Uani 1 1 d . .
Sn21 Sn 0.80853(4) 0.80140(6) -0.15658(2) 0.0776(3) Uani 1 1 d . .
Sn22 Sn 0.63720(4) 0.50738(6) 0.07312(2) 0.0761(3) Uani 1 1 d . .
Sn23 Sn 0.61042(4) 0.55543(7) 0.12314(2) 0.0836(3) Uani 1 1 d . .
Sn24 Sn 0.67367(4) 0.83515(6) 0.05877(2) 0.0746(3) Uani 1 1 d . .
Sn25 Sn 0.81479(4) 0.75602(7) 0.01257(2) 0.0759(3) Uani 1 1 d . .
Sn26 Sn 0.69463(4) 0.52781(6) 0.02905(2) 0.0754(3) Uani 1 1 d . .
Sn27 Sn 0.65116(4) 0.92650(7) -0.15682(2) 0.0791(3) Uani 1 1 d . .
Sn28 Sn 0.65076(4) 0.71924(7) 0.16479(2) 0.0862(3) Uani 1 1 d . .
Sn29 Sn 0.88113(4) 0.97211(7) -0.14577(2) 0.0809(3) Uani 1 1 d . .
Sn30 Sn 0.77729(4) 1.08534(7) -0.18250(2) 0.0857(3) Uani 1 1 d . .
Sn31 Sn 0.79568(4) 0.91511(7) -0.20110(2) 0.0879(4) Uani 1 1 d . .
Sn32 Sn 0.68753(4) 0.97612(8) -0.20412(2) 0.0905(4) Uani 1 1 d . .
Sn33 Sn 0.70350(4) 0.77217(7) -0.18627(2) 0.0862(3) Uani 1 1 d . .
Sn34 Sn 0.67576(4) 1.10316(7) -0.15041(2) 0.0875(3) Uani 1 1 d . .
Na1 Na 0.73329(18) 0.6283(3) 0.08370(9) 0.0651(13) Uani 1 1 d . .
Na2 Na 0.7519(2) 0.8118(3) -0.04973(9) 0.0785(16) Uani 1 1 d . .
O1 O 0.9878(5) 0.6817(9) 0.1667(3) 0.155(6) Uani 1 1 d . .
O2 O 0.5973(6) 0.9387(8) 0.1561(3) 0.163(7) Uani 1 1 d . .
O3 O 0.9309(4) 0.5983(6) 0.16390(18) 0.088(3) Uani 1 1 d . .
O4 O 0.8534(3) 0.9843(5) -0.11549(15) 0.071(2) Uani 1 1 d . .
O5 O 0.7448(3) 0.6205(5) 0.14491(14) 0.065(2) Uani 1 1 d . .
O6 O 0.8058(3) 0.4676(5) 0.09959(14) 0.070(3) Uani 1 1 d . .
O7 O 0.8332(3) 0.7593(5) 0.09206(14) 0.069(2) Uani 1 1 d . .
O8 O 0.7681(3) 0.9930(5) -0.10964(15) 0.073(3) Uani 1 1 d . .
O9 O 0.6625(3) 0.5897(5) 0.05175(14) 0.067(2) Uani 1 1 d . .
O10 O 0.7547(3) 0.5239(5) 0.05553(14) 0.068(2) Uani 1 1 d . .
O11 O 0.8030(3) 0.6289(5) 0.11331(14) 0.061(2) Uani 1 1 d . .
O12 O 0.7984(3) 0.5794(6) 0.18624(14) 0.079(3) Uani 1 1 d . .
O13 O 0.7056(3) 0.7652(5) 0.15398(15) 0.077(3) Uani 1 1 d . .
O14 O 0.6968(3) 0.7037(5) 0.10870(14) 0.062(2) Uani 1 1 d . .
O15 O 0.8287(3) 0.7958(5) 0.04737(15) 0.074(3) Uani 1 1 d . .
O16 O 0.6223(3) 0.4573(6) 0.10372(16) 0.084(3) Uani 1 1 d . .
O17 O 0.7514(3) 0.4561(5) 0.14773(15) 0.078(3) Uani 1 1 d . .
O18 O 0.6402(3) 0.7390(5) 0.06517(16) 0.076(3) Uani 1 1 d . .
O19 O 0.7036(3) 0.5042(5) 0.09648(14) 0.068(2) Uani 1 1 d . .
O20 O 0.8417(3) 0.5960(5) 0.07351(15) 0.071(3) Uani 1 1 d . .
O21 O 0.6637(3) 1.0115(5) -0.13031(15) 0.075(3) Uani 1 1 d . .
O22 O 0.6676(3) 0.5162(5) 0.14420(15) 0.075(3) Uani 1 1 d . .
O23 O 0.6973(3) 0.8766(5) -0.13183(14) 0.070(2) Uani 1 1 d . .
O24 O 0.7515(3) 0.5684(5) 0.01337(15) 0.076(3) Uani 1 1 d . .
O25 O 0.8304(4) 0.9877(5) -0.06599(15) 0.079(3) Uani 1 1 d . .
O26 O 0.7463(3) 0.7311(5) 0.01630(14) 0.067(2) Uani 1 1 d . .
O27 O 0.8365(3) 0.6582(5) 0.03284(15) 0.070(2) Uani 1 1 d . .
O28 O 0.7415(4) 0.3737(5) 0.10876(16) 0.084(3) Uani 1 1 d . .
O29 O 0.8448(3) 0.5140(5) 0.14196(15) 0.071(2) Uani 1 1 d . .
O30 O 0.6170(3) 0.6003(5) 0.09184(16) 0.074(3) Uani 1 1 d . .
O31 O 0.7446(3) 0.7507(5) -0.15350(15) 0.077(3) Uani 1 1 d . .
O32 O 0.7256(3) 0.8352(5) 0.08769(15) 0.068(2) Uani 1 1 d . .
O33 O 0.8949(3) 0.6508(5) 0.11874(16) 0.073(3) Uani 1 1 d . .
O34 O 0.8404(3) 0.6711(5) 0.15924(15) 0.071(2) Uani 1 1 d . .
O35 O 0.6677(3) 0.6272(5) 0.00949(14) 0.075(3) Uani 1 1 d . .
O36 O 0.6783(3) 0.4406(5) 0.05492(15) 0.077(3) Uani 1 1 d . .
O37 O 0.7975(3) 0.8430(5) -0.12603(15) 0.076(3) Uani 1 1 d . .
O38 O 0.7530(3) 0.9767(5) -0.18359(14) 0.071(3) Uani 1 1 d . .
O39 O 0.7692(3) 0.8152(6) -0.18916(15) 0.083(3) Uani 1 1 d . .
O40 O 0.7291(3) 0.8661(5) 0.04274(16) 0.079(3) Uani 1 1 d . .
O41 O 0.7831(3) 0.7699(5) 0.13539(14) 0.067(2) Uani 1 1 d . .
O42 O 0.7940(4) 0.7052(6) -0.10387(16) 0.082(3) Uani 1 1 d . .
O43 O 0.8321(3) 1.0574(6) -0.15482(15) 0.078(3) Uani 1 1 d . .
O44 O 0.7312(4) 0.9256(7) -0.22621(16) 0.097(3) Uani 1 1 d . .
O45 O 0.8101(4) 0.8984(7) -0.04327(17) 0.098(4) Uani 1 1 d . .
O46 O 0.6439(3) 0.8238(6) 0.10882(17) 0.084(3) Uani 1 1 d . .
O47 O 0.7862(3) 0.6905(6) -0.01701(16) 0.088(3) Uani 1 1 d . .
O48 O 0.7540(4) 0.7210(5) 0.06161(16) 0.086(3) Uani 1 1 d . .
O49 O 0.6881(3) 0.7562(6) -0.02151(17) 0.084(3) Uani 1 1 d . .
O50 O 0.6404(3) 0.8894(6) -0.09862(17) 0.087(3) Uani 1 1 d . .
O51 O 0.6765(3) 0.8778(6) -0.18486(15) 0.082(3) Uani 1 1 d . .
O52 O 0.6563(3) 0.7837(5) 0.02551(16) 0.076(3) Uani 1 1 d . .
O53 O 0.6595(3) 1.0197(6) -0.17592(16) 0.084(3) Uani 1 1 d . .
O54 O 0.6259(3) 0.6672(6) 0.13283(17) 0.085(3) Uani 1 1 d . .
O55 O 0.7709(4) 0.7083(6) -0.06932(16) 0.088(3) Uani 1 1 d . .
O56 O 0.7048(4) 0.6448(6) 0.18289(17) 0.087(3) Uani 1 1 d . .
O57 O 0.8391(3) 0.8977(6) -0.16702(16) 0.085(3) Uani 1 1 d . .
O59 O 0.7466(3) 1.0972(5) -0.15203(15) 0.078(3) Uani 1 1 d . .
O60 O 0.7736(3) 0.8512(6) -0.00130(17) 0.087(3) Uani 1 1 d . .
O61 O 0.6768(4) 0.8514(7) -0.06278(17) 0.093(3) Uani 1 1 d . .
O62 O 0.8161(4) 1.0293(6) -0.20540(16) 0.088(3) Uani 1 1 d . .
O64 O 0.7139(4) 1.0866(6) -0.20828(17) 0.101(4) Uani 1 1 d . .
O65 O 0.6120(4) 0.8196(7) 0.1514(2) 0.104(4) Uani 1 1 d . .
O66 O 0.6897(4) 0.7829(7) -0.22397(17) 0.105(4) Uani 1 1 d . .
O67 O 0.7179(8) 0.7563(12) -0.2549(3) 0.223(9) Uani 1 1 d . U
O68 O 0.9080(4) 1.0133(7) -0.17569(18) 0.104(4) Uani 1 1 d . .
O93 O 0.9439(5) 1.1055(9) -0.1908(3) 0.160(6) Uani 1 1 d . .
O101 O 0.6620(4) 1.1749(7) -0.1810(2) 0.106(4) Uani 1 1 d . .
O102 O 0.6089(7) 1.2139(13) -0.2113(4) 0.231(9) Uani 1 1 d . U
O105 O 0.8015(5) 0.5819(7) 0.23188(19) 0.114(4) Uani 1 1 d . .
O106 O 0.7325(6) 0.6393(7) 0.2295(2) 0.125(5) Uani 1 1 d . .
O107 O 0.7536(3) 0.8634(5) -0.09089(14) 0.068(2) Uani 1 1 d . .
N2 N 0.9308(5) 1.0726(9) -0.1325(3) 0.112(3) Uani 1 1 d . U
N8 N 0.5945(7) 1.1189(11) -0.1609(4) 0.147(4) Uani 1 1 d . U
C1 C 0.8946(7) 0.8113(10) 0.1405(3) 0.125(5) Uani 1 1 d D U
H1A H 0.922652 0.785648 0.148387 0.149 Uiso 1 1 calc R U
H1B H 0.902553 0.836761 0.126955 0.149 Uiso 1 1 calc R U
C2 C 0.8835(7) 0.8692(11) 0.1567(4) 0.159(7) Uani 1 1 d D U
H2A H 0.878075 0.845683 0.171108 0.191 Uiso 1 1 calc R U
H2B H 0.855007 0.895022 0.149495 0.191 Uiso 1 1 calc R U
C3 C 0.9231(7) 0.9257(12) 0.1628(4) 0.166(7) Uani 1 1 d D U
H3A H 0.951753 0.900115 0.169965 0.200 Uiso 1 1 calc R U
H3B H 0.928342 0.949993 0.148506 0.200 Uiso 1 1 calc R U
C4 C 0.9111(9) 0.9823(13) 0.1793(5) 0.240(10) Uani 1 1 d D U
H4A H 0.936269 1.017767 0.183030 0.360 Uiso 1 1 calc R U
H4B H 0.882946 1.007909 0.172069 0.360 Uiso 1 1 calc R U
H4C H 0.906306 0.958143 0.193480 0.360 Uiso 1 1 calc R U
C5 C 0.6826(6) 0.7171(9) -0.1135(3) 0.112(4) Uani 1 1 d D U
H5A H 0.680346 0.721178 -0.097022 0.134 Uiso 1 1 calc R U
H5B H 0.654028 0.737956 -0.122689 0.134 Uiso 1 1 calc R U
C6 C 0.6840(6) 0.6340(9) -0.1195(4) 0.130(5) Uani 1 1 d D U
H6A H 0.708907 0.608856 -0.108776 0.156 Uiso 1 1 calc R U
H6B H 0.688880 0.627205 -0.135533 0.156 Uiso 1 1 calc R U
C7 C 0.6348(7) 0.6027(10) -0.1168(4) 0.162(6) Uani 1 1 d D U
H7A H 0.631582 0.603829 -0.100385 0.194 Uiso 1 1 calc R U
H7B H 0.609827 0.632480 -0.125948 0.194 Uiso 1 1 calc R U
C8 C 0.6324(9) 0.5246(12) -0.1256(5) 0.232(10) Uani 1 1 d D U
H8A H 0.602741 0.503053 -0.124276 0.348 Uiso 1 1 calc R U
H8B H 0.635611 0.524330 -0.141844 0.348 Uiso 1 1 calc R U
H8C H 0.657255 0.495824 -0.116411 0.348 Uiso 1 1 calc R U
C9 C 0.7183(6) 0.4716(12) 0.1963(3) 0.131(5) Uani 1 1 d D U
H9A H 0.730692 0.422233 0.194113 0.157 Uiso 1 1 calc R U
H9B H 0.736009 0.491641 0.210982 0.157 Uiso 1 1 calc R U
C10 C 0.6679(6) 0.4639(12) 0.1986(3) 0.147(6) Uani 1 1 d D U
H10A H 0.649880 0.444348 0.183958 0.176 Uiso 1 1 calc R U
H10B H 0.655476 0.512928 0.201250 0.176 Uiso 1 1 calc R U
C11 C 0.6624(7) 0.4130(13) 0.2184(3) 0.161(6) Uani 1 1 d D U
H11A H 0.681034 0.431845 0.233025 0.193 Uiso 1 1 calc R U
H11B H 0.674000 0.363610 0.215582 0.193 Uiso 1 1 calc R U
C12 C 0.6116(7) 0.4071(15) 0.2210(4) 0.201(9) Uani 1 1 d D U
H12A H 0.609273 0.374141 0.233892 0.301 Uiso 1 1 calc R U
H12B H 0.600195 0.455834 0.224148 0.301 Uiso 1 1 calc R U
H12C H 0.593168 0.387662 0.206721 0.301 Uiso 1 1 calc R U
C13 C 0.8526(9) 0.4691(13) 0.0323(4) 0.181(8) Uani 1 1 d D U
H13A H 0.885153 0.484160 0.036573 0.217 Uiso 1 1 calc R U
H13I H 0.848078 0.425586 0.041656 0.217 Uiso 1 1 calc R U
C14 C 0.8421(9) 0.4491(15) 0.0074(4) 0.217(9) Uani 1 1 d D U
H14A H 0.852800 0.489465 -0.001512 0.260 Uiso 1 1 calc R U
H14B H 0.808285 0.445940 0.002452 0.260 Uiso 1 1 calc R U
C15 C 0.8633(10) 0.3765(14) 0.0007(5) 0.230(9) Uani 1 1 d D U
H15A H 0.848700 0.334619 0.007238 0.276 Uiso 1 1 calc R U
H15B H 0.857086 0.371323 -0.016301 0.276 Uiso 1 1 calc R U
C16 C 0.9142(9) 0.3746(18) 0.0096(6) 0.279(12) Uani 1 1 d D U
H16A H 0.926685 0.328136 0.005207 0.419 Uiso 1 1 calc R U
H16B H 0.928731 0.415522 0.003021 0.419 Uiso 1 1 calc R U
H16C H 0.920355 0.378862 0.026532 0.419 Uiso 1 1 calc R U
C17 C 0.8141(6) 0.9323(10) 0.0822(4) 0.122(6) Uani 1 1 d D U
H17A H 0.795113 0.972441 0.074033 0.146 Uiso 1 1 calc R U
H17B H 0.813891 0.937166 0.098915 0.146 Uiso 1 1 calc R U
C18 C 0.8636(6) 0.9402(11) 0.0783(4) 0.148(6) Uani 1 1 d D U
H18A H 0.882691 0.900069 0.086400 0.177 Uiso 1 1 calc R U
H18B H 0.863914 0.936045 0.061581 0.177 Uiso 1 1 calc R U
C19 C 0.8841(7) 1.0144(11) 0.0873(4) 0.172(7) Uani 1 1 d D U
H19A H 0.879969 1.022418 0.103387 0.206 Uiso 1 1 calc R U
H19B H 0.868733 1.054826 0.077541 0.206 Uiso 1 1 calc R U
C20 C 0.9365(7) 1.0116(15) 0.0862(5) 0.230(10) Uani 1 1 d D U
H20A H 0.951022 1.058167 0.091814 0.345 Uiso 1 1 calc R U
H20B H 0.951193 0.971375 0.095905 0.345 Uiso 1 1 calc R U
H20C H 0.940012 1.003622 0.070187 0.345 Uiso 1 1 calc R U
C21 C 0.7974(7) 0.7682(8) 0.1959(3) 0.114(4) Uani 1 1 d D U
H21A H 0.783128 0.747720 0.208428 0.137 Uiso 1 1 calc R U
H21B H 0.831003 0.761285 0.200438 0.137 Uiso 1 1 calc R U
C22 C 0.7869(7) 0.8515(9) 0.1938(3) 0.128(4) Uani 1 1 d D U
H22A H 0.753260 0.859245 0.190942 0.154 Uiso 1 1 calc R U
H22B H 0.798693 0.871705 0.180459 0.154 Uiso 1 1 calc R U
C23 C 0.8094(8) 0.8920(9) 0.2160(3) 0.134(5) Uani 1 1 d D U
H23A H 0.843072 0.883936 0.218976 0.160 Uiso 1 1 calc R U
H23B H 0.797386 0.872322 0.229340 0.160 Uiso 1 1 calc R U
C24 C 0.7990(9) 0.9757(9) 0.2134(4) 0.183(9) Uani 1 1 d D U
H24A H 0.813439 1.001146 0.227628 0.274 Uiso 1 1 calc R U
H24B H 0.811313 0.995132 0.200358 0.274 Uiso 1 1 calc R U
H24C H 0.765732 0.983545 0.210699 0.274 Uiso 1 1 calc R U
C25 C 0.9326(8) 0.7151(13) 0.0734(4) 0.167(7) Uani 1 1 d D U
H25A H 0.939278 0.767506 0.076981 0.200 Uiso 1 1 calc R U
H25B H 0.943807 0.687722 0.087900 0.200 Uiso 1 1 calc R U
C26 C 0.9626(10) 0.6930(13) 0.0571(5) 0.216(9) Uani 1 1 d D U
H26A H 0.994873 0.702269 0.064605 0.259 Uiso 1 1 calc R U
H26B H 0.955603 0.725335 0.043348 0.259 Uiso 1 1 calc R U
C27 C 0.9588(10) 0.6162(13) 0.0491(5) 0.217(9) Uani 1 1 d D U
H27A H 0.928298 0.606852 0.039326 0.260 Uiso 1 1 calc R U
H27B H 0.963407 0.582026 0.062367 0.260 Uiso 1 1 calc R U
C28 C 0.9988(10) 0.6060(16) 0.0343(5) 0.267(11) Uani 1 1 d D U
H28A H 0.998230 0.555635 0.028376 0.401 Uiso 1 1 calc R U
H28B H 0.993857 0.640404 0.021237 0.401 Uiso 1 1 calc R U
H28C H 1.028752 0.615728 0.044138 0.401 Uiso 1 1 calc R U
C29 C 0.7305(9) 0.9290(11) 0.1358(4) 0.172(7) Uani 1 1 d D U
H29A H 0.723637 0.931052 0.151621 0.207 Uiso 1 1 calc R U
H29B H 0.763456 0.940613 0.137011 0.207 Uiso 1 1 calc R U
C30 C 0.7022(9) 0.9865(13) 0.1210(4) 0.219(8) Uani 1 1 d D U
H30B H 0.669308 0.972620 0.118033 0.262 Uiso 1 1 calc R U
H30C H 0.712259 0.991190 0.106044 0.262 Uiso 1 1 calc R U
C31 C 0.7096(10) 1.0631(12) 0.1350(5) 0.234(9) Uani 1 1 d D U
H31C H 0.682290 1.095210 0.130902 0.281 Uiso 1 1 calc R U
H31F H 0.716116 1.054863 0.151906 0.281 Uiso 1 1 calc R U
C32 C 0.7520(11) 1.0966(16) 0.1266(6) 0.289(12) Uani 1 1 d D U
H32D H 0.759667 1.144133 0.134130 0.433 Uiso 1 1 calc R U
H32E H 0.778281 1.063324 0.130638 0.433 Uiso 1 1 calc R U
H32F H 0.744741 1.103329 0.109811 0.433 Uiso 1 1 calc R U
C33 C 0.6673(8) 0.3261(13) 0.1375(4) 0.175(8) Uani 1 1 d D U
H33A H 0.694750 0.294718 0.142113 0.210 Uiso 1 1 calc R U
H33B H 0.655545 0.338096 0.151649 0.210 Uiso 1 1 calc R U
C34 C 0.6299(9) 0.2804(16) 0.1212(4) 0.216(9) Uani 1 1 d D U
H34A H 0.625489 0.232901 0.128681 0.259 Uiso 1 1 calc R U
H34B H 0.600343 0.307200 0.118682 0.259 Uiso 1 1 calc R U
C35 C 0.6440(9) 0.2667(16) 0.0983(4) 0.207(9) Uani 1 1 d D U
H35A H 0.671681 0.235199 0.100777 0.249 Uiso 1 1 calc R U
H35B H 0.651899 0.313933 0.091815 0.249 Uiso 1 1 calc R U
C36 C 0.6057(10) 0.2295(18) 0.0811(4) 0.266(12) Uani 1 1 d D U
H36A H 0.616058 0.221442 0.066475 0.399 Uiso 1 1 calc R U
H36B H 0.598191 0.182208 0.087377 0.399 Uiso 1 1 calc R U
H36C H 0.578424 0.260883 0.078422 0.399 Uiso 1 1 calc R U
C37 C 0.9193(8) 0.4938(13) 0.1067(5) 0.194(8) Uani 1 1 d D U
H37A H 0.934220 0.517922 0.095037 0.233 Uiso 1 1 calc R U
H37B H 0.939799 0.500405 0.121946 0.233 Uiso 1 1 calc R U
C38 C 0.9161(8) 0.4137(14) 0.1015(5) 0.226(8) Uani 1 1 d D U
H38A H 0.897352 0.405422 0.085890 0.271 Uiso 1 1 calc R U
H38B H 0.901259 0.387904 0.112909 0.271 Uiso 1 1 calc R U
C39 C 0.9670(8) 0.3832(15) 0.1027(5) 0.239(9) Uani 1 1 d D U
H39A H 0.988528 0.423629 0.101172 0.286 Uiso 1 1 calc R U
H39B H 0.978065 0.356953 0.117373 0.286 Uiso 1 1 calc R U
C40 C 0.9621(11) 0.3307(19) 0.0820(5) 0.300(12) Uani 1 1 d D U
H40A H 0.992064 0.309117 0.081341 0.450 Uiso 1 1 calc R U
H40B H 0.940345 0.291613 0.083767 0.450 Uiso 1 1 calc R U
H40C H 0.950730 0.357795 0.067685 0.450 Uiso 1 1 calc R U
C41 C 0.8742(5) 0.8380(10) -0.0797(3) 0.107(4) Uani 1 1 d D U
H41A H 0.862685 0.808023 -0.067989 0.129 Uiso 1 1 calc R U
H41B H 0.881241 0.803887 -0.091613 0.129 Uiso 1 1 calc R U
C42 C 0.9197(5) 0.8744(9) -0.0678(3) 0.115(4) Uani 1 1 d D U
H42A H 0.914748 0.903066 -0.054180 0.138 Uiso 1 1 calc R U
H42B H 0.930830 0.908116 -0.078648 0.138 Uiso 1 1 calc R U
C43 C 0.9556(6) 0.8129(10) -0.0600(4) 0.135(6) Uani 1 1 d D U
H43A H 0.944979 0.780117 -0.048714 0.162 Uiso 1 1 calc R U
H43B H 0.959826 0.783166 -0.073523 0.162 Uiso 1 1 calc R U
C44 C 1.0012(6) 0.8502(13) -0.0489(4) 0.183(9) Uani 1 1 d D U
H44A H 1.024591 0.812612 -0.043845 0.274 Uiso 1 1 calc R U
H44B H 1.011389 0.882337 -0.060270 0.274 Uiso 1 1 calc R U
H44C H 0.996605 0.879301 -0.035564 0.274 Uiso 1 1 calc R U
C45 C 0.7742(10) 0.3410(12) 0.0611(5) 0.207(9) Uani 1 1 d D U
H45A H 0.773632 0.352583 0.044676 0.249 Uiso 1 1 calc R U
H45B H 0.806687 0.335164 0.068932 0.249 Uiso 1 1 calc R U
C46 C 0.7483(10) 0.2696(13) 0.0629(6) 0.244(10) Uani 1 1 d D U
H46A H 0.716076 0.274583 0.054724 0.293 Uiso 1 1 calc R U
H46B H 0.748315 0.258188 0.079332 0.293 Uiso 1 1 calc R U
C47 C 0.7724(10) 0.2062(13) 0.0518(6) 0.261(10) Uani 1 1 d D U
H47A H 0.801291 0.191025 0.062100 0.314 Uiso 1 1 calc R U
H47B H 0.779231 0.221245 0.036681 0.314 Uiso 1 1 calc R U
C48 C 0.7348(12) 0.1407(14) 0.0487(7) 0.311(13) Uani 1 1 d D U
H48A H 0.746894 0.097906 0.041802 0.466 Uiso 1 1 calc R U
H48B H 0.728318 0.127268 0.063894 0.466 Uiso 1 1 calc R U
H48C H 0.706429 0.157253 0.038671 0.466 Uiso 1 1 calc R U
C49 C 0.8431(9) 0.3269(13) 0.1439(5) 0.211(8) Uani 1 1 d D U
H49A H 0.851838 0.300085 0.130780 0.253 Uiso 1 1 calc R U
H49B H 0.871590 0.343061 0.154359 0.253 Uiso 1 1 calc R U
C50 C 0.8156(9) 0.2767(16) 0.1569(5) 0.244(9) Uani 1 1 d D U
H50C H 0.785155 0.265792 0.147255 0.293 Uiso 1 1 calc R U
H50D H 0.810895 0.300318 0.171390 0.293 Uiso 1 1 calc R U
C51 C 0.8446(12) 0.2035(13) 0.1624(5) 0.263(10) Uani 1 1 d D U
H51C H 0.873707 0.206472 0.156617 0.316 Uiso 1 1 calc R U
H51D H 0.826922 0.160420 0.155404 0.316 Uiso 1 1 calc R U
C52 C 0.8542(13) 0.1986(19) 0.1900(5) 0.323(13) Uani 1 1 d D U
H52D H 0.872159 0.154408 0.194960 0.484 Uiso 1 1 calc R U
H52E H 0.871342 0.242027 0.196506 0.484 Uiso 1 1 calc R U
H52F H 0.824897 0.196310 0.195301 0.484 Uiso 1 1 calc R U
C53 C 0.6954(8) 1.0190(11) -0.0732(3) 0.143(5) Uani 1 1 d D U
H53A H 0.662886 1.035112 -0.076164 0.171 Uiso 1 1 calc R U
H53B H 0.699748 0.986840 -0.059440 0.171 Uiso 1 1 calc R U
C54 C 0.7239(8) 1.0847(12) -0.0669(4) 0.170(6) Uani 1 1 d D U
H54A H 0.722737 1.116625 -0.080631 0.204 Uiso 1 1 calc R U
H54B H 0.756243 1.070338 -0.061141 0.204 Uiso 1 1 calc R U
C55 C 0.7040(8) 1.1273(13) -0.0473(4) 0.193(7) Uani 1 1 d D U
H55A H 0.675167 1.153462 -0.053758 0.231 Uiso 1 1 calc R U
H55B H 0.698346 1.093361 -0.034979 0.231 Uiso 1 1 calc R U
C56 C 0.7446(10) 1.1835(15) -0.0377(5) 0.256(11) Uani 1 1 d D U
H56A H 0.736171 1.213219 -0.025295 0.384 Uiso 1 1 calc R U
H56B H 0.772779 1.156091 -0.031656 0.384 Uiso 1 1 calc R U
H56C H 0.749806 1.215660 -0.050269 0.384 Uiso 1 1 calc R U
C57 C 0.8235(9) 1.1609(12) -0.1005(5) 0.181(7) Uani 1 1 d D U
H57A H 0.798174 1.171396 -0.092216 0.218 Uiso 1 1 calc R U
H57B H 0.850412 1.144973 -0.088867 0.218 Uiso 1 1 calc R U
C58 C 0.8353(10) 1.2284(15) -0.1114(4) 0.213(7) Uani 1 1 d D U
H58A H 0.808599 1.245305 -0.122928 0.255 Uiso 1 1 calc R U
H58B H 0.861068 1.218962 -0.119458 0.255 Uiso 1 1 calc R U
C59 C 0.8499(11) 1.2913(12) -0.0918(5) 0.236(8) Uani 1 1 d D U
H59A H 0.874109 1.323049 -0.096026 0.283 Uiso 1 1 calc R U
H59B H 0.823057 1.322292 -0.090662 0.283 Uiso 1 1 calc R U
C60 C 0.8677(12) 1.2544(18) -0.0689(4) 0.266(11) Uani 1 1 d D U
H60A H 0.876606 1.291764 -0.056919 0.399 Uiso 1 1 calc R U
H60B H 0.843494 1.223328 -0.064754 0.399 Uiso 1 1 calc R U
H60C H 0.894378 1.224082 -0.070100 0.399 Uiso 1 1 calc R U
C61 C 0.8809(8) 0.4735(12) 0.1951(4) 0.176(7) Uani 1 1 d D U
H61A H 0.863753 0.478071 0.207915 0.211 Uiso 1 1 calc R U
H61B H 0.867480 0.431062 0.185705 0.211 Uiso 1 1 calc R U
C62 C 0.9276(8) 0.4527(15) 0.2057(4) 0.216(7) Uani 1 1 d D U
H62A H 0.942628 0.493197 0.215498 0.260 Uiso 1 1 calc R U
H62B H 0.945656 0.442969 0.193479 0.260 Uiso 1 1 calc R U
C63 C 0.9262(10) 0.3803(12) 0.2211(5) 0.231(8) Uani 1 1 d D U
H63A H 0.894296 0.361971 0.219463 0.277 Uiso 1 1 calc R U
H63B H 0.945359 0.341003 0.216209 0.277 Uiso 1 1 calc R U
C64 C 0.9451(12) 0.4032(18) 0.2461(4) 0.291(12) Uani 1 1 d D U
H64A H 0.945005 0.360794 0.256342 0.436 Uiso 1 1 calc R U
H64B H 0.976601 0.421254 0.247397 0.436 Uiso 1 1 calc R U
H64C H 0.925821 0.442106 0.250634 0.436 Uiso 1 1 calc R U
C65 C 0.6713(6) 0.9268(11) -0.0082(3) 0.133(6) Uani 1 1 d D U
H65A H 0.678176 0.968958 0.002486 0.160 Uiso 1 1 calc R U
H65B H 0.682868 0.938707 -0.022430 0.160 Uiso 1 1 calc R U
C66 C 0.6186(6) 0.9162(11) -0.0145(4) 0.147(6) Uani 1 1 d D U
H66A H 0.606393 0.904678 -0.000352 0.176 Uiso 1 1 calc R U
H66B H 0.611065 0.874863 -0.025421 0.176 Uiso 1 1 calc R U
C67 C 0.5963(7) 0.9877(12) -0.0256(4) 0.174(7) Uani 1 1 d D U
H67A H 0.603922 1.029343 -0.014739 0.209 Uiso 1 1 calc R U
H67B H 0.607834 0.998915 -0.039889 0.209 Uiso 1 1 calc R U
C68 C 0.5439(7) 0.9750(16) -0.0312(5) 0.242(11) Uani 1 1 d D U
H68A H 0.528529 1.019244 -0.038249 0.362 Uiso 1 1 calc R U
H68B H 0.536825 0.933658 -0.041886 0.362 Uiso 1 1 calc R U
H68C H 0.532932 0.963945 -0.016852 0.362 Uiso 1 1 calc R U
C69 C 0.5501(8) 0.7290(17) 0.0900(6) 0.239(10) Uani 1 1 d D U
H69A H 0.538998 0.711793 0.073951 0.287 Uiso 1 1 calc R U
H69B H 0.536364 0.696294 0.100239 0.287 Uiso 1 1 calc R U
C70 C 0.5310(8) 0.8039(15) 0.0919(6) 0.270(11) Uani 1 1 d D U
H70A H 0.537155 0.835616 0.079173 0.324 Uiso 1 1 calc R U
H70B H 0.544887 0.826686 0.106808 0.324 Uiso 1 1 calc R U
C71 C 0.4759(9) 0.7932(17) 0.0901(6) 0.277(11) Uani 1 1 d D U
H71A H 0.465317 0.746207 0.082434 0.333 Uiso 1 1 calc R U
H71B H 0.467624 0.794569 0.105553 0.333 Uiso 1 1 calc R U
C72 C 0.4557(10) 0.859(2) 0.0753(6) 0.322(14) Uani 1 1 d D U
H72A H 0.422097 0.857610 0.073184 0.483 Uiso 1 1 calc R U
H72B H 0.467120 0.904525 0.083170 0.483 Uiso 1 1 calc R U
H72C H 0.464832 0.856558 0.060240 0.483 Uiso 1 1 calc R U
C73 C 0.5613(6) 0.6718(12) 0.0197(4) 0.163(7) Uani 1 1 d D U
H73A H 0.556174 0.636013 0.006849 0.196 Uiso 1 1 calc R U
H73B H 0.546142 0.652531 0.032082 0.196 Uiso 1 1 calc R U
C74 C 0.5390(7) 0.7456(12) 0.0111(5) 0.192(8) Uani 1 1 d D U
H74A H 0.553641 0.765740 -0.001378 0.230 Uiso 1 1 calc R U
H74B H 0.542694 0.781636 0.023854 0.230 Uiso 1 1 calc R U
C75 C 0.4866(7) 0.7297(13) 0.0016(5) 0.209(8) Uani 1 1 d D U
H75A H 0.482867 0.689402 -0.009901 0.251 Uiso 1 1 calc R U
H75B H 0.470996 0.715579 0.014365 0.251 Uiso 1 1 calc R U
C76 C 0.4664(9) 0.8018(16) -0.0098(6) 0.277(12) Uani 1 1 d D U
H76A H 0.433601 0.795149 -0.016016 0.416 Uiso 1 1 calc R U
H76B H 0.470504 0.840966 0.001823 0.416 Uiso 1 1 calc R U
H76C H 0.482307 0.814940 -0.022303 0.416 Uiso 1 1 calc R U
C77 C 0.6997(7) 0.5896(10) -0.0418(3) 0.119(5) Uani 1 1 d D U
H77A H 0.669493 0.566137 -0.042223 0.143 Uiso 1 1 calc R U
H77B H 0.697104 0.622769 -0.055332 0.143 Uiso 1 1 calc R U
C78 C 0.7370(7) 0.5295(11) -0.0430(3) 0.141(6) Uani 1 1 d D U
H78A H 0.767071 0.553546 -0.042520 0.169 Uiso 1 1 calc R U
H78B H 0.739752 0.497266 -0.029250 0.169 Uiso 1 1 calc R U
C79 C 0.7252(8) 0.4835(12) -0.0646(3) 0.166(7) Uani 1 1 d D U
H79A H 0.724743 0.514406 -0.078495 0.199 Uiso 1 1 calc R U
H79B H 0.694414 0.461061 -0.065721 0.199 Uiso 1 1 calc R U
C80 C 0.7629(9) 0.4218(13) -0.0633(4) 0.215(10) Uani 1 1 d D U
H80A H 0.756010 0.391055 -0.077159 0.322 Uiso 1 1 calc R U
H80B H 0.793097 0.444548 -0.062282 0.322 Uiso 1 1 calc R U
H80C H 0.762892 0.391421 -0.049560 0.322 Uiso 1 1 calc R U
C81 C 0.8580(9) 0.7153(15) -0.1514(5) 0.211(9) Uani 1 1 d D U
H81A H 0.883585 0.729452 -0.138792 0.253 Uiso 1 1 calc R U
H81B H 0.843569 0.670638 -0.146411 0.253 Uiso 1 1 calc R U
C82 C 0.8777(10) 0.6968(17) -0.1731(5) 0.251(10) Uani 1 1 d D U
H82A H 0.893139 0.740084 -0.178319 0.301 Uiso 1 1 calc R U
H82B H 0.853084 0.680321 -0.185879 0.301 Uiso 1 1 calc R U
C83 C 0.9135(11) 0.6328(17) -0.1652(5) 0.275(10) Uani 1 1 d D U
H83A H 0.897669 0.587673 -0.161536 0.330 Uiso 1 1 calc R U
H83B H 0.936352 0.647448 -0.151414 0.330 Uiso 1 1 calc R U
C84 C 0.9370(12) 0.620(2) -0.1867(6) 0.384(13) Uani 1 1 d D U
H84A H 0.959866 0.581303 -0.183212 0.576 Uiso 1 1 calc R U
H84B H 0.913638 0.606597 -0.200094 0.576 Uiso 1 1 calc R U
H84C H 0.952043 0.665943 -0.190045 0.576 Uiso 1 1 calc DR U
C85 C 0.5702(5) 0.4809(11) 0.0505(3) 0.119(5) Uani 1 1 d D U
H85A H 0.568296 0.506492 0.035523 0.142 Uiso 1 1 calc R U
H85B H 0.568903 0.427466 0.047361 0.142 Uiso 1 1 calc R U
C86 C 0.5284(5) 0.5027(11) 0.0610(3) 0.123(5) Uani 1 1 d D U
H86A H 0.529531 0.555921 0.064478 0.148 Uiso 1 1 calc R U
H86B H 0.529097 0.475734 0.075652 0.148 Uiso 1 1 calc R U
C87 C 0.4829(5) 0.4841(13) 0.0435(3) 0.140(6) Uani 1 1 d D U
H87A H 0.481623 0.511230 0.028803 0.168 Uiso 1 1 calc R U
H87B H 0.481104 0.430899 0.040060 0.168 Uiso 1 1 calc R U
C88 C 0.4422(6) 0.5083(15) 0.0555(4) 0.194(10) Uani 1 1 d D U
H88A H 0.412866 0.497827 0.045243 0.291 Uiso 1 1 calc R U
H88B H 0.444014 0.481112 0.070009 0.291 Uiso 1 1 calc R U
H88C H 0.444531 0.561008 0.058813 0.291 Uiso 1 1 calc R U
C89 C 0.5425(8) 0.5390(12) 0.1313(4) 0.170(7) Uani 1 1 d D U
H89A H 0.542470 0.559876 0.146764 0.205 Uiso 1 1 calc R U
H89B H 0.520013 0.567301 0.120009 0.205 Uiso 1 1 calc R U
C90 C 0.5254(10) 0.4578(13) 0.1311(4) 0.219(8) Uani 1 1 d D U
H90A H 0.491514 0.456638 0.129027 0.262 Uiso 1 1 calc R U
H90B H 0.534462 0.430787 0.118072 0.262 Uiso 1 1 calc R U
C91 C 0.5466(10) 0.4224(13) 0.1536(4) 0.224(8) Uani 1 1 d D U
H91A H 0.541243 0.453316 0.166684 0.269 Uiso 1 1 calc R U
H91B H 0.580215 0.417462 0.154698 0.269 Uiso 1 1 calc R U
C92 C 0.5245(11) 0.3445(14) 0.1551(5) 0.262(12) Uani 1 1 d D U
H92A H 0.538169 0.321113 0.169777 0.393 Uiso 1 1 calc R U
H92B H 0.491313 0.349785 0.154185 0.393 Uiso 1 1 calc R U
H92C H 0.530168 0.314038 0.142235 0.393 Uiso 1 1 calc R U
C93 C 0.6232(12) 0.9227(15) 0.0582(6) 0.275(12) Uani 1 1 d D U
H93A H 0.597768 0.917269 0.044699 0.330 Uiso 1 1 calc DR U
H93C H 0.610424 0.922382 0.072480 0.330 Uiso 1 1 calc R U
C94 C 0.6498(8) 0.993(2) 0.0563(7) 0.304(12) Uani 1 1 d D U
H94A H 0.672287 0.984118 0.046201 0.365 Uiso 1 1 calc R U
H94D H 0.666923 1.006444 0.071849 0.365 Uiso 1 1 calc R U
C95 C 0.6169(13) 1.0559(17) 0.0464(6) 0.323(12) Uani 1 1 d D U
H95A H 0.633301 1.103420 0.048660 0.387 Uiso 1 1 calc R U
H95C H 0.605777 1.048541 0.029581 0.387 Uiso 1 1 calc R U
C96 C 0.5754(11) 1.0559(19) 0.0593(7) 0.359(15) Uani 1 1 d D U
H96A H 0.554223 1.095598 0.053265 0.538 Uiso 1 1 calc R U
H96B H 0.559383 1.008780 0.056872 0.538 Uiso 1 1 calc DR U
H96C H 0.586803 1.063450 0.075879 0.538 Uiso 1 1 calc R U
C97 C 0.8801(6) 0.7889(10) 0.0016(3) 0.111(5) Uani 1 1 d D U
H97A H 0.900529 0.745588 0.002540 0.134 Uiso 1 1 calc R U
H97B H 0.872973 0.804918 -0.014750 0.134 Uiso 1 1 calc R U
C98 C 0.9059(6) 0.8511(11) 0.0163(3) 0.132(5) Uani 1 1 d D U
H98A H 0.913525 0.835627 0.032731 0.158 Uiso 1 1 calc R U
H98B H 0.886099 0.895117 0.015309 0.158 Uiso 1 1 calc R U
C99 C 0.9508(6) 0.8700(12) 0.0076(3) 0.147(6) Uani 1 1 d D U
H99A H 0.943243 0.891432 -0.008084 0.176 Uiso 1 1 calc R U
H99B H 0.969105 0.824921 0.006903 0.176 Uiso 1 1 calc R U
C100 C 0.9785(7) 0.9255(14) 0.0246(4) 0.201(10) Uani 1 1 d D U
H10C H 1.006943 0.938087 0.019346 0.301 Uiso 1 1 calc R U
H10D H 0.960162 0.969995 0.025110 0.301 Uiso 1 1 calc R U
H10E H 0.985931 0.903724 0.040044 0.301 Uiso 1 1 calc R U
C101 C 0.6611(10) 0.4549(12) 0.0020(4) 0.192(8) Uani 1 1 d D U
H10F H 0.627632 0.457603 0.001584 0.231 Uiso 1 1 calc R U
H10X H 0.666511 0.474461 -0.012942 0.231 Uiso 1 1 calc R U
C102 C 0.6745(10) 0.3750(13) 0.0032(4) 0.218(9) Uani 1 1 d D U
H10G H 0.668641 0.352748 0.017656 0.262 Uiso 1 1 calc R U
H10H H 0.707539 0.369619 0.002763 0.262 Uiso 1 1 calc R U
C103 C 0.6440(12) 0.3357(13) -0.0187(4) 0.235(9) Uani 1 1 d D U
H10I H 0.613624 0.359777 -0.022962 0.282 Uiso 1 1 calc R U
H10Y H 0.659500 0.337396 -0.032142 0.282 Uiso 1 1 calc R U
C104 C 0.6388(12) 0.2568(14) -0.0110(5) 0.292(12) Uani 1 1 d D U
H10J H 0.620267 0.229150 -0.023742 0.438 Uiso 1 1 calc R U
H10K H 0.669225 0.234180 -0.006785 0.438 Uiso 1 1 calc R U
H10L H 0.623643 0.256417 0.002336 0.438 Uiso 1 1 calc R U
C105 C 0.5796(6) 0.8891(14) -0.1587(4) 0.158(6) Uani 1 1 d D U
H10M H 0.579060 0.835172 -0.156728 0.189 Uiso 1 1 calc R U
H10N H 0.566697 0.912007 -0.146126 0.189 Uiso 1 1 calc R U
C106 C 0.5506(6) 0.9105(15) -0.1823(4) 0.170(6) Uani 1 1 d D U
H10O H 0.563070 0.886595 -0.194856 0.204 Uiso 1 1 calc R U
H10P H 0.551818 0.964321 -0.184438 0.204 Uiso 1 1 calc R U
C107 C 0.5000(7) 0.8860(16) -0.1834(4) 0.199(8) Uani 1 1 d D U
H10Q H 0.487695 0.906306 -0.170224 0.239 Uiso 1 1 calc R U
H10R H 0.497603 0.831804 -0.183150 0.239 Uiso 1 1 calc R U
C108 C 0.4730(8) 0.9184(18) -0.2073(5) 0.266(10) Uani 1 1 d D U
H10S H 0.440481 0.905211 -0.209366 0.399 Uiso 1 1 calc R U
H10T H 0.476119 0.971905 -0.207221 0.399 Uiso 1 1 calc R U
H10U H 0.485957 0.897925 -0.220056 0.399 Uiso 1 1 calc R U
C109 C 0.5931(8) 0.6704(13) 0.1804(3) 0.158(5) Uani 1 1 d D U
H10V H 0.563549 0.693342 0.173154 0.190 Uiso 1 1 calc R U
H10W H 0.590872 0.617118 0.177153 0.190 Uiso 1 1 calc R U
C110 C 0.6019(8) 0.6832(14) 0.2063(3) 0.178(5) Uani 1 1 d D U
H11C H 0.603575 0.736559 0.209473 0.214 Uiso 1 1 calc R U
H11I H 0.631755 0.661167 0.213441 0.214 Uiso 1 1 calc R U
C111 C 0.5621(8) 0.6479(17) 0.2176(4) 0.218(7) Uani 1 1 d D U
H11D H 0.556037 0.596101 0.212886 0.261 Uiso 1 1 calc R U
H11E H 0.533221 0.676421 0.213980 0.261 Uiso 1 1 calc R U
C112 C 0.5872(10) 0.6553(19) 0.2452(4) 0.263(11) Uani 1 1 d D U
H11F H 0.566840 0.635472 0.254962 0.395 Uiso 1 1 calc R U
H11G H 0.616110 0.627686 0.247931 0.395 Uiso 1 1 calc R U
H11H H 0.593565 0.707050 0.249011 0.395 Uiso 1 1 calc R U
C113 C 0.9357(6) 0.8929(11) -0.1325(4) 0.135(5) Uani 1 1 d D U
H11J H 0.952633 0.910477 -0.117335 0.162 Uiso 1 1 calc R U
H11K H 0.921292 0.845380 -0.129845 0.162 Uiso 1 1 calc R U
C114 C 0.9695(7) 0.8802(12) -0.1482(4) 0.162(6) Uani 1 1 d D U
H14E H 0.984874 0.926870 -0.150762 0.195 Uiso 1 1 calc R U
H14F H 0.953353 0.861516 -0.163352 0.195 Uiso 1 1 calc R U
C115 C 1.0065(8) 0.8221(14) -0.1364(4) 0.182(7) Uani 1 1 d D U
H15E H 1.030076 0.845217 -0.124336 0.219 Uiso 1 1 calc R U
H15F H 0.991864 0.781162 -0.129411 0.219 Uiso 1 1 calc R U
C116 C 1.0276(10) 0.7953(16) -0.1576(5) 0.261(11) Uani 1 1 d D U
H16G H 1.051339 0.758418 -0.152419 0.392 Uiso 1 1 calc R U
H16H H 1.003281 0.773653 -0.169351 0.392 Uiso 1 1 calc R U
H16I H 1.041144 0.837123 -0.164322 0.392 Uiso 1 1 calc R U
C117 C 0.7898(8) 1.2018(12) -0.1877(4) 0.177(7) Uani 1 1 d D U
H11L H 0.779668 1.213743 -0.204295 0.212 Uiso 1 1 calc R U
H11M H 0.770936 1.231223 -0.178900 0.212 Uiso 1 1 calc R U
C118 C 0.8390(8) 1.2234(12) -0.1803(5) 0.199(7) Uani 1 1 d D U
H11T H 0.857360 1.204760 -0.191474 0.239 Uiso 1 1 calc R U
H11U H 0.851734 1.202994 -0.164876 0.239 Uiso 1 1 calc R U
C119 C 0.8401(9) 1.3126(12) -0.1796(5) 0.226(8) Uani 1 1 d D U
H11V H 0.809020 1.333047 -0.185075 0.271 Uiso 1 1 calc R U
H11W H 0.851973 1.330407 -0.163731 0.271 Uiso 1 1 calc R U
C120 C 0.8721(12) 1.3341(16) -0.1957(6) 0.300(12) Uani 1 1 d D U
H12G H 0.874555 1.387702 -0.196183 0.450 Uiso 1 1 calc R U
H12H H 0.902592 1.312996 -0.190095 0.450 Uiso 1 1 calc R U
H12I H 0.859920 1.315618 -0.211299 0.450 Uiso 1 1 calc R U
C121 C 0.8277(13) 0.882(3) -0.2313(7) 0.379(14) Uani 1 1 d D U
H12J H 0.806828 0.852060 -0.242744 0.454 Uiso 1 1 calc R U
H12Q H 0.839136 0.924593 -0.238932 0.454 Uiso 1 1 calc R U
C122 C 0.8649(16) 0.839(2) -0.2176(5) 0.390(14) Uani 1 1 d D U
H12K H 0.852054 0.794339 -0.211597 0.467 Uiso 1 1 calc R U
H12L H 0.880705 0.868080 -0.204329 0.467 Uiso 1 1 calc R U
C123 C 0.9008(12) 0.816(2) -0.2336(9) 0.414(14) Uani 1 1 d D U
H12M H 0.893448 0.839649 -0.248879 0.497 Uiso 1 1 calc R U
H12Z H 0.932623 0.828456 -0.226077 0.497 Uiso 1 1 calc R U
C124 C 0.8946(14) 0.729(2) -0.2359(7) 0.437(15) Uani 1 1 d D U
H12N H 0.915492 0.709636 -0.245478 0.656 Uiso 1 1 calc R U
H12O H 0.901729 0.706599 -0.220538 0.656 Uiso 1 1 calc DR U
H12P H 0.862852 0.717707 -0.243166 0.656 Uiso 1 1 calc R U
C125 C 0.6221(11) 0.994(2) -0.2289(5) 0.276(11) Uani 1 1 d D U
H12D H 0.596296 0.994784 -0.220412 0.331 Uiso 1 1 calc R U
H12E H 0.623022 1.041520 -0.236727 0.331 Uiso 1 1 calc R U
C126 C 0.6147(10) 0.9342(17) -0.2462(6) 0.303(12) Uani 1 1 d D U
H26E H 0.605915 0.888160 -0.239254 0.363 Uiso 1 1 calc R U
H26F H 0.643007 0.925164 -0.252365 0.363 Uiso 1 1 calc R U
C127 C 0.5727(12) 0.962(2) -0.2670(5) 0.307(12) Uani 1 1 d D U
H27E H 0.568336 1.016091 -0.266399 0.369 Uiso 1 1 calc R U
H27F H 0.578597 0.948783 -0.282486 0.369 Uiso 1 1 calc R U
C128 C 0.5315(10) 0.921(2) -0.2614(7) 0.334(13) Uani 1 1 d D U
H28G H 0.503937 0.933208 -0.272786 0.501 Uiso 1 1 calc R U
H28H H 0.537139 0.867865 -0.261860 0.501 Uiso 1 1 calc R U
H28I H 0.526970 0.934563 -0.245919 0.501 Uiso 1 1 calc R U
C129 C 0.6442(7) 0.7105(14) -0.1811(4) 0.163(6) Uani 1 1 d D U
H12F H 0.654635 0.660958 -0.175484 0.196 Uiso 1 1 calc R U
H12R H 0.631509 0.734581 -0.168598 0.196 Uiso 1 1 calc R U
C130 C 0.6062(8) 0.7017(17) -0.2015(4) 0.215(8) Uani 1 1 d D U
H13B H 0.618586 0.683648 -0.214875 0.258 Uiso 1 1 calc R U
H13C H 0.591100 0.749567 -0.205607 0.258 Uiso 1 1 calc R U
C131 C 0.5699(8) 0.6443(15) -0.1950(5) 0.228(8) Uani 1 1 d D U
H13D H 0.578445 0.593090 -0.197894 0.274 Uiso 1 1 calc R U
H13E H 0.566286 0.649438 -0.178750 0.274 Uiso 1 1 calc R U
C132 C 0.5250(8) 0.6693(19) -0.2126(6) 0.285(12) Uani 1 1 d D U
H13F H 0.499118 0.638047 -0.210536 0.427 Uiso 1 1 calc R U
H13G H 0.517998 0.720452 -0.209489 0.427 Uiso 1 1 calc R U
H13H H 0.530032 0.664686 -0.228435 0.427 Uiso 1 1 calc R U
C133 C 0.6871(8) 1.1922(12) -0.1252(4) 0.170(6) Uani 1 1 d D U
H13R H 0.696209 1.169780 -0.109690 0.204 Uiso 1 1 calc R U
H13S H 0.713711 1.221005 -0.128086 0.204 Uiso 1 1 calc R U
C134 C 0.6494(8) 1.2447(15) -0.1240(4) 0.211(7) Uani 1 1 d D U
H13J H 0.622561 1.217758 -0.120528 0.254 Uiso 1 1 calc R U
H13K H 0.639875 1.268922 -0.139240 0.254 Uiso 1 1 calc R U
C135 C 0.6650(8) 1.3050(14) -0.1048(5) 0.221(8) Uani 1 1 d D U
H13L H 0.685563 1.283621 -0.091190 0.265 Uiso 1 1 calc R U
H13M H 0.681172 1.345865 -0.110920 0.265 Uiso 1 1 calc R U
C136 C 0.6185(10) 1.3321(17) -0.0984(6) 0.281(12) Uani 1 1 d D U
H13N H 0.624977 1.369988 -0.086411 0.421 Uiso 1 1 calc R U
H13O H 0.598637 1.352380 -0.112148 0.421 Uiso 1 1 calc R U
H13P H 0.602995 1.290594 -0.092562 0.421 Uiso 1 1 calc R U
C137 C 0.9561(8) 0.6531(13) 0.1745(3) 0.122(4) Uani 1 1 d D U
C138 C 0.9438(5) 0.6825(8) 0.19635(18) 0.128(5) Uani 1 1 d DG U
C139 C 0.9689(4) 0.7384(8) 0.2100(3) 0.136(5) Uani 1 1 d G U
H13Q H 0.993802 0.761858 0.204967 0.163 Uiso 1 1 calc R U
C140 C 0.9569(5) 0.7591(6) 0.2313(2) 0.142(5) Uani 1 1 d G U
H14G H 0.973713 0.796525 0.240457 0.170 Uiso 1 1 calc R U
C141 C 0.9197(5) 0.7240(8) 0.23888(18) 0.139(5) Uani 1 1 d G U
H14H H 0.911685 0.737944 0.253105 0.166 Uiso 1 1 calc R U
C142 C 0.8946(4) 0.6682(7) 0.2252(2) 0.131(4) Uani 1 1 d G U
H14I H 0.869747 0.644697 0.230263 0.157 Uiso 1 1 calc R U
N1 N 0.9066(5) 0.6474(6) 0.2039(2) 0.128(4) Uani 1 1 d G U
C143 C 0.9308(8) 1.0748(13) -0.1742(4) 0.121(4) Uani 1 1 d . U
C144 C 0.9452(7) 1.1095(12) -0.1495(4) 0.114(4) Uani 1 1 d . U
C145 C 0.9695(7) 1.1739(12) -0.1464(4) 0.117(4) Uani 1 1 d . U
H14J H 0.978836 1.198621 -0.158899 0.140 Uiso 1 1 calc R U
C146 C 0.9800(7) 1.2015(12) -0.1235(4) 0.123(4) Uani 1 1 d . U
H14K H 0.996260 1.246475 -0.120671 0.147 Uiso 1 1 calc R U
C147 C 0.9676(7) 1.1655(12) -0.1054(4) 0.122(4) Uani 1 1 d . U
H14L H 0.975971 1.183528 -0.090013 0.146 Uiso 1 1 calc R U
C148 C 0.9412(7) 1.0985(13) -0.1104(4) 0.132(4) Uani 1 1 d . U
H14M H 0.931119 1.072666 -0.098345 0.159 Uiso 1 1 calc R U
C149 C 0.8370(4) 0.6427(7) -0.0722(2) 0.115(4) Uani 1 1 d DG U
C150 C 0.8654(5) 0.6068(8) -0.08557(16) 0.131(4) Uani 1 1 d G U
H15G H 0.858693 0.610512 -0.101941 0.158 Uiso 1 1 calc R U
C151 C 0.9039(5) 0.5655(7) -0.0745(2) 0.144(5) Uani 1 1 d G U
H15H H 0.922927 0.541537 -0.083408 0.173 Uiso 1 1 calc R U
C152 C 0.9139(4) 0.5600(7) -0.0500(3) 0.148(5) Uani 1 1 d G U
H15I H 0.939693 0.532366 -0.042579 0.178 Uiso 1 1 calc R U
C153 C 0.8855(5) 0.5958(8) -0.03665(17) 0.138(5) Uani 1 1 d G U
H15J H 0.892224 0.592172 -0.020283 0.166 Uiso 1 1 calc R U
N3 N 0.8470(4) 0.6372(7) -0.0478(2) 0.124(4) Uani 1 1 d G U
C154 C 0.7966(6) 0.6912(10) -0.0824(3) 0.105(4) Uani 1 1 d D U
C155 C 0.6446(6) 0.8529(10) -0.0792(3) 0.097(4) Uani 1 1 d D U
C156 C 0.6023(4) 0.8075(6) -0.0784(2) 0.106(4) Uani 1 1 d DG U
N4 N 0.6072(3) 0.7583(7) -0.05946(18) 0.114(4) Uani 1 1 d G U
C157 C 0.5705(4) 0.7111(6) -0.05696(19) 0.124(4) Uani 1 1 d G U
H15K H 0.573738 0.678201 -0.044279 0.149 Uiso 1 1 calc R U
C158 C 0.5288(4) 0.7132(7) -0.0734(2) 0.134(5) Uani 1 1 d G U
H15L H 0.504148 0.681688 -0.071756 0.160 Uiso 1 1 calc R U
C159 C 0.5239(3) 0.7625(8) -0.0924(2) 0.136(5) Uani 1 1 d G U
H15M H 0.495961 0.763870 -0.103399 0.163 Uiso 1 1 calc R U
C160 C 0.5606(4) 0.8096(7) -0.09488(18) 0.119(4) Uani 1 1 d G U
H16J H 0.557364 0.842566 -0.107565 0.143 Uiso 1 1 calc R U
C161 C 0.8245(7) 0.9592(11) -0.0463(3) 0.115(4) Uani 1 1 d D U
C162 C 0.8358(5) 1.0123(7) -0.02639(18) 0.135(4) Uani 1 1 d DG U
C163 C 0.8670(5) 1.0717(8) -0.0255(2) 0.144(5) Uani 1 1 d G U
H16K H 0.880382 1.082585 -0.038517 0.173 Uiso 1 1 calc R U
C164 C 0.8784(5) 1.1147(7) -0.0051(3) 0.157(5) Uani 1 1 d G U
H16L H 0.899265 1.154430 -0.004547 0.188 Uiso 1 1 calc R U
C165 C 0.8584(5) 1.0984(8) 0.0143(2) 0.155(5) Uani 1 1 d G U
H16M H 0.866003 1.127237 0.027931 0.186 Uiso 1 1 calc R U
C166 C 0.8272(5) 1.0391(8) 0.01342(18) 0.149(5) Uani 1 1 d G U
H16N H 0.813858 1.028199 0.026440 0.179 Uiso 1 1 calc R U
N5 N 0.8159(4) 0.9961(6) -0.0069(2) 0.132(4) Uani 1 1 d G U
C167 C 0.6151(7) 0.8803(14) 0.1632(3) 0.119(5) Uani 1 1 d D U
C168 C 0.6423(4) 0.8784(8) 0.18827(17) 0.123(4) Uani 1 1 d DG U
C169 C 0.6456(5) 0.9383(6) 0.2039(3) 0.131(4) Uani 1 1 d G U
H16O H 0.630728 0.983305 0.199032 0.157 Uiso 1 1 calc R U
C170 C 0.6711(5) 0.9309(7) 0.2267(2) 0.138(5) Uani 1 1 d G U
H17C H 0.673348 0.970996 0.237148 0.166 Uiso 1 1 calc R U
C171 C 0.6934(4) 0.8636(8) 0.23394(17) 0.132(4) Uani 1 1 d G U
H17D H 0.710465 0.858711 0.249222 0.158 Uiso 1 1 calc R U
C172 C 0.6901(4) 0.8037(6) 0.2183(2) 0.129(4) Uani 1 1 d G U
H17E H 0.704964 0.758736 0.223179 0.155 Uiso 1 1 calc R U
N6 N 0.6645(4) 0.8111(6) 0.1955(2) 0.121(3) Uani 1 1 d G U
C173 C 0.7070(8) 0.7377(11) -0.2355(4) 0.139(5) Uani 1 1 d D U
C174 C 0.7313(5) 0.6683(7) -0.2252(2) 0.136(5) Uani 1 1 d DG U
C175 C 0.7481(5) 0.6088(9) -0.23670(16) 0.140(5) Uani 1 1 d G U
H17F H 0.746632 0.610837 -0.252919 0.168 Uiso 1 1 calc R U
C176 C 0.7672(5) 0.5464(7) -0.2240(3) 0.144(5) Uani 1 1 d G U
H17G H 0.778421 0.506691 -0.231681 0.173 Uiso 1 1 calc R U
C177 C 0.7694(5) 0.5435(7) -0.1997(2) 0.138(5) Uani 1 1 d G U
H17H H 0.782119 0.501707 -0.191218 0.166 Uiso 1 1 calc R U
C178 C 0.7525(5) 0.6029(8) -0.18821(16) 0.139(5) Uani 1 1 d G U
H17I H 0.754027 0.600870 -0.171992 0.166 Uiso 1 1 calc R U
N7 N 0.7335(4) 0.6653(7) -0.2009(2) 0.127(4) Uani 1 1 d G U
C179 C 0.6206(10) 1.1846(15) -0.1914(5) 0.149(5) Uani 1 1 d . U
C180 C 0.5816(10) 1.1557(15) -0.1806(5) 0.152(5) Uani 1 1 d . U
C181 C 0.5356(9) 1.1638(14) -0.1919(5) 0.158(5) Uani 1 1 d . U
H18E H 0.526496 1.186116 -0.206632 0.189 Uiso 1 1 calc R U
C182 C 0.5044(9) 1.1343(14) -0.1787(5) 0.161(5) Uani 1 1 d . U
H18F H 0.472585 1.138581 -0.185071 0.194 Uiso 1 1 calc R U
C183 C 0.5161(9) 1.1002(14) -0.1574(5) 0.156(5) Uani 1 1 d . U
H18G H 0.493759 1.083096 -0.149153 0.187 Uiso 1 1 calc R U
C184 C 0.5639(9) 1.0926(14) -0.1489(4) 0.151(5) Uani 1 1 d . U
H18H H 0.574390 1.068723 -0.134554 0.181 Uiso 1 1 calc R U
C185 C 0.7721(10) 0.6205(16) 0.2388(3) 0.142(5) Uani 1 1 d D U
C186 C 0.7861(7) 0.6491(9) 0.2636(2) 0.163(5) Uani 1 1 d DG U
C187 C 0.7570(5) 0.6906(10) 0.2752(3) 0.171(5) Uani 1 1 d G U
H18I H 0.725988 0.699262 0.268061 0.205 Uiso 1 1 calc R U
C188 C 0.7743(6) 0.7193(8) 0.2976(3) 0.183(6) Uani 1 1 d G U
H18J H 0.754835 0.747145 0.305366 0.220 Uiso 1 1 calc R U
C189 C 0.8206(7) 0.7065(9) 0.3083(2) 0.179(6) Uani 1 1 d G U
H18K H 0.832203 0.725661 0.323279 0.215 Uiso 1 1 calc R U
C190 C 0.8497(5) 0.6649(9) 0.2967(3) 0.182(5) Uani 1 1 d G U
H19D H 0.880724 0.656292 0.303887 0.218 Uiso 1 1 calc R U
N9 N 0.8324(6) 0.6362(8) 0.2744(3) 0.169(5) Uani 1 1 d G U

loop_
_atom_site_aniso_label
_atom_site_aniso_U_11
_atom_site_aniso_U_22
_atom_site_aniso_U_33
_atom_site_aniso_U_23
_atom_site_aniso_U_13
_atom_site_aniso_U_12
Sn1 0.0689(6) 0.0754(6) 0.0536(5) 0.0030(5) 0.0137(4) -0.0024(5)
Sn2 0.0815(7) 0.0810(7) 0.0498(5) 0.0021(5) 0.0177(5) -0.0097(6)
Sn3 0.0905(8) 0.0816(7) 0.0540(5) 0.0112(5) 0.0266(5) 0.0021(6)
Sn4 0.0806(7) 0.0816(7) 0.0545(5) 0.0007(5) 0.0226(5) 0.0044(6)
Sn5 0.0741(7) 0.0739(6) 0.0576(5) 0.0095(5) 0.0197(5) -0.0008(5)
Sn6 0.0886(7) 0.0777(7) 0.0511(5) 0.0000(5) 0.0219(5) 0.0043(6)
Sn7 0.0668(6) 0.0851(7) 0.0562(5) 0.0060(5) 0.0176(5) -0.0035(5)
Sn8 0.0831(7) 0.0723(6) 0.0605(6) 0.0052(5) 0.0262(5) 0.0104(5)
Sn9 0.0959(8) 0.0787(7) 0.0628(6) 0.0131(5) 0.0229(6) -0.0115(6)
Sn10 0.0702(6) 0.0780(7) 0.0573(5) 0.0068(5) 0.0166(5) 0.0109(5)
Sn11 0.0743(7) 0.0850(7) 0.0465(5) 0.0034(5) 0.0128(4) -0.0077(5)
Sn12 0.0949(8) 0.0691(6) 0.0584(6) 0.0020(5) 0.0188(5) -0.0022(6)
Sn13 0.0965(8) 0.0700(6) 0.0628(6) 0.0109(5) 0.0202(5) 0.0104(6)
Sn14 0.0762(7) 0.0847(7) 0.0549(5) 0.0071(5) 0.0219(5) -0.0031(6)
Sn15 0.0820(7) 0.0834(7) 0.0571(6) 0.0060(5) 0.0174(5) -0.0135(6)
Sn16 0.0829(7) 0.0884(7) 0.0533(5) 0.0098(5) 0.0079(5) 0.0064(6)
Sn17 0.0849(8) 0.0935(8) 0.0595(6) 0.0233(6) 0.0181(5) 0.0043(6)
Sn18 0.0676(6) 0.0951(8) 0.0696(6) 0.0152(6) 0.0249(5) 0.0092(6)
Sn19 0.0657(6) 0.0982(8) 0.0622(6) 0.0165(6) 0.0099(5) -0.0033(6)
Sn20 0.0881(8) 0.1017(8) 0.0480(5) 0.0080(5) 0.0140(5) -0.0078(6)
Sn21 0.0890(8) 0.0941(8) 0.0537(5) -0.0055(5) 0.0234(5) -0.0059(6)
Sn22 0.0751(7) 0.0897(8) 0.0638(6) 0.0101(5) 0.0140(5) -0.0167(6)
Sn23 0.0757(7) 0.1060(9) 0.0748(7) 0.0182(6) 0.0292(6) -0.0083(6)
Sn24 0.0778(7) 0.0816(7) 0.0668(6) 0.0170(5) 0.0198(5) 0.0104(6)
Sn25 0.0779(7) 0.1005(8) 0.0537(5) 0.0129(5) 0.0239(5) -0.0048(6)
Sn26 0.0873(8) 0.0857(7) 0.0527(5) 0.0005(5) 0.0118(5) -0.0131(6)
Sn27 0.0717(7) 0.1031(8) 0.0617(6) 0.0132(6) 0.0105(5) -0.0080(6)
Sn28 0.0961(8) 0.1017(9) 0.0718(7) 0.0099(6) 0.0436(6) 0.0178(7)
Sn29 0.0752(7) 0.1098(9) 0.0616(6) 0.0011(6) 0.0234(5) -0.0147(6)
Sn30 0.0958(8) 0.1036(9) 0.0589(6) 0.0187(6) 0.0182(6) -0.0161(7)
Sn31 0.0998(9) 0.1179(10) 0.0509(6) 0.0015(6) 0.0266(6) -0.0174(7)
Sn32 0.0933(8) 0.1219(10) 0.0531(6) 0.0171(6) 0.0057(5) -0.0157(7)
Sn33 0.1006(9) 0.1061(9) 0.0515(6) -0.0073(6) 0.0134(5) -0.0236(7)
Sn34 0.0877(8) 0.0956(8) 0.0807(8) 0.0202(6) 0.0201(6) 0.0034(7)
Na1 0.070(3) 0.067(3) 0.060(3) 0.008(3) 0.017(3) 0.001(3)
Na2 0.084(4) 0.087(4) 0.066(3) 0.002(3) 0.020(3) -0.010(3)
O1 0.107(11) 0.181(15) 0.181(15) 0.030(12) 0.034(10) -0.037(10)
O2 0.208(17) 0.115(11) 0.179(16) 0.018(11) 0.068(13) 0.053(12)
O3 0.076(7) 0.112(9) 0.074(7) 0.003(6) 0.006(5) 0.007(6)
O4 0.069(6) 0.084(7) 0.062(6) 0.008(5) 0.019(5) -0.005(5)
O5 0.076(6) 0.072(6) 0.048(5) 0.007(4) 0.016(4) -0.002(5)
O6 0.095(7) 0.072(6) 0.045(5) 0.001(4) 0.019(5) 0.005(5)
O7 0.074(6) 0.081(6) 0.056(5) 0.015(5) 0.021(4) 0.001(5)
O8 0.063(6) 0.088(7) 0.072(6) 0.009(5) 0.028(5) -0.011(5)
O9 0.070(6) 0.075(6) 0.054(5) 0.017(4) 0.009(4) -0.005(5)
O10 0.089(7) 0.067(6) 0.049(5) 0.007(4) 0.018(5) 0.002(5)
O11 0.057(5) 0.064(5) 0.065(5) 0.008(4) 0.018(4) -0.001(4)
O12 0.096(7) 0.096(7) 0.048(5) 0.005(5) 0.023(5) 0.007(6)
O13 0.101(7) 0.085(7) 0.054(5) 0.007(5) 0.041(5) 0.022(6)
O14 0.057(5) 0.066(6) 0.065(5) 0.009(4) 0.018(4) 0.014(4)
O15 0.067(6) 0.094(7) 0.061(6) 0.011(5) 0.017(5) -0.006(5)
O16 0.088(7) 0.106(8) 0.063(6) 0.013(6) 0.026(5) -0.021(6)
O17 0.100(8) 0.085(7) 0.050(5) 0.019(5) 0.017(5) 0.018(6)
O18 0.065(6) 0.092(7) 0.074(6) 0.018(5) 0.020(5) -0.007(5)
O19 0.088(7) 0.074(6) 0.047(5) 0.013(4) 0.021(4) -0.013(5)
O20 0.079(7) 0.077(6) 0.061(6) 0.002(5) 0.024(5) 0.010(5)
O21 0.081(7) 0.084(7) 0.062(6) 0.010(5) 0.018(5) 0.001(5)
O22 0.087(7) 0.088(7) 0.055(5) 0.006(5) 0.025(5) 0.001(6)
O23 0.070(6) 0.093(7) 0.048(5) 0.000(5) 0.013(4) 0.001(5)
O24 0.086(7) 0.088(7) 0.056(5) -0.004(5) 0.023(5) -0.003(6)
O25 0.115(8) 0.077(7) 0.048(5) 0.001(5) 0.021(5) -0.007(6)
O26 0.076(6) 0.082(6) 0.046(5) 0.012(4) 0.018(4) 0.000(5)
O27 0.067(6) 0.089(7) 0.056(5) 0.003(5) 0.016(4) -0.001(5)
O28 0.112(8) 0.073(6) 0.070(6) 0.004(5) 0.024(6) -0.010(6)
O29 0.078(6) 0.077(6) 0.058(5) 0.009(5) 0.014(5) 0.010(5)
O30 0.074(6) 0.085(7) 0.068(6) 0.013(5) 0.023(5) -0.001(5)
O31 0.081(7) 0.097(7) 0.055(5) -0.012(5) 0.017(5) -0.019(6)
O32 0.074(6) 0.067(6) 0.064(6) 0.008(5) 0.017(5) 0.006(5)
O33 0.062(6) 0.081(7) 0.079(6) 0.000(5) 0.020(5) -0.002(5)
O34 0.080(7) 0.072(6) 0.058(5) 0.005(5) 0.008(5) 0.001(5)
O35 0.079(7) 0.097(7) 0.048(5) 0.012(5) 0.007(4) -0.019(6)
O36 0.101(8) 0.081(7) 0.054(5) 0.003(5) 0.024(5) -0.019(6)
O37 0.077(7) 0.093(7) 0.060(6) 0.001(5) 0.020(5) -0.009(6)
O38 0.079(6) 0.095(7) 0.041(5) 0.013(5) 0.014(4) -0.017(5)
O39 0.099(8) 0.106(8) 0.047(5) -0.002(5) 0.020(5) -0.017(6)
O40 0.086(7) 0.087(7) 0.067(6) 0.011(5) 0.017(5) -0.005(6)
O41 0.084(7) 0.067(6) 0.054(5) 0.006(4) 0.024(5) 0.006(5)
O42 0.102(8) 0.087(7) 0.060(6) 0.002(5) 0.025(5) -0.002(6)
O43 0.079(7) 0.103(8) 0.057(5) 0.015(5) 0.022(5) -0.022(6)
O44 0.098(8) 0.135(10) 0.054(6) -0.001(6) 0.008(5) -0.024(7)
O45 0.126(10) 0.108(9) 0.060(6) 0.007(6) 0.015(6) -0.025(8)
O46 0.081(7) 0.090(7) 0.085(7) 0.021(6) 0.028(6) 0.026(6)
O47 0.081(7) 0.129(9) 0.057(6) 0.006(6) 0.021(5) -0.012(6)
O48 0.119(9) 0.072(6) 0.069(6) 0.006(5) 0.025(6) -0.019(6)
O49 0.085(7) 0.094(7) 0.073(7) 0.016(6) 0.018(5) 0.008(6)
O50 0.086(7) 0.107(8) 0.072(7) 0.014(6) 0.026(6) -0.007(6)
O51 0.086(7) 0.109(8) 0.052(5) 0.004(5) 0.013(5) -0.016(6)
O52 0.063(6) 0.097(7) 0.068(6) 0.017(5) 0.015(5) -0.002(5)
O53 0.075(7) 0.115(8) 0.061(6) 0.032(6) 0.008(5) 0.006(6)
O54 0.090(7) 0.093(7) 0.083(7) 0.021(6) 0.043(6) 0.012(6)
O55 0.110(9) 0.101(8) 0.057(6) 0.016(6) 0.026(6) 0.014(7)
O56 0.102(8) 0.094(7) 0.076(7) 0.015(6) 0.042(6) 0.025(6)
O57 0.086(7) 0.108(8) 0.064(6) 0.009(6) 0.025(5) -0.010(6)
O59 0.086(7) 0.095(7) 0.054(5) 0.002(5) 0.017(5) -0.005(6)
O60 0.081(7) 0.095(8) 0.089(7) 0.029(6) 0.028(6) 0.000(6)
O61 0.078(7) 0.146(10) 0.057(6) 0.026(6) 0.015(5) -0.020(7)
O62 0.101(8) 0.111(8) 0.054(6) 0.001(6) 0.019(5) -0.019(7)
O64 0.109(9) 0.122(9) 0.068(7) 0.020(6) 0.010(6) -0.028(7)
O65 0.097(9) 0.108(9) 0.119(10) 0.015(8) 0.055(7) 0.031(7)
O66 0.142(11) 0.124(10) 0.050(6) -0.009(6) 0.018(6) -0.021(8)
O67 0.297(17) 0.242(16) 0.148(13) 0.010(12) 0.088(13) 0.035(14)
O68 0.099(9) 0.141(11) 0.077(7) -0.001(7) 0.032(6) -0.016(8)
O93 0.171(14) 0.200(16) 0.120(11) 0.033(11) 0.056(10) -0.068(12)
O101 0.100(9) 0.117(9) 0.099(9) 0.043(7) 0.017(7) 0.014(8)
O102 0.207(15) 0.270(17) 0.208(15) 0.094(14) 0.018(12) -0.008(13)
O105 0.142(11) 0.136(11) 0.062(7) 0.009(7) 0.014(7) 0.026(9)
O106 0.181(14) 0.128(11) 0.080(8) 0.009(8) 0.061(9) 0.030(10)
O107 0.073(6) 0.081(6) 0.054(5) 0.005(5) 0.022(4) 0.001(5)
N2 0.105(7) 0.123(7) 0.116(7) 0.014(7) 0.043(6) -0.015(6)
N8 0.130(8) 0.161(8) 0.151(9) 0.020(8) 0.028(7) 0.016(8)
C1 0.123(10) 0.132(10) 0.124(10) -0.034(9) 0.036(9) -0.034(9)
C2 0.134(12) 0.160(13) 0.183(13) -0.047(11) 0.030(11) -0.036(11)
C3 0.155(12) 0.164(13) 0.182(13) -0.062(11) 0.036(11) -0.020(11)
C4 0.212(19) 0.23(2) 0.27(2) -0.068(18) 0.023(18) -0.053(18)
C5 0.116(8) 0.114(8) 0.108(8) 0.013(7) 0.028(7) -0.019(8)
C6 0.134(10) 0.131(10) 0.127(10) 0.003(9) 0.031(9) -0.023(9)
C7 0.172(12) 0.130(11) 0.175(12) -0.009(11) 0.014(11) -0.034(11)
C8 0.226(19) 0.214(19) 0.242(19) -0.009(18) 0.010(17) -0.028(18)
C9 0.160(11) 0.157(10) 0.086(8) 0.041(8) 0.052(8) -0.012(10)
C10 0.168(13) 0.180(12) 0.103(10) 0.055(10) 0.052(10) -0.024(11)
C11 0.174(13) 0.197(13) 0.119(11) 0.042(10) 0.044(10) -0.027(12)
C12 0.201(18) 0.239(18) 0.170(16) 0.069(15) 0.055(15) -0.036(17)
C13 0.204(14) 0.181(14) 0.166(14) -0.043(12) 0.053(13) 0.081(12)
C14 0.238(15) 0.209(15) 0.206(15) -0.038(13) 0.048(14) 0.085(13)
C15 0.234(16) 0.237(15) 0.217(15) -0.040(13) 0.040(14) 0.079(14)
C16 0.27(2) 0.30(2) 0.27(2) -0.039(19) 0.05(2) 0.08(2)
C17 0.123(12) 0.110(11) 0.139(11) -0.011(10) 0.044(10) -0.027(10)
C18 0.158(13) 0.129(12) 0.160(12) -0.017(11) 0.039(11) -0.044(11)
C19 0.160(13) 0.173(13) 0.185(13) -0.016(12) 0.041(12) -0.038(12)
C20 0.199(19) 0.236(19) 0.25(2) -0.006(18) 0.030(18) -0.042(18)
C21 0.145(8) 0.119(8) 0.082(7) -0.019(7) 0.031(7) 0.001(8)
C22 0.164(9) 0.121(8) 0.102(8) -0.016(8) 0.034(8) 0.004(8)
C23 0.166(10) 0.123(10) 0.111(9) -0.023(9) 0.024(9) 0.006(9)
C24 0.23(2) 0.146(17) 0.167(18) -0.051(15) 0.026(16) -0.009(17)
C25 0.147(13) 0.190(14) 0.182(15) 0.017(13) 0.075(11) -0.021(12)
C26 0.208(15) 0.213(16) 0.228(16) 0.015(14) 0.046(12) -0.010(14)
C27 0.196(14) 0.227(16) 0.233(16) 0.012(14) 0.058(12) -0.019(14)
C28 0.24(2) 0.28(2) 0.29(2) 0.01(2) 0.088(18) 0.03(2)
C29 0.207(13) 0.131(11) 0.174(12) -0.015(11) 0.024(11) 0.018(11)
C30 0.253(15) 0.169(14) 0.223(15) -0.037(13) 0.018(13) 0.002(13)
C31 0.255(15) 0.182(14) 0.255(15) -0.019(13) 0.022(13) -0.010(14)
C32 0.32(2) 0.24(2) 0.30(2) -0.041(19) 0.03(2) 0.00(2)
C33 0.178(14) 0.178(14) 0.181(15) 0.049(12) 0.066(12) -0.069(11)
C34 0.230(15) 0.209(15) 0.217(16) 0.040(14) 0.063(13) -0.064(13)
C35 0.216(15) 0.198(14) 0.214(16) 0.022(14) 0.055(13) -0.073(13)
C36 0.24(2) 0.27(2) 0.27(2) 0.02(2) 0.024(19) -0.060(19)
C37 0.168(13) 0.191(15) 0.241(15) -0.016(13) 0.083(12) 0.077(12)
C38 0.195(12) 0.230(14) 0.264(14) 0.003(13) 0.074(12) 0.068(12)
C39 0.216(14) 0.233(15) 0.276(16) -0.020(14) 0.069(13) 0.073(13)
C40 0.27(2) 0.31(2) 0.32(2) -0.04(2) 0.05(2) 0.08(2)
C41 0.111(8) 0.121(8) 0.091(7) 0.001(7) 0.023(7) -0.004(7)
C42 0.113(9) 0.132(9) 0.104(8) 0.008(8) 0.030(8) -0.005(8)
C43 0.113(11) 0.159(12) 0.125(11) -0.013(10) 0.000(9) -0.002(10)
C44 0.159(17) 0.210(18) 0.173(17) 0.006(16) 0.018(15) -0.002(16)
C45 0.278(17) 0.150(14) 0.229(15) -0.076(13) 0.133(13) -0.020(13)
C46 0.311(17) 0.193(16) 0.258(16) -0.069(14) 0.129(14) 0.007(14)
C47 0.322(18) 0.200(16) 0.288(16) -0.057(14) 0.120(15) -0.015(14)
C48 0.36(2) 0.25(2) 0.34(2) -0.07(2) 0.11(2) 0.00(2)
C49 0.202(13) 0.199(13) 0.237(14) 0.059(12) 0.055(12) 0.068(12)
C50 0.231(15) 0.222(15) 0.271(16) 0.057(14) 0.031(14) 0.083(13)
C51 0.254(15) 0.248(15) 0.281(16) 0.055(15) 0.037(14) 0.061(14)
C52 0.31(2) 0.30(2) 0.33(2) 0.05(2) 0.00(2) 0.08(2)
C53 0.191(11) 0.137(10) 0.105(9) -0.024(9) 0.039(9) -0.044(10)
C54 0.206(11) 0.181(10) 0.131(9) -0.018(9) 0.052(9) -0.009(10)
C55 0.246(14) 0.184(13) 0.154(12) -0.050(11) 0.054(12) -0.013(12)
C56 0.28(2) 0.26(2) 0.223(19) -0.051(18) 0.038(18) -0.001(19)
C57 0.187(12) 0.152(12) 0.213(12) 0.000(11) 0.058(11) -0.014(11)
C58 0.212(12) 0.205(13) 0.220(13) -0.013(11) 0.039(11) 0.006(12)
C59 0.243(14) 0.210(14) 0.249(15) -0.016(13) 0.032(13) 0.003(13)
C60 0.28(2) 0.26(2) 0.26(2) 0.022(19) 0.053(19) 0.015(19)
C61 0.191(12) 0.158(11) 0.155(11) 0.033(10) -0.026(11) 0.008(11)
C62 0.230(13) 0.190(12) 0.204(12) 0.033(11) -0.020(11) -0.012(12)
C63 0.256(14) 0.205(14) 0.203(14) 0.042(13) -0.028(13) -0.002(13)
C64 0.31(2) 0.26(2) 0.27(2) 0.02(2) -0.02(2) 0.01(2)
C65 0.124(11) 0.154(12) 0.123(11) 0.057(10) 0.027(10) 0.029(11)
C66 0.134(12) 0.165(13) 0.139(12) 0.054(11) 0.023(11) 0.036(12)
C67 0.146(13) 0.201(14) 0.169(13) 0.057(12) 0.015(12) 0.026(12)
C68 0.211(19) 0.26(2) 0.231(19) 0.048(18) -0.008(18) 0.028(19)
C69 0.185(16) 0.261(19) 0.272(17) 0.011(16) 0.043(14) 0.022(15)
C70 0.206(16) 0.301(19) 0.300(17) 0.003(16) 0.041(15) 0.003(16)
C71 0.218(17) 0.302(19) 0.307(17) 0.009(16) 0.036(15) 0.019(16)
C72 0.26(2) 0.35(2) 0.35(2) 0.04(2) 0.03(2) 0.01(2)
C73 0.111(12) 0.177(14) 0.194(14) 0.052(12) 0.013(11) 0.008(12)
C74 0.129(13) 0.210(15) 0.223(15) 0.055(13) 0.000(12) 0.010(13)
C75 0.157(14) 0.212(15) 0.245(15) 0.062(13) 0.004(13) 0.023(13)
C76 0.22(2) 0.28(2) 0.31(2) 0.06(2) -0.006(19) 0.023(19)
C77 0.135(12) 0.148(12) 0.069(9) 0.001(9) 0.005(9) -0.014(10)
C78 0.157(11) 0.155(11) 0.106(10) -0.004(9) 0.016(9) -0.003(10)
C79 0.181(13) 0.179(13) 0.133(12) -0.005(11) 0.015(11) 0.011(11)
C80 0.23(2) 0.22(2) 0.20(2) -0.016(18) 0.035(18) 0.041(19)
C81 0.214(16) 0.217(16) 0.230(17) -0.014(14) 0.116(13) 0.042(13)
C82 0.243(16) 0.245(16) 0.286(17) -0.003(15) 0.102(14) 0.051(14)
C83 0.278(17) 0.275(17) 0.292(17) -0.013(15) 0.104(14) 0.041(14)
C84 0.39(2) 0.38(2) 0.40(2) -0.02(2) 0.13(2) 0.05(2)
C85 0.095(10) 0.147(12) 0.111(11) 0.013(10) 0.012(9) -0.028(10)
C86 0.096(10) 0.150(12) 0.119(11) 0.011(10) 0.013(9) -0.031(10)
C87 0.113(11) 0.165(12) 0.139(12) 0.020(11) 0.018(10) -0.031(11)
C88 0.139(17) 0.23(2) 0.21(2) 0.009(18) 0.015(16) -0.038(17)
C89 0.172(12) 0.192(13) 0.166(12) 0.015(11) 0.081(10) -0.022(11)
C90 0.214(14) 0.236(15) 0.213(15) 0.023(14) 0.058(13) -0.013(13)
C91 0.224(14) 0.235(15) 0.217(15) 0.017(14) 0.053(13) -0.017(13)
C92 0.27(2) 0.26(2) 0.27(2) 0.02(2) 0.08(2) -0.09(2)
C93 0.272(18) 0.279(19) 0.285(17) 0.002(16) 0.085(15) 0.084(16)
C94 0.294(19) 0.31(2) 0.312(18) -0.004(16) 0.072(15) 0.108(16)
C95 0.314(19) 0.337(19) 0.326(18) 0.004(16) 0.082(15) 0.075(16)
C96 0.34(2) 0.37(2) 0.38(2) 0.00(2) 0.08(2) 0.10(2)
C97 0.118(11) 0.139(12) 0.090(10) 0.003(9) 0.054(8) -0.027(9)
C98 0.138(10) 0.159(11) 0.112(10) -0.002(9) 0.056(8) -0.037(9)
C99 0.138(12) 0.173(12) 0.134(11) 0.002(10) 0.039(10) -0.050(10)
C100 0.183(19) 0.23(2) 0.19(2) -0.021(18) 0.063(16) -0.062(17)
C101 0.249(16) 0.176(15) 0.141(13) -0.017(13) 0.008(12) -0.031(15)
C102 0.270(16) 0.205(16) 0.164(14) -0.021(14) 0.003(13) -0.036(15)
C103 0.284(16) 0.200(16) 0.203(15) -0.014(14) 0.001(13) -0.034(15)
C104 0.33(2) 0.27(2) 0.26(2) -0.02(2) 0.01(2) -0.02(2)
C105 0.118(11) 0.193(11) 0.160(11) 0.024(11) 0.021(10) -0.020(10)
C106 0.124(11) 0.204(12) 0.180(12) 0.013(11) 0.023(10) -0.022(11)
C107 0.155(13) 0.234(14) 0.197(14) 0.016(13) 0.006(12) -0.013(12)
C108 0.206(18) 0.298(19) 0.270(19) 0.009(18) -0.012(17) -0.016(17)
C109 0.195(10) 0.183(10) 0.121(9) -0.009(9) 0.093(8) -0.026(9)
C110 0.204(10) 0.191(9) 0.155(9) -0.004(9) 0.071(9) -0.023(9)
C111 0.243(13) 0.244(13) 0.182(13) 0.000(12) 0.083(12) -0.035(12)
C112 0.31(2) 0.31(2) 0.187(18) -0.026(19) 0.087(18) -0.036(19)
C113 0.121(8) 0.151(9) 0.145(9) 0.009(8) 0.054(7) 0.015(8)
C114 0.152(11) 0.172(11) 0.171(11) 0.023(10) 0.051(9) 0.028(10)
C115 0.170(12) 0.199(13) 0.192(13) 0.008(12) 0.069(11) 0.034(11)
C116 0.24(2) 0.28(2) 0.27(2) 0.018(19) 0.060(18) 0.045(18)
C117 0.197(14) 0.166(13) 0.171(13) 0.053(12) 0.045(12) -0.049(12)
C118 0.219(13) 0.173(12) 0.206(12) 0.039(11) 0.039(11) -0.032(12)
C119 0.249(15) 0.201(14) 0.229(14) 0.036(13) 0.047(13) -0.048(13)
C120 0.32(2) 0.27(2) 0.29(2) 0.04(2) 0.03(2) -0.05(2)
C121 0.39(2) 0.40(2) 0.376(19) -0.047(16) 0.161(16) 0.045(17)
C122 0.42(2) 0.42(2) 0.372(19) -0.049(16) 0.172(16) 0.037(17)
C123 0.436(19) 0.42(2) 0.406(19) -0.040(16) 0.134(16) 0.030(16)
C124 0.47(2) 0.43(2) 0.43(2) -0.05(2) 0.13(2) 0.04(2)
C125 0.237(17) 0.312(19) 0.264(18) 0.019(15) 0.009(15) -0.012(16)
C126 0.260(17) 0.333(19) 0.297(18) 0.027(16) 0.008(15) 0.004(16)
C127 0.258(18) 0.340(19) 0.307(18) 0.022(16) 0.010(15) -0.010(16)
C128 0.27(2) 0.36(2) 0.34(2) 0.02(2) -0.017(19) -0.02(2)
C129 0.165(11) 0.200(11) 0.131(10) -0.007(10) 0.041(9) -0.049(10)
C130 0.193(14) 0.264(14) 0.195(14) 0.009(13) 0.052(12) -0.072(13)
C131 0.206(15) 0.272(15) 0.202(14) 0.004(13) 0.027(12) -0.060(13)
C132 0.25(2) 0.33(2) 0.26(2) 0.01(2) 0.027(19) -0.06(2)
C133 0.164(12) 0.178(12) 0.171(12) -0.038(10) 0.034(10) 0.028(10)
C134 0.202(12) 0.212(13) 0.208(12) -0.040(11) 0.009(11) 0.015(11)
C135 0.212(14) 0.212(14) 0.229(14) -0.048(13) 0.016(13) 0.030(13)
C136 0.29(2) 0.27(2) 0.28(2) -0.046(19) 0.049(19) 0.01(2)
C137 0.133(9) 0.126(8) 0.100(8) 0.001(8) 0.005(8) -0.008(8)
C138 0.141(9) 0.129(9) 0.102(8) -0.002(8) -0.008(8) -0.007(8)
C139 0.148(9) 0.141(9) 0.110(8) -0.009(8) 0.005(8) -0.011(8)
C140 0.155(9) 0.146(9) 0.114(8) -0.016(8) -0.002(8) -0.016(8)
C141 0.152(10) 0.144(9) 0.111(8) -0.015(8) 0.002(8) -0.014(8)
C142 0.150(8) 0.137(8) 0.100(7) -0.016(7) 0.005(7) -0.004(7)
N1 0.146(8) 0.130(8) 0.096(7) 0.003(7) -0.004(7) -0.007(7)
C143 0.117(8) 0.127(8) 0.126(8) 0.018(8) 0.037(7) -0.022(7)
C144 0.104(8) 0.120(8) 0.121(8) 0.012(8) 0.030(7) -0.020(7)
C145 0.108(8) 0.128(8) 0.121(8) 0.013(8) 0.035(7) -0.017(7)
C146 0.112(8) 0.127(8) 0.130(9) 0.007(8) 0.025(8) -0.028(7)
C147 0.111(8) 0.131(9) 0.126(9) 0.006(8) 0.029(8) -0.019(8)
C148 0.125(7) 0.137(8) 0.141(8) 0.006(7) 0.039(7) -0.012(7)
C149 0.122(8) 0.132(8) 0.095(7) 0.016(7) 0.036(7) 0.018(7)
C150 0.131(9) 0.148(9) 0.116(8) 0.026(8) 0.025(7) 0.026(8)
C151 0.139(9) 0.168(9) 0.126(9) 0.022(9) 0.029(8) 0.039(8)
C152 0.148(9) 0.169(9) 0.126(9) 0.026(9) 0.024(8) 0.038(8)
C153 0.138(9) 0.156(9) 0.121(8) 0.023(8) 0.026(8) 0.032(8)
N3 0.125(8) 0.142(8) 0.105(7) 0.032(7) 0.024(7) 0.018(7)
C154 0.112(7) 0.116(8) 0.092(7) 0.013(7) 0.036(6) 0.004(7)
C155 0.103(8) 0.110(8) 0.084(7) 0.010(7) 0.030(6) -0.019(7)
C156 0.104(7) 0.120(8) 0.093(7) 0.023(7) 0.016(6) -0.024(7)
N4 0.102(7) 0.130(8) 0.106(7) 0.026(7) 0.011(6) -0.029(7)
C157 0.116(8) 0.141(8) 0.111(8) 0.030(7) 0.009(7) -0.032(8)
C158 0.117(9) 0.150(9) 0.127(9) 0.033(8) 0.006(8) -0.031(8)
C159 0.120(9) 0.151(9) 0.127(9) 0.031(8) 0.002(8) -0.034(8)
C160 0.104(8) 0.137(8) 0.115(8) 0.027(7) 0.016(7) -0.037(7)
C161 0.142(8) 0.131(8) 0.081(7) -0.012(7) 0.047(7) -0.022(7)
C162 0.173(9) 0.148(8) 0.096(7) -0.019(7) 0.056(7) -0.027(8)
C163 0.186(9) 0.152(9) 0.099(8) -0.026(8) 0.038(8) -0.030(8)
C164 0.199(10) 0.162(10) 0.116(9) -0.021(8) 0.045(8) -0.033(9)
C165 0.203(10) 0.164(10) 0.103(8) -0.026(8) 0.043(8) -0.029(9)
C166 0.192(9) 0.160(9) 0.103(8) -0.017(8) 0.046(8) -0.029(8)
N5 0.174(8) 0.145(8) 0.085(7) -0.016(7) 0.045(7) -0.026(7)
C167 0.132(9) 0.126(9) 0.117(9) -0.005(9) 0.067(8) 0.007(9)
C168 0.150(8) 0.132(8) 0.108(7) -0.018(7) 0.074(7) 0.000(7)
C169 0.155(9) 0.129(8) 0.120(8) -0.014(8) 0.055(8) 0.010(8)
C170 0.168(9) 0.137(9) 0.120(8) -0.016(8) 0.055(8) 0.006(8)
C171 0.165(9) 0.133(8) 0.110(8) -0.015(7) 0.055(7) 0.009(8)
C172 0.158(7) 0.133(7) 0.110(7) -0.013(7) 0.062(7) 0.005(7)
N6 0.153(7) 0.130(7) 0.099(6) -0.013(6) 0.071(6) 0.003(6)
C173 0.174(10) 0.152(10) 0.095(9) -0.017(9) 0.037(9) -0.012(9)
C174 0.164(9) 0.146(9) 0.104(8) -0.034(8) 0.039(8) -0.015(8)
C175 0.172(9) 0.153(9) 0.100(8) -0.028(8) 0.039(8) -0.004(8)
C176 0.177(10) 0.150(10) 0.111(9) -0.032(8) 0.040(8) -0.006(9)
C177 0.170(10) 0.149(9) 0.102(8) -0.030(8) 0.041(8) -0.011(9)
C178 0.168(9) 0.150(9) 0.104(8) -0.027(7) 0.041(7) -0.019(8)
N7 0.156(8) 0.141(8) 0.090(7) -0.034(7) 0.041(7) -0.024(7)
C179 0.128(10) 0.168(10) 0.151(10) 0.036(9) 0.024(9) 0.009(9)
C180 0.126(9) 0.172(9) 0.158(10) 0.031(8) 0.026(9) 0.009(9)
C181 0.135(9) 0.177(9) 0.160(9) 0.037(8) 0.024(8) 0.006(9)
C182 0.133(9) 0.181(9) 0.167(10) 0.033(9) 0.022(9) 0.011(9)
C183 0.133(9) 0.174(10) 0.163(10) 0.034(9) 0.031(9) 0.003(9)
C184 0.124(8) 0.171(8) 0.157(9) 0.027(8) 0.026(8) 0.011(8)
C185 0.178(9) 0.153(9) 0.099(8) -0.016(8) 0.039(8) -0.004(9)
C186 0.194(10) 0.171(9) 0.124(9) -0.033(8) 0.032(9) 0.002(9)
C187 0.206(10) 0.184(10) 0.124(9) -0.037(8) 0.036(9) 0.000(9)
C188 0.211(11) 0.192(10) 0.142(10) -0.045(9) 0.022(9) 0.002(10)
C189 0.208(11) 0.192(10) 0.135(10) -0.051(9) 0.026(9) 0.011(10)
C190 0.212(10) 0.188(10) 0.139(9) -0.039(9) 0.017(9) 0.005(9)
N9 0.206(9) 0.177(9) 0.119(8) -0.042(8) 0.022(8) 0.001(9)

loop_
_atom_type_symbol
_atom_type_description
_atom_type_scat_dispersion_real
_atom_type_scat_dispersion_imag
_atom_type_scat_source
C C 0.0033 0.0016 'International Tables Vol C Tables 4.2.6.8 and 6.1.1.4'
N N 0.0061 0.0033 'International Tables Vol C Tables 4.2.6.8 and 6.1.1.4'
O O 0.0106 0.0060 'International Tables Vol C Tables 4.2.6.8 and 6.1.1.4'
Sn Sn -0.6537 1.4246 'International Tables Vol C Tables 4.2.6.8 and 6.1.1.4'
Na Na 0.0362 0.0249 'International Tables Vol C Tables 4.2.6.8 and 6.1.1.4'
H H 0.0000 0.0000 'International Tables Vol C Tables 4.2.6.8 and 6.1.1.4'

loop_
_geom_angle_atom_site_label_1
_geom_angle_atom_site_label_2
_geom_angle_atom_site_label_3
_geom_angle
O41 Sn1 O7 98.5(3)
O41 Sn1 C1 102.8(5)
O7 Sn1 C1 96.8(6)
O41 Sn1 O34 78.0(3)
O7 Sn1 O34 163.7(4)
C1 Sn1 O34 99.5(6)
O41 Sn1 O33 162.1(3)
O7 Sn1 O33 86.0(3)
C1 Sn1 O33 93.8(6)
O34 Sn1 O33 92.9(3)
O41 Sn1 O11 87.4(3)
O7 Sn1 O11 83.8(3)
C1 Sn1 O11 169.5(6)
O34 Sn1 O11 80.2(3)
O33 Sn1 O11 75.8(3)
O41 Sn1 Sn6 38.1(2)
O7 Sn1 Sn6 132.6(2)
C1 Sn1 Sn6 108.9(5)
O34 Sn1 Sn6 40.3(2)
O33 Sn1 Sn6 129.5(2)
O11 Sn1 Sn6 77.8(2)
O37 Sn2 O23 89.2(4)
O37 Sn2 C5 174.5(5)
O23 Sn2 C5 94.7(5)
O37 Sn2 O31 75.9(3)
O23 Sn2 O31 92.2(4)
C5 Sn2 O31 100.0(5)
O37 Sn2 O107 77.0(3)
O23 Sn2 O107 76.7(3)
C5 Sn2 O107 107.7(5)
O31 Sn2 O107 150.9(3)
O37 Sn2 O42 81.3(4)
O23 Sn2 O42 169.1(4)
C5 Sn2 O42 95.2(6)
O31 Sn2 O42 90.6(4)
O107 Sn2 O42 95.8(3)
O37 Sn2 Sn21 36.5(2)
O23 Sn2 Sn21 95.2(2)
C5 Sn2 Sn21 138.8(5)
O31 Sn2 Sn21 39.8(2)
O107 Sn2 Sn21 113.5(2)
O42 Sn2 Sn21 80.3(2)
O37 Sn2 Sn11 38.1(2)
O23 Sn2 Sn11 85.4(2)
C5 Sn2 Sn11 146.1(5)
O31 Sn2 Sn11 113.9(2)
O107 Sn2 Sn11 39.3(2)
O42 Sn2 Sn11 83.9(3)
Sn21 Sn2 Sn11 74.62(3)
O5 Sn3 O22 90.2(3)
O5 Sn3 O17 91.1(3)
O22 Sn3 O17 78.0(4)
O5 Sn3 C9 170.8(6)
O22 Sn3 C9 97.5(6)
O17 Sn3 C9 95.4(6)
O5 Sn3 O12 79.3(3)
O22 Sn3 O12 168.8(3)
O17 Sn3 O12 98.1(4)
C9 Sn3 O12 93.3(6)
O5 Sn3 O56 79.6(3)
O22 Sn3 O56 98.2(4)
O17 Sn3 O56 170.0(3)
C9 Sn3 O56 94.3(6)
O12 Sn3 O56 83.9(4)
O5 Sn3 Sn6 36.3(2)
O22 Sn3 Sn6 117.7(3)
O17 Sn3 Sn6 118.3(3)
C9 Sn3 Sn6 134.5(6)
O12 Sn3 Sn6 54.7(3)
O56 Sn3 Sn6 55.1(3)
O27 Sn4 O24 94.4(4)
O27 Sn4 O10 137.2(3)
O24 Sn4 O10 77.3(3)
O27 Sn4 O20 77.3(3)
O24 Sn4 O20 146.9(3)
O10 Sn4 O20 87.1(3)
O27 Sn4 C13 109.1(8)
O24 Sn4 C13 109.4(7)
O10 Sn4 C13 113.3(8)
O20 Sn4 C13 103.5(7)
O27 Sn4 Sn7 39.3(2)
O24 Sn4 Sn7 121.7(3)
O10 Sn4 Sn7 111.2(2)
O20 Sn4 Sn7 38.9(2)
C13 Sn4 Sn7 117.4(7)
O27 Sn4 Sn26 122.8(3)
O24 Sn4 Sn26 39.6(2)
O10 Sn4 Sn26 37.7(2)
O20 Sn4 Sn26 120.1(2)
C13 Sn4 Sn26 116.7(7)
Sn7 Sn4 Sn26 125.58(4)
O48 Sn5 O15 84.3(4)
O48 Sn5 O7 80.2(4)
O15 Sn5 O7 77.7(3)
O48 Sn5 O40 85.3(4)
O15 Sn5 O40 95.6(4)
O7 Sn5 O40 164.5(4)
O48 Sn5 O32 81.5(4)
O15 Sn5 O32 164.7(4)
O7 Sn5 O32 105.1(3)
O40 Sn5 O32 77.9(3)
O48 Sn5 C17 174.0(6)
O15 Sn5 C17 99.4(5)
O7 Sn5 C17 96.0(6)
O40 Sn5 C17 98.9(6)
O32 Sn5 C17 95.3(5)
O48 Sn5 Sn24 69.0(3)
O15 Sn5 Sn24 128.6(2)
O7 Sn5 Sn24 134.8(2)
O40 Sn5 Sn24 41.3(2)
O32 Sn5 Sn24 39.9(2)
C17 Sn5 Sn24 111.5(5)
O48 Sn5 Sn7 67.7(3)
O15 Sn5 Sn7 40.8(2)
O7 Sn5 Sn7 40.1(2)
O40 Sn5 Sn7 128.2(3)
O32 Sn5 Sn7 135.2(2)
C17 Sn5 Sn7 112.2(5)
Sn24 Sn5 Sn7 136.29(5)
O5 Sn6 O41 94.1(3)
O5 Sn6 C21 156.2(5)
O41 Sn6 C21 109.7(5)
O5 Sn6 O34 88.4(3)
O41 Sn6 O34 76.8(3)
C21 Sn6 O34 95.9(6)
O5 Sn6 O13 88.3(4)
O41 Sn6 O13 77.7(3)
C21 Sn6 O13 97.5(5)
O34 Sn6 O13 154.0(3)
O5 Sn6 Sn3 37.0(2)
O41 Sn6 Sn3 131.2(2)
C21 Sn6 Sn3 119.1(5)
O34 Sn6 Sn3 96.5(2)
O13 Sn6 Sn3 96.3(3)
O5 Sn6 Sn1 87.4(2)
O41 Sn6 Sn1 37.6(2)
C21 Sn6 Sn1 110.7(5)
O34 Sn6 Sn1 39.7(2)
O13 Sn6 Sn1 114.4(2)
Sn3 Sn6 Sn1 116.28(4)
O5 Sn6 Sn8 87.2(2)
O41 Sn6 Sn8 38.0(2)
C21 Sn6 Sn8 112.0(5)
O34 Sn6 Sn8 114.0(2)
O13 Sn6 Sn8 40.1(2)
Sn3 Sn6 Sn8 116.18(4)
Sn1 Sn6 Sn8 74.29(3)
O7 Sn7 O15 80.1(3)
O7 Sn7 O20 99.6(3)
O15 Sn7 O20 138.5(4)
O7 Sn7 C25 108.8(6)
O15 Sn7 C25 110.3(7)
O20 Sn7 C25 109.0(7)
O7 Sn7 O27 140.1(4)
O15 Sn7 O27 78.0(4)
O20 Sn7 O27 76.5(3)
C25 Sn7 O27 109.9(6)
O7 Sn7 Sn5 41.9(2)
O15 Sn7 Sn5 41.5(2)
O20 Sn7 Sn5 115.9(2)
C25 Sn7 Sn5 128.8(6)
O27 Sn7 Sn5 103.5(2)
O7 Sn7 Sn4 122.0(3)
O15 Sn7 Sn4 105.7(3)
O20 Sn7 Sn4 39.6(2)
C25 Sn7 Sn4 121.3(6)
O27 Sn7 Sn4 37.7(2)
Sn5 Sn7 Sn4 108.91(4)
O7 Sn7 Sn25 115.1(2)
O15 Sn7 Sn25 38.7(3)
O20 Sn7 Sn25 112.7(3)
C25 Sn7 Sn25 111.0(6)
O27 Sn7 Sn25 39.9(3)
Sn5 Sn7 Sn25 73.16(3)
Sn4 Sn7 Sn25 73.35(4)
O41 Sn8 O32 99.0(3)
O41 Sn8 O13 79.1(3)
O32 Sn8 O13 164.8(4)
O41 Sn8 O46 161.2(4)
O32 Sn8 O46 86.1(3)
O13 Sn8 O46 91.3(4)
O41 Sn8 O14 87.1(3)
O32 Sn8 O14 83.7(3)
O13 Sn8 O14 81.1(3)
O46 Sn8 O14 75.4(3)
O41 Sn8 C29 98.4(7)
O32 Sn8 C29 98.2(7)
O13 Sn8 C29 97.0(7)
O46 Sn8 C29 98.8(7)
O14 Sn8 C29 173.8(7)
O41 Sn8 Sn6 38.2(2)
O32 Sn8 Sn6 133.3(2)
O13 Sn8 Sn6 41.3(2)
O46 Sn8 Sn6 128.6(3)
O14 Sn8 Sn6 77.9(2)
C29 Sn8 Sn6 104.6(6)
O16 Sn9 O28 124.1(4)
O16 Sn9 O17 151.5(4)
O28 Sn9 O17 77.6(4)
O16 Sn9 O22 77.8(4)
O28 Sn9 O22 151.0(4)
O17 Sn9 O22 76.2(4)
O16 Sn9 C33 95.6(7)
O28 Sn9 C33 92.2(7)
O17 Sn9 C33 102.3(6)
O22 Sn9 C33 105.2(6)
O16 Sn9 O19 75.9(3)
O28 Sn9 O19 75.8(3)
O17 Sn9 O19 94.6(3)
O22 Sn9 O19 94.2(3)
C33 Sn9 O19 156.8(6)
O16 Sn9 Sn13 153.3(2)
O28 Sn9 Sn13 41.4(3)
O17 Sn9 Sn13 37.1(2)
O22 Sn9 Sn13 110.4(3)
C33 Sn9 Sn13 106.0(7)
O19 Sn9 Sn13 78.2(2)
O16 Sn9 Sn23 41.4(3)
O28 Sn9 Sn23 153.5(3)
O17 Sn9 Sn23 110.9(3)
O22 Sn9 Sn23 37.2(3)
C33 Sn9 Sn23 109.6(7)
O19 Sn9 Sn23 78.4(2)
Sn13 Sn9 Sn23 137.13(5)
O6 Sn10 O20 94.7(3)
O6 Sn10 O11 92.2(3)
O20 Sn10 O11 84.1(3)
O6 Sn10 C37 102.5(7)
O20 Sn10 C37 99.2(8)
O11 Sn10 C37 164.6(7)
O6 Sn10 O29 77.1(3)
O20 Sn10 O29 162.3(3)
O11 Sn10 O29 80.6(3)
C37 Sn10 O29 97.9(8)
O6 Sn10 O33 168.7(3)
O20 Sn10 O33 87.5(4)
O11 Sn10 O33 77.0(3)
C37 Sn10 O33 88.1(7)
O29 Sn10 O33 97.7(3)
O6 Sn10 Sn13 37.4(2)
O20 Sn10 Sn13 131.4(3)
O11 Sn10 Sn13 89.6(2)
C37 Sn10 Sn13 99.1(7)
O29 Sn10 Sn13 40.1(2)
O33 Sn10 Sn13 137.6(2)
O37 Sn11 O8 92.2(4)
O37 Sn11 O4 91.1(3)
O8 Sn11 O4 75.6(3)
O37 Sn11 O107 76.6(3)
O8 Sn11 O107 76.8(3)
O4 Sn11 O107 149.2(3)
O37 Sn11 C41 94.6(5)
O8 Sn11 C41 172.7(5)
O4 Sn11 C41 101.6(5)
O107 Sn11 C41 107.4(5)
O37 Sn11 O25 173.2(4)
O8 Sn11 O25 81.9(4)
O4 Sn11 O25 90.8(3)
O107 Sn11 O25 98.6(3)
C41 Sn11 O25 91.5(5)
O37 Sn11 Sn15 94.7(3)
O8 Sn11 Sn15 36.1(2)
O4 Sn11 Sn15 39.7(2)
O107 Sn11 Sn15 112.4(2)
C41 Sn11 Sn15 140.2(4)
O25 Sn11 Sn15 82.6(2)
O37 Sn11 Sn2 37.8(2)
O8 Sn11 Sn2 87.3(3)
O4 Sn11 Sn2 125.8(2)
O107 Sn11 Sn2 39.2(2)
C41 Sn11 Sn2 99.7(4)
O25 Sn11 Sn2 137.7(3)
Sn15 Sn11 Sn2 111.07(4)
O36 Sn12 O28 114.6(4)
O36 Sn12 O6 159.0(4)
O28 Sn12 O6 77.5(4)
O36 Sn12 O10 78.8(3)
O28 Sn12 O10 157.9(4)
O6 Sn12 O10 84.9(3)
O36 Sn12 O19 77.3(3)
O28 Sn12 O19 76.2(3)
O6 Sn12 O19 89.9(3)
O10 Sn12 O19 90.7(3)
O36 Sn12 C45 100.6(9)
O28 Sn12 C45 94.1(8)
O6 Sn12 C45 95.3(8)
O10 Sn12 C45 100.7(7)
O19 Sn12 C45 167.8(7)
O36 Sn12 Sn13 148.4(2)
O28 Sn12 Sn13 40.4(3)
O6 Sn12 Sn13 37.4(2)
O10 Sn12 Sn13 119.8(2)
O19 Sn12 Sn13 77.2(2)
C45 Sn12 Sn13 100.4(9)
O36 Sn12 Na1 85.4(3)
O28 Sn12 Na1 113.3(3)
O6 Sn12 Na1 73.9(3)
O10 Sn12 Na1 47.9(2)
O19 Sn12 Na1 45.6(2)
C45 Sn12 Na1 146.6(6)
Sn13 Sn12 Na1 89.87(9)
O17 Sn13 O6 119.5(4)
O17 Sn13 O29 94.1(4)
O6 Sn13 O29 79.2(3)
O17 Sn13 C49 120.0(8)
O6 Sn13 C49 119.9(8)
O29 Sn13 C49 104.4(8)
O17 Sn13 O28 80.3(4)
O6 Sn13 O28 78.7(4)
O29 Sn13 O28 150.6(3)
C49 Sn13 O28 103.4(9)
O17 Sn13 Sn9 40.5(3)
O6 Sn13 Sn9 95.4(3)
O29 Sn13 Sn9 123.5(2)
C49 Sn13 Sn9 125.3(7)
O28 Sn13 Sn9 40.8(3)
O17 Sn13 Sn10 116.0(3)
O6 Sn13 Sn10 37.8(3)
O29 Sn13 Sn10 41.7(2)
C49 Sn13 Sn10 115.4(7)
O28 Sn13 Sn10 115.5(2)
Sn9 Sn13 Sn10 117.76(4)
O17 Sn13 Sn12 98.3(3)
O6 Sn13 Sn12 39.6(3)
O29 Sn13 Sn12 114.5(2)
C49 Sn13 Sn12 122.5(9)
O28 Sn13 Sn12 39.5(2)
Sn9 Sn13 Sn12 61.74(3)
Sn10 Sn13 Sn12 76.03(3)
O21 Sn14 O23 76.7(4)
O21 Sn14 O8 93.5(4)
O23 Sn14 O8 92.3(3)
O21 Sn14 O107 150.9(3)
O23 Sn14 O107 76.4(3)
O8 Sn14 O107 76.7(3)
O21 Sn14 C53 99.2(7)
O23 Sn14 C53 166.6(6)
O8 Sn14 C53 100.7(6)
O107 Sn14 C53 109.5(7)
O21 Sn14 O50 88.3(4)
O23 Sn14 O50 79.8(4)
O8 Sn14 O50 171.3(4)
O107 Sn14 O50 97.7(4)
C53 Sn14 O50 87.3(6)
O21 Sn14 Sn27 40.7(3)
O23 Sn14 Sn27 36.5(2)
O8 Sn14 Sn27 98.4(2)
O107 Sn14 Sn27 112.8(2)
C53 Sn14 Sn27 136.5(6)
O50 Sn14 Sn27 77.5(3)
O8 Sn15 O43 130.8(4)
O8 Sn15 O59 97.6(4)
O43 Sn15 O59 79.3(4)
O8 Sn15 O4 77.7(3)
O43 Sn15 O4 77.0(4)
O59 Sn15 O4 143.1(4)
O8 Sn15 C57 107.4(7)
O43 Sn15 C57 119.5(7)
O59 Sn15 C57 111.8(8)
O4 Sn15 C57 104.4(7)
O8 Sn15 Sn30 120.5(3)
O43 Sn15 Sn30 39.0(3)
O59 Sn15 Sn30 40.3(2)
O4 Sn15 Sn30 111.1(2)
C57 Sn15 Sn30 124.7(7)
O8 Sn15 Sn29 105.3(3)
O43 Sn15 Sn29 38.5(3)
O59 Sn15 Sn29 112.3(3)
O4 Sn15 Sn29 38.6(2)
C57 Sn15 Sn29 119.7(7)
Sn30 Sn15 Sn29 74.04(4)
O8 Sn15 Sn11 38.3(3)
O43 Sn15 Sn11 108.3(3)
O59 Sn15 Sn11 128.3(3)
O4 Sn15 Sn11 39.5(2)
C57 Sn15 Sn11 107.9(7)
Sn30 Sn15 Sn11 126.62(4)
Sn29 Sn15 Sn11 72.40(4)
O34 Sn16 O29 94.0(3)
O34 Sn16 O12 80.3(4)
O29 Sn16 O12 103.7(3)
O34 Sn16 O3 86.9(4)
O29 Sn16 O3 89.3(4)
O12 Sn16 O3 162.3(4)
O34 Sn16 C61 166.5(8)
O29 Sn16 C61 96.2(7)
O12 Sn16 C61 88.7(7)
O3 Sn16 C61 101.9(7)
O34 Sn16 N1 83.0(4)
O29 Sn16 N1 161.1(5)
O12 Sn16 N1 94.3(4)
O3 Sn16 N1 71.9(5)
C61 Sn16 N1 90.0(7)
O26 Sn17 O40 89.8(4)
O26 Sn17 O60 74.9(3)
O40 Sn17 O60 94.0(4)
O26 Sn17 O52 87.9(3)
O40 Sn17 O52 76.8(4)
O60 Sn17 O52 160.7(4)
O26 Sn17 O49 73.5(3)
O40 Sn17 O49 160.5(4)
O60 Sn17 O49 91.4(4)
O52 Sn17 O49 92.2(4)
O26 Sn17 C65 167.2(6)
O40 Sn17 C65 101.4(6)
O60 Sn17 C65 97.7(5)
O52 Sn17 C65 100.7(5)
O49 Sn17 C65 96.5(6)
O26 Sn17 Sn24 93.6(2)
O40 Sn17 Sn24 38.3(3)
O60 Sn17 Sn24 131.7(3)
O52 Sn17 Sn24 39.1(3)
O49 Sn17 Sn24 130.8(3)
C65 Sn17 Sn24 99.1(5)
O30 Sn18 O18 95.3(4)
O30 Sn18 C69 92.6(9)
O18 Sn18 C69 100.2(10)
O30 Sn18 O14 91.4(3)
O18 Sn18 O14 83.2(3)
C69 Sn18 O14 174.5(9)
O30 Sn18 O46 167.5(4)
O18 Sn18 O46 87.6(4)
C69 Sn18 O46 98.9(9)
O14 Sn18 O46 76.8(3)
O30 Sn18 O54 77.0(4)
O18 Sn18 O54 162.1(4)
C69 Sn18 O54 96.3(10)
O14 Sn18 O54 80.9(3)
O46 Sn18 O54 96.7(4)
O30 Sn18 Sn23 37.3(2)
O18 Sn18 Sn23 132.0(3)
C69 Sn18 Sn23 91.1(9)
O14 Sn18 Sn23 89.8(2)
O46 Sn18 Sn23 136.7(3)
O54 Sn18 Sn23 40.1(3)
O52 Sn19 O9 136.8(4)
O52 Sn19 O35 94.2(4)
O9 Sn19 O35 77.3(3)
O52 Sn19 O18 76.6(4)
O9 Sn19 O18 88.1(4)
O35 Sn19 O18 147.5(3)
O52 Sn19 C73 109.5(6)
O9 Sn19 C73 113.6(6)
O35 Sn19 C73 106.9(7)
O18 Sn19 C73 105.5(7)
O52 Sn19 Sn24 39.3(3)
O9 Sn19 Sn24 111.4(2)
O35 Sn19 Sn24 122.1(3)
O18 Sn19 Sn24 38.1(2)
C73 Sn19 Sn24 118.5(6)
O52 Sn19 Sn26 123.1(3)
O9 Sn19 Sn26 37.2(2)
O35 Sn19 Sn26 40.2(2)
O18 Sn19 Sn26 121.0(3)
C73 Sn19 Sn26 114.8(6)
Sn24 Sn19 Sn26 126.45(4)
O26 Sn20 O35 88.9(3)
O26 Sn20 O24 88.8(3)
O35 Sn20 O24 77.6(4)
O26 Sn20 O49 74.4(4)
O35 Sn20 O49 92.9(4)
O24 Sn20 O49 161.0(4)
O26 Sn20 O47 73.6(3)
O35 Sn20 O47 160.4(3)
O24 Sn20 O47 92.9(4)
O49 Sn20 O47 90.9(4)
O26 Sn20 C77 166.1(6)
O35 Sn20 C77 103.4(6)
O24 Sn20 C77 100.1(5)
O49 Sn20 C77 98.1(5)
O47 Sn20 C77 95.2(6)
O37 Sn21 O39 128.3(4)
O37 Sn21 O57 95.6(4)
O39 Sn21 O57 80.0(4)
O37 Sn21 O31 78.0(3)
O39 Sn21 O31 77.3(4)
O57 Sn21 O31 144.5(4)
O37 Sn21 C81 111.8(8)
O39 Sn21 C81 118.3(8)
O57 Sn21 C81 109.3(8)
O31 Sn21 C81 105.4(8)
O37 Sn21 Sn2 38.4(3)
O39 Sn21 Sn2 108.7(3)
O57 Sn21 Sn2 128.5(3)
O31 Sn21 Sn2 40.0(2)
C81 Sn21 Sn2 109.7(7)
O37 Sn21 Sn31 117.0(3)
O39 Sn21 Sn31 39.3(3)
O57 Sn21 Sn31 40.7(3)
O31 Sn21 Sn31 111.5(3)
C81 Sn21 Sn31 123.1(7)
Sn2 Sn21 Sn31 126.49(5)
O37 Sn21 Sn33 103.5(3)
O39 Sn21 Sn33 38.7(3)
O57 Sn21 Sn33 113.0(3)
O31 Sn21 Sn33 38.6(2)
C81 Sn21 Sn33 120.6(8)
Sn2 Sn21 Sn33 72.36(4)
Sn31 Sn21 Sn33 74.21(4)
O16 Sn22 O36 114.0(4)
O16 Sn22 O30 77.4(4)
O36 Sn22 O30 159.3(3)
O16 Sn22 O9 158.2(4)
O36 Sn22 O9 79.1(3)
O30 Sn22 O9 85.1(3)
O16 Sn22 O19 76.4(3)
O36 Sn22 O19 76.7(3)
O30 Sn22 O19 90.2(3)
O9 Sn22 O19 90.8(3)
O16 Sn22 C85 96.1(5)
O36 Sn22 C85 96.0(5)
O30 Sn22 C85 99.9(6)
O9 Sn22 C85 99.8(5)
O19 Sn22 C85 165.9(6)
O16 Sn22 Sn23 40.6(3)
O36 Sn22 Sn23 148.1(3)
O30 Sn22 Sn23 37.3(2)
O9 Sn22 Sn23 119.9(2)
O19 Sn22 Sn23 77.7(2)
C85 Sn22 Sn23 104.6(4)
O16 Sn22 Na1 113.8(3)
O36 Sn22 Na1 85.8(3)
O30 Sn22 Na1 73.6(3)
O9 Sn22 Na1 47.4(2)
O19 Sn22 Na1 46.3(2)
C85 Sn22 Na1 146.4(5)
Sn23 Sn22 Na1 90.06(9)
O22 Sn23 O30 118.4(4)
O22 Sn23 O54 93.5(4)
O30 Sn23 O54 79.0(4)
O22 Sn23 C89 121.1(6)
O30 Sn23 C89 120.1(7)
O54 Sn23 C89 103.4(7)
O22 Sn23 O16 80.4(4)
O30 Sn23 O16 78.7(4)
O54 Sn23 O16 150.4(3)
C89 Sn23 O16 104.5(7)
O22 Sn23 Sn9 40.6(3)
O30 Sn23 Sn9 95.1(3)
O54 Sn23 Sn9 123.5(3)
C89 Sn23 Sn9 126.3(6)
O16 Sn23 Sn9 40.6(3)
O22 Sn23 Sn18 115.4(3)
O30 Sn23 Sn18 37.8(3)
O54 Sn23 Sn18 41.6(3)
C89 Sn23 Sn18 114.2(6)
O16 Sn23 Sn18 115.7(2)
Sn9 Sn23 Sn18 118.00(4)
O22 Sn23 Sn22 97.8(2)
O30 Sn23 Sn22 39.5(3)
O54 Sn23 Sn22 114.4(2)
C89 Sn23 Sn22 123.2(6)
O16 Sn23 Sn22 39.6(2)
Sn9 Sn23 Sn22 61.50(3)
Sn18 Sn23 Sn22 76.15(4)
O32 Sn24 O18 99.0(4)
O32 Sn24 C93 114.5(10)
O18 Sn24 C93 105.6(9)
O32 Sn24 O40 81.3(4)
O18 Sn24 O40 137.7(4)
C93 Sn24 O40 112.6(9)
O32 Sn24 O52 139.9(3)
O18 Sn24 O52 76.0(4)
C93 Sn24 O52 105.1(10)
O40 Sn24 O52 77.4(4)
O32 Sn24 Sn5 42.5(2)
O18 Sn24 Sn5 115.0(3)
C93 Sn24 Sn5 135.0(10)
O40 Sn24 Sn5 42.3(3)
O52 Sn24 Sn5 102.9(2)
O32 Sn24 Sn19 121.5(2)
O18 Sn24 Sn19 39.5(3)
C93 Sn24 Sn19 115.6(10)
O40 Sn24 Sn19 105.0(3)
O52 Sn24 Sn19 37.3(2)
Sn5 Sn24 Sn19 108.07(4)
O32 Sn24 Sn17 115.7(2)
O18 Sn24 Sn17 111.9(3)
C93 Sn24 Sn17 109.4(9)
O40 Sn24 Sn17 38.4(3)
O52 Sn24 Sn17 39.5(2)
Sn5 Sn24 Sn17 73.22(3)
Sn19 Sn24 Sn17 72.71(4)
O26 Sn25 O15 89.2(3)
O26 Sn25 O47 74.3(3)
O15 Sn25 O47 160.0(3)
O26 Sn25 O27 87.5(3)
O15 Sn25 O27 76.6(3)
O47 Sn25 O27 91.1(4)
O26 Sn25 O60 74.5(3)
O15 Sn25 O60 94.7(4)
O47 Sn25 O60 91.8(4)
O27 Sn25 O60 160.1(3)
O26 Sn25 C97 168.7(5)
O15 Sn25 C97 99.6(5)
O47 Sn25 C97 98.3(5)
O27 Sn25 C97 101.4(6)
O60 Sn25 C97 97.6(6)
O26 Sn25 Sn7 93.0(2)
O15 Sn25 Sn7 38.1(3)
O47 Sn25 Sn7 129.8(3)
O27 Sn25 Sn7 39.1(2)
O60 Sn25 Sn7 132.0(3)
C97 Sn25 Sn7 98.3(5)
O9 Sn26 O10 88.2(3)
O9 Sn26 O24 124.2(3)
O10 Sn26 O24 73.7(3)
O9 Sn26 O35 74.4(3)
O10 Sn26 O35 125.1(3)
O24 Sn26 O35 74.7(3)
O9 Sn26 C101 126.5(8)
O10 Sn26 C101 136.1(7)
O24 Sn26 C101 100.2(8)
O35 Sn26 C101 92.9(7)
O9 Sn26 O36 76.9(3)
O10 Sn26 O36 75.3(3)
O24 Sn26 O36 141.3(4)
O35 Sn26 O36 143.5(4)
C101 Sn26 O36 86.5(8)
O9 Sn26 Sn4 110.2(2)
O10 Sn26 Sn4 36.7(2)
O24 Sn26 Sn4 37.0(2)
O35 Sn26 Sn4 102.1(2)
C101 Sn26 Sn4 123.3(8)
O36 Sn26 Sn4 108.6(3)
O9 Sn26 Sn19 36.7(2)
O10 Sn26 Sn19 111.0(2)
O24 Sn26 Sn19 102.2(3)
O35 Sn26 Sn19 37.7(2)
C101 Sn26 Sn19 112.8(7)
O36 Sn26 Sn19 110.1(2)
Sn4 Sn26 Sn19 111.99(4)
O9 Sn26 Na1 44.4(3)
O10 Sn26 Na1 45.7(2)
O24 Sn26 Na1 93.7(2)
O35 Sn26 Na1 94.0(3)
C101 Sn26 Na1 165.7(8)
O36 Sn26 Na1 80.5(2)
Sn4 Sn26 Na1 67.34(8)
Sn19 Sn26 Na1 66.83(8)
O23 Sn27 O53 128.8(4)
O23 Sn27 O51 95.0(4)
O53 Sn27 O51 79.9(4)
O23 Sn27 O21 78.4(4)
O53 Sn27 O21 77.6(4)
O51 Sn27 O21 144.4(4)
O23 Sn27 C105 114.0(6)
O53 Sn27 C105 116.0(6)
O51 Sn27 C105 108.1(7)
O21 Sn27 C105 106.5(7)
O23 Sn27 Sn14 39.1(3)
O53 Sn27 Sn14 109.3(3)
O51 Sn27 Sn14 128.6(3)
O21 Sn27 Sn14 39.9(2)
C105 Sn27 Sn14 111.6(6)
O23 Sn27 Sn32 116.9(2)
O53 Sn27 Sn32 39.4(3)
O51 Sn27 Sn32 40.5(3)
O21 Sn27 Sn32 111.8(2)
C105 Sn27 Sn32 120.5(5)
Sn14 Sn27 Sn32 127.09(4)
O23 Sn27 Sn34 104.5(3)
O53 Sn27 Sn34 38.7(3)
O51 Sn27 Sn34 113.0(3)
O21 Sn27 Sn34 39.0(2)
C105 Sn27 Sn34 119.7(7)
Sn14 Sn27 Sn34 73.04(4)
Sn32 Sn27 Sn34 74.28(4)
O13 Sn28 O54 94.0(4)
O13 Sn28 O56 81.7(4)
O54 Sn28 O56 104.6(4)
O13 Sn28 O65 86.5(4)
O54 Sn28 O65 89.1(4)
O56 Sn28 O65 162.5(5)
O13 Sn28 C109 174.5(6)
O54 Sn28 C109 91.3(6)
O56 Sn28 C109 95.6(7)
O65 Sn28 C109 95.1(7)
O13 Sn28 N6 85.4(4)
O54 Sn28 N6 161.7(5)
O56 Sn28 N6 93.4(5)
O65 Sn28 N6 72.6(5)
C109 Sn28 N6 90.1(6)
O57 Sn29 O4 106.9(4)
O57 Sn29 O43 91.3(4)
O4 Sn29 O43 77.1(3)
O57 Sn29 O68 90.4(4)
O4 Sn29 O68 154.0(4)
O43 Sn29 O68 83.4(4)
O57 Sn29 C113 95.8(7)
O4 Sn29 C113 98.4(5)
O43 Sn29 C113 172.5(7)
O68 Sn29 C113 98.9(6)
O57 Sn29 N2 162.7(5)
O4 Sn29 N2 87.7(5)
O43 Sn29 N2 82.6(5)
O68 Sn29 N2 72.8(5)
C113 Sn29 N2 91.2(7)
O57 Sn29 Sn15 99.9(3)
O4 Sn29 Sn15 39.5(3)
O43 Sn29 Sn15 37.7(2)
O68 Sn29 Sn15 119.8(3)
C113 Sn29 Sn15 137.8(5)
N2 Sn29 Sn15 85.2(4)
O38 Sn30 O43 90.2(4)
O38 Sn30 O62 76.1(4)
O43 Sn30 O62 86.9(4)
O38 Sn30 O59 85.6(3)
O43 Sn30 O59 76.7(3)
O62 Sn30 O59 155.4(4)
O38 Sn30 C117 167.3(7)
O43 Sn30 C117 102.4(7)
O62 Sn30 C117 104.1(7)
O59 Sn30 C117 97.4(7)
O38 Sn30 O64 75.2(4)
O43 Sn30 O64 164.8(4)
O62 Sn30 O64 93.5(4)
O59 Sn30 O64 97.6(4)
C117 Sn30 O64 92.2(7)
O38 Sn30 Sn15 86.9(2)
O43 Sn30 Sn15 38.0(2)
O62 Sn30 Sn15 122.6(3)
O59 Sn30 Sn15 38.7(3)
C117 Sn30 Sn15 103.2(7)
O64 Sn30 Sn15 134.5(3)
O38 Sn31 O39 90.0(4)
O38 Sn31 O62 75.9(4)
O39 Sn31 O62 164.8(4)
O38 Sn31 O57 86.0(4)
O39 Sn31 O57 76.5(4)
O62 Sn31 O57 96.6(4)
O38 Sn31 O44 75.8(4)
O39 Sn31 O44 88.2(4)
O62 Sn31 O44 93.7(4)
O57 Sn31 O44 156.3(4)
O38 Sn31 C121 156.1(11)
O39 Sn31 C121 105.5(13)
O62 Sn31 C121 89.7(13)
O57 Sn31 C121 115.0(10)
O44 Sn31 C121 86.3(11)
O38 Sn31 Sn21 86.2(2)
O39 Sn31 Sn21 37.4(3)
O62 Sn31 Sn21 133.9(2)
O57 Sn31 Sn21 39.1(3)
O44 Sn31 Sn21 122.9(3)
C121 Sn31 Sn21 117.2(11)
O38 Sn31 Sn32 36.2(2)
O39 Sn31 Sn32 83.8(3)
O62 Sn31 Sn32 87.8(3)
O57 Sn31 Sn32 118.9(3)
O44 Sn31 Sn32 40.2(3)
C121 Sn31 Sn32 126.0(10)
Sn21 Sn31 Sn32 102.28(4)
O38 Sn32 O53 90.3(4)
O38 Sn32 O51 85.3(3)
O53 Sn32 O51 77.4(4)
O38 Sn32 O64 75.4(4)
O53 Sn32 O64 86.9(4)
O51 Sn32 O64 155.0(4)
O38 Sn32 O44 75.9(4)
O53 Sn32 O44 165.7(4)
O51 Sn32 O44 97.3(4)
O64 Sn32 O44 93.1(4)
O38 Sn32 C125 169.5(10)
O53 Sn32 C125 92.1(9)
O51 Sn32 C125 105.2(10)
O64 Sn32 C125 94.6(10)
O44 Sn32 C125 102.2(9)
O38 Sn32 Sn27 86.0(2)
O53 Sn32 Sn27 37.9(3)
O51 Sn32 Sn27 39.6(3)
O64 Sn32 Sn27 121.8(3)
O44 Sn32 Sn27 135.0(3)
C125 Sn32 Sn27 102.0(10)
O38 Sn32 Sn31 36.7(3)
O53 Sn32 Sn31 125.9(3)
O51 Sn32 Sn31 86.4(3)
O64 Sn32 Sn31 87.3(3)
O44 Sn32 Sn31 39.9(3)
C125 Sn32 Sn31 142.0(9)
Sn27 Sn32 Sn31 109.09(4)
O51 Sn33 O31 107.0(4)
O51 Sn33 O39 91.5(4)
O31 Sn33 O39 76.5(3)
O51 Sn33 C129 98.4(8)
O31 Sn33 C129 96.7(6)
O39 Sn33 C129 169.3(8)
O51 Sn33 O66 87.7(4)
O31 Sn33 O66 155.1(4)
O39 Sn33 O66 83.3(4)
C129 Sn33 O66 101.0(6)
O51 Sn33 N7 160.5(4)
O31 Sn33 N7 89.4(4)
O39 Sn33 N7 82.0(4)
C129 Sn33 N7 89.8(8)
O66 Sn33 N7 73.4(5)
O51 Sn33 Sn21 99.1(3)
O31 Sn33 Sn21 39.4(2)
O39 Sn33 Sn21 37.2(2)
C129 Sn33 Sn21 135.9(6)
O66 Sn33 Sn21 119.7(3)
N7 Sn33 Sn21 86.8(3)
O59 Sn34 O21 105.1(4)
O59 Sn34 O53 91.3(4)
O21 Sn34 O53 78.0(4)
O59 Sn34 O101 91.4(4)
O21 Sn34 O101 154.4(4)
O53 Sn34 O101 82.2(4)
O59 Sn34 C133 92.5(7)
O21 Sn34 C133 103.1(8)
O53 Sn34 C133 175.6(7)
O101 Sn34 C133 95.6(8)
O59 Sn34 N8 162.2(6)
O21 Sn34 N8 88.2(6)
O53 Sn34 N8 79.8(6)
O101 Sn34 N8 72.3(6)
C133 Sn34 N8 95.9(8)
O59 Sn34 Sn27 98.3(3)
O21 Sn34 Sn27 40.4(3)
O53 Sn34 Sn27 37.6(2)
O101 Sn34 Sn27 118.8(4)
C133 Sn34 Sn27 143.5(7)
N8 Sn34 Sn27 84.1(5)
O48 Na1 O14 97.3(4)
O48 Na1 O11 96.9(4)
O14 Na1 O11 88.8(3)
O48 Na1 O19 162.5(4)
O14 Na1 O19 95.9(3)
O11 Na1 O19 94.9(3)
O48 Na1 O9 93.1(4)
O14 Na1 O9 101.4(3)
O11 Na1 O9 164.6(4)
O19 Na1 O9 72.9(3)
O48 Na1 O10 92.9(3)
O14 Na1 O10 165.5(4)
O11 Na1 O10 100.2(3)
O19 Na1 O10 72.2(3)
O9 Na1 O10 67.6(3)
O48 Na1 Sn22 130.6(3)
O14 Na1 Sn22 91.2(3)
O11 Na1 Sn22 132.0(3)
O19 Na1 Sn22 37.4(2)
O9 Na1 Sn22 37.61(19)
O10 Na1 Sn22 74.3(2)
O48 Na1 Sn12 129.8(3)
O14 Na1 Sn12 132.6(3)
O11 Na1 Sn12 90.4(2)
O19 Na1 Sn12 37.1(2)
O9 Na1 Sn12 74.3(2)
O10 Na1 Sn12 37.06(19)
Sn22 Na1 Sn12 56.19(8)
O48 Na1 Sn26 86.7(3)
O14 Na1 Sn26 135.5(3)
O11 Na1 Sn26 134.9(3)
O19 Na1 Sn26 75.8(2)
O9 Na1 Sn26 34.1(2)
O10 Na1 Sn26 34.7(2)
Sn22 Na1 Sn26 55.66(8)
Sn12 Na1 Sn26 55.71(8)
O61 Na2 O45 118.6(5)
O61 Na2 O55 113.2(5)
O45 Na2 O55 112.8(5)
O61 Na2 O107 76.6(3)
O45 Na2 O107 76.1(4)
O55 Na2 O107 77.4(3)
O61 Na2 O60 105.4(4)
O45 Na2 O60 69.6(3)
O55 Na2 O60 131.2(4)
O107 Na2 O60 141.9(4)
O61 Na2 O49 67.3(3)
O45 Na2 O49 133.2(4)
O55 Na2 O49 104.2(4)
O107 Na2 O49 141.4(4)
O60 Na2 O49 64.6(3)
O61 Na2 O47 129.1(4)
O45 Na2 O47 104.3(4)
O55 Na2 O47 68.7(3)
O107 Na2 O47 143.4(4)
O60 Na2 O47 64.0(3)
O49 Na2 O47 63.5(3)
C137 O3 Sn16 120.1(12)
Sn29 O4 Sn11 133.6(5)
Sn29 O4 Sn15 102.0(4)
Sn11 O4 Sn15 100.8(4)
Sn6 O5 Sn3 106.6(4)
Sn13 O6 Sn10 104.8(4)
Sn13 O6 Sn12 103.0(4)
Sn10 O6 Sn12 146.0(4)
Sn7 O7 Sn1 124.9(4)
Sn7 O7 Sn5 98.0(3)
Sn1 O7 Sn5 134.9(4)
Sn15 O8 Sn11 105.6(4)
Sn15 O8 Sn14 149.5(5)
Sn11 O8 Sn14 104.3(4)
Sn19 O9 Sn26 106.0(4)
Sn19 O9 Sn22 135.1(4)
Sn26 O9 Sn22 104.2(4)
Sn19 O9 Na1 110.5(4)
Sn26 O9 Na1 101.5(4)
Sn22 O9 Na1 94.9(3)
Sn4 O10 Sn26 105.6(3)
Sn4 O10 Sn12 136.3(5)
Sn26 O10 Sn12 104.5(4)
Sn4 O10 Na1 110.1(4)
Sn26 O10 Na1 99.6(4)
Sn12 O10 Na1 95.1(3)
Sn10 O11 Sn1 103.8(3)
Sn10 O11 Na1 114.3(4)
Sn1 O11 Na1 126.4(4)
Sn16 O12 Sn3 126.2(4)
Sn28 O13 Sn8 135.6(5)
Sn28 O13 Sn6 116.3(4)
Sn8 O13 Sn6 98.6(3)
Sn18 O14 Sn8 103.2(3)
Sn18 O14 Na1 114.2(4)
Sn8 O14 Na1 127.6(4)
Sn7 O15 Sn5 97.6(3)
Sn7 O15 Sn25 103.2(4)
Sn5 O15 Sn25 130.9(4)
Sn9 O16 Sn22 103.4(4)
Sn9 O16 Sn23 98.0(4)
Sn22 O16 Sn23 99.9(4)
Sn13 O17 Sn3 145.2(5)
Sn13 O17 Sn9 102.4(4)
Sn3 O17 Sn9 102.8(4)
Sn24 O18 Sn18 123.6(5)
Sn24 O18 Sn19 102.4(4)
Sn18 O18 Sn19 133.9(5)
Sn12 O19 Sn22 101.2(4)
Sn12 O19 Sn9 101.1(4)
Sn22 O19 Sn9 101.1(4)
Sn12 O19 Na1 97.4(3)
Sn22 O19 Na1 96.3(3)
Sn9 O19 Na1 151.5(4)
Sn7 O20 Sn10 122.7(4)
Sn7 O20 Sn4 101.5(4)
Sn10 O20 Sn4 135.7(5)
Sn34 O21 Sn14 134.5(5)
Sn34 O21 Sn27 100.6(4)
Sn14 O21 Sn27 99.4(4)
Sn23 O22 Sn3 146.3(5)
Sn23 O22 Sn9 102.1(4)
Sn3 O22 Sn9 103.0(4)
Sn27 O23 Sn2 151.3(5)
Sn27 O23 Sn14 104.4(4)
Sn2 O23 Sn14 104.1(4)
Sn4 O24 Sn20 136.5(5)
Sn4 O24 Sn26 103.4(4)
Sn20 O24 Sn26 103.1(4)
C161 O25 Sn11 115.5(10)
Sn20 O26 Sn17 107.0(4)
Sn20 O26 Sn25 107.3(4)
Sn17 O26 Sn25 106.1(4)
Sn4 O27 Sn7 103.0(4)
Sn4 O27 Sn25 137.7(5)
Sn7 O27 Sn25 101.0(4)
Sn12 O28 Sn9 103.6(4)
Sn12 O28 Sn13 100.0(4)
Sn9 O28 Sn13 97.8(4)
Sn16 O29 Sn13 133.8(4)
Sn16 O29 Sn10 126.8(4)
Sn13 O29 Sn10 98.2(4)
Sn23 O30 Sn18 104.9(4)
Sn23 O30 Sn22 103.2(4)
Sn18 O30 Sn22 146.4(4)
Sn33 O31 Sn2 132.3(5)
Sn33 O31 Sn21 101.9(4)
Sn2 O31 Sn21 100.2(4)
Sn24 O32 Sn8 125.9(4)
Sn24 O32 Sn5 97.6(4)
Sn8 O32 Sn5 133.8(4)
Sn1 O33 Sn10 103.2(4)
Sn16 O34 Sn1 134.4(5)
Sn16 O34 Sn6 117.0(4)
Sn1 O34 Sn6 100.0(4)
Sn19 O35 Sn20 136.5(5)
Sn19 O35 Sn26 102.1(3)
Sn20 O35 Sn26 103.2(4)
Sn12 O36 Sn22 104.7(4)
Sn12 O36 Sn26 100.5(4)
Sn22 O36 Sn26 98.6(4)
Sn21 O37 Sn11 150.7(5)
Sn21 O37 Sn2 105.0(4)
Sn11 O37 Sn2 104.1(4)
Sn32 O38 Sn30 107.3(4)
Sn32 O38 Sn31 107.1(4)
Sn30 O38 Sn31 106.4(4)
Sn21 O39 Sn33 104.1(4)
Sn21 O39 Sn31 103.3(4)
Sn33 O39 Sn31 137.0(5)
Sn24 O40 Sn17 103.3(4)
Sn24 O40 Sn5 96.4(4)
Sn17 O40 Sn5 130.4(5)
Sn1 O41 Sn8 145.8(4)
Sn1 O41 Sn6 104.3(4)
Sn8 O41 Sn6 103.8(4)
C154 O42 Sn2 115.3(10)
Sn15 O43 Sn29 103.8(4)
Sn15 O43 Sn30 102.9(4)
Sn29 O43 Sn30 138.7(5)
Sn32 O44 Sn31 100.0(4)
C161 O45 Na2 150.6(15)
Sn18 O46 Sn8 104.3(4)
Sn25 O47 Sn20 103.6(4)
Sn25 O47 Na2 98.4(4)
Sn20 O47 Na2 98.8(4)
Sn5 O48 Na1 132.8(5)
Sn20 O49 Sn17 103.6(4)
Sn20 O49 Na2 101.5(4)
Sn17 O49 Na2 98.0(4)
C155 O50 Sn14 113.9(9)
Sn33 O51 Sn27 127.4(4)
Sn33 O51 Sn32 129.7(4)
Sn27 O51 Sn32 99.9(4)
Sn19 O52 Sn24 103.4(4)
Sn19 O52 Sn17 137.4(5)
Sn24 O52 Sn17 101.4(4)
Sn27 O53 Sn32 102.8(5)
Sn27 O53 Sn34 103.7(4)
Sn32 O53 Sn34 138.0(5)
Sn28 O54 Sn23 133.3(5)
Sn28 O54 Sn18 127.3(5)
Sn23 O54 Sn18 98.2(4)
C154 O55 Na2 139.1(13)
Sn28 O56 Sn3 125.2(5)
Sn29 O57 Sn21 127.1(5)
Sn29 O57 Sn31 129.4(5)
Sn21 O57 Sn31 100.2(4)
Sn15 O59 Sn34 128.3(4)
Sn15 O59 Sn30 101.1(4)
Sn34 O59 Sn30 128.1(4)
Sn17 O60 Sn25 103.2(4)
Sn17 O60 Na2 99.5(4)
Sn25 O60 Na2 100.0(4)
C155 O61 Na2 145.2(13)
Sn30 O62 Sn31 100.5(4)
Sn32 O64 Sn30 101.0(4)
C167 O65 Sn28 122.1(13)
C173 O66 Sn33 118.6(13)
C143 O68 Sn29 120.2(13)
C179 O101 Sn34 119.1(16)
Sn2 O107 Sn11 101.5(3)
Sn2 O107 Sn14 102.1(4)
Sn11 O107 Sn14 102.1(4)
Sn2 O107 Na2 116.0(4)
Sn11 O107 Na2 117.1(4)
Sn14 O107 Na2 115.7(4)
C144 N2 C148 119(2)
C144 N2 Sn29 114.0(15)
C148 N2 Sn29 126.2(14)
C184 N8 C180 122(2)
C184 N8 Sn34 124.9(18)
C180 N8 Sn34 113.2(18)
C2 C1 Sn1 120.0(12)
C2 C1 H1A 107.3
Sn1 C1 H1A 107.3
C2 C1 H1B 107.3
Sn1 C1 H1B 107.3
H1A C1 H1B 106.9
C1 C2 C3 111.4(14)
C1 C2 H2A 109.3
C3 C2 H2A 109.3
C1 C2 H2B 109.3
C3 C2 H2B 109.3
H2A C2 H2B 108.0
C4 C3 C2 109.9(15)
C4 C3 H3A 109.7
C2 C3 H3A 109.7
C4 C3 H3B 109.7
C2 C3 H3B 109.7
H3A C3 H3B 108.2
C3 C4 H4A 109.5
C3 C4 H4B 109.5
H4A C4 H4B 109.5
C3 C4 H4C 109.5
H4A C4 H4C 109.5
H4B C4 H4C 109.5
C6 C5 Sn2 117.9(11)
C6 C5 H5A 107.8
Sn2 C5 H5A 107.8
C6 C5 H5B 107.8
Sn2 C5 H5B 107.8
H5A C5 H5B 107.2
C5 C6 C7 105.1(13)
C5 C6 H6A 110.7
C7 C6 H6A 110.7
C5 C6 H6B 110.7
C7 C6 H6B 110.7
H6A C6 H6B 108.8
C8 C7 C6 106.5(15)
C8 C7 H7A 110.4
C6 C7 H7A 110.4
C8 C7 H7B 110.4
C6 C7 H7B 110.4
H7A C7 H7B 108.6
C7 C8 H8A 109.5
C7 C8 H8B 109.5
H8A C8 H8B 109.5
C7 C8 H8C 109.5
H8A C8 H8C 109.5
H8B C8 H8C 109.5
C10 C9 Sn3 114.2(11)
C10 C9 H9A 108.7
Sn3 C9 H9A 108.7
C10 C9 H9B 108.7
Sn3 C9 H9B 108.7
H9A C9 H9B 107.6
C9 C10 C11 111.8(14)
C9 C10 H10A 109.3
C11 C10 H10A 109.3
C9 C10 H10B 109.3
C11 C10 H10B 109.3
H10A C10 H10B 107.9
C10 C11 C12 111.5(15)
C10 C11 H11A 109.3
C12 C11 H11A 109.3
C10 C11 H11B 109.3
C12 C11 H11B 109.3
H11A C11 H11B 108.0
C11 C12 H12A 109.5
C11 C12 H12B 109.5
H12A C12 H12B 109.5
C11 C12 H12C 109.5
H12A C12 H12C 109.5
H12B C12 H12C 109.5
C14 C13 Sn4 111.4(15)
C14 C13 H13A 109.3
Sn4 C13 H13A 109.3
C14 C13 H13I 109.3
Sn4 C13 H13I 109.3
H13A C13 H13I 108.0
C13 C14 C15 116.1(16)
C13 C14 H14A 108.3
C15 C14 H14A 108.3
C13 C14 H14B 108.3
C15 C14 H14B 108.3
H14A C14 H14B 107.4
C16 C15 C14 111.2(16)
C16 C15 H15A 109.4
C14 C15 H15A 109.4
C16 C15 H15B 109.4
C14 C15 H15B 109.4
H15A C15 H15B 108.0
C15 C16 H16A 109.5
C15 C16 H16B 109.5
H16A C16 H16B 109.5
C15 C16 H16C 109.5
H16A C16 H16C 109.5
H16B C16 H16C 109.5
C18 C17 Sn5 112.4(12)
C18 C17 H17A 109.1
Sn5 C17 H17A 109.1
C18 C17 H17B 109.1
Sn5 C17 H17B 109.1
H17A C17 H17B 107.8
C19 C18 C17 110.9(14)
C19 C18 H18A 109.4
C17 C18 H18A 109.4
C19 C18 H18B 109.4
C17 C18 H18B 109.4
H18A C18 H18B 108.0
C18 C19 C20 106.7(15)
C18 C19 H19A 110.4
C20 C19 H19A 110.4
C18 C19 H19B 110.4
C20 C19 H19B 110.4
H19A C19 H19B 108.6
C19 C20 H20A 109.5
C19 C20 H20B 109.5
H20A C20 H20B 109.5
C19 C20 H20C 109.5
H20A C20 H20C 109.5
H20B C20 H20C 109.5
C22 C21 Sn6 113.6(11)
C22 C21 H21A 108.8
Sn6 C21 H21A 108.8
C22 C21 H21B 108.8
Sn6 C21 H21B 108.8
H21A C21 H21B 107.7
C21 C22 C23 110.6(13)
C21 C22 H22A 109.5
C23 C22 H22A 109.5
C21 C22 H22B 109.5
C23 C22 H22B 109.5
H22A C22 H22B 108.1
C22 C23 C24 109.9(14)
C22 C23 H23A 109.7
C24 C23 H23A 109.7
C22 C23 H23B 109.7
C24 C23 H23B 109.7
H23A C23 H23B 108.2
C23 C24 H24A 109.5
C23 C24 H24B 109.5
H24A C24 H24B 109.5
C23 C24 H24C 109.5
H24A C24 H24C 109.5
H24B C24 H24C 109.5
C26 C25 Sn7 124.3(19)
C26 C25 H25A 106.3
Sn7 C25 H25A 106.3
C26 C25 H25B 106.3
Sn7 C25 H25B 106.3
H25A C25 H25B 106.4
C25 C26 C27 116.6(18)
C25 C26 H26A 108.2
C27 C26 H26A 108.2
C25 C26 H26B 108.2
C27 C26 H26B 108.2
H26A C26 H26B 107.3
C26 C27 C28 105.4(15)
C26 C27 H27A 110.7
C28 C27 H27A 110.7
C26 C27 H27B 110.7
C28 C27 H27B 110.7
H27A C27 H27B 108.8
C27 C28 H28A 109.5
C27 C28 H28B 109.5
H28A C28 H28B 109.5
C27 C28 H28C 109.5
H28A C28 H28C 109.5
H28B C28 H28C 109.5
C30 C29 Sn8 113.5(16)
C30 C29 H29A 108.9
Sn8 C29 H29A 108.9
C30 C29 H29B 108.9
Sn8 C29 H29B 108.9
H29A C29 H29B 107.7
C29 C30 C31 107.5(15)
C29 C30 H30B 110.2
C31 C30 H30B 110.2
C29 C30 H30C 110.2
C31 C30 H30C 110.2
H30B C30 H30C 108.5
C32 C31 C30 102.5(15)
C32 C31 H31C 111.3
C30 C31 H31C 111.3
C32 C31 H31F 111.3
C30 C31 H31F 111.3
H31C C31 H31F 109.2
C31 C32 H32D 109.5
C31 C32 H32E 109.5
H32D C32 H32E 109.5
C31 C32 H32F 109.5
H32D C32 H32F 109.5
H32E C32 H32F 109.5
C34 C33 Sn9 116.6(16)
C34 C33 H33A 108.1
Sn9 C33 H33A 108.1
C34 C33 H33B 108.1
Sn9 C33 H33B 108.1
H33A C33 H33B 107.3
C35 C34 C33 110.6(15)
C35 C34 H34A 109.5
C33 C34 H34A 109.5
C35 C34 H34B 109.5
C33 C34 H34B 109.5
H34A C34 H34B 108.1
C34 C35 C36 111.8(16)
C34 C35 H35A 109.3
C36 C35 H35A 109.3
C34 C35 H35B 109.3
C36 C35 H35B 109.3
H35A C35 H35B 107.9
C35 C36 H36A 109.5
C35 C36 H36B 109.5
H36A C36 H36B 109.5
C35 C36 H36C 109.5
H36A C36 H36C 109.5
H36B C36 H36C 109.5
C38 C37 Sn10 116.6(16)
C38 C37 H37A 108.1
Sn10 C37 H37A 108.1
C38 C37 H37B 108.1
Sn10 C37 H37B 108.1
H37A C37 H37B 107.3
C37 C38 C39 107.9(16)
C37 C38 H38A 110.1
C39 C38 H38A 110.1
C37 C38 H38B 110.1
C39 C38 H38B 110.1
H38A C38 H38B 108.4
C40 C39 C38 103.8(15)
C40 C39 H39A 111.0
C38 C39 H39A 111.0
C40 C39 H39B 111.0
C38 C39 H39B 111.0
H39A C39 H39B 109.0
C39 C40 H40A 109.5
C39 C40 H40B 109.5
H40A C40 H40B 109.5
C39 C40 H40C 109.5
H40A C40 H40C 109.5
H40B C40 H40C 109.5
C42 C41 Sn11 117.3(11)
C42 C41 H41A 108.0
Sn11 C41 H41A 108.0
C42 C41 H41B 108.0
Sn11 C41 H41B 108.0
H41A C41 H41B 107.2
C41 C42 C43 108.2(13)
C41 C42 H42A 110.1
C43 C42 H42A 110.1
C41 C42 H42B 110.1
C43 C42 H42B 110.1
H42A C42 H42B 108.4
C44 C43 C42 107.6(14)
C44 C43 H43A 110.2
C42 C43 H43A 110.2
C44 C43 H43B 110.2
C42 C43 H43B 110.2
H43A C43 H43B 108.5
C43 C44 H44A 109.5
C43 C44 H44B 109.5
H44A C44 H44B 109.5
C43 C44 H44C 109.5
H44A C44 H44C 109.5
H44B C44 H44C 109.5
C46 C45 Sn12 110.6(15)
C46 C45 H45A 109.5
Sn12 C45 H45A 109.5
C46 C45 H45B 109.5
Sn12 C45 H45B 109.5
H45A C45 H45B 108.1
C45 C46 C47 109.0(16)
C45 C46 H46A 109.9
C47 C46 H46A 109.9
C45 C46 H46B 109.9
C47 C46 H46B 109.9
H46A C46 H46B 108.3
C46 C47 C48 103.4(15)
C46 C47 H47A 111.1
C48 C47 H47A 111.1
C46 C47 H47B 111.1
C48 C47 H47B 111.1
H47A C47 H47B 109.1
C47 C48 H48A 109.5
C47 C48 H48B 109.5
H48A C48 H48B 109.5
C47 C48 H48C 109.5
H48A C48 H48C 109.5
H48B C48 H48C 109.5
C50 C49 Sn13 108.9(16)
C50 C49 H49A 109.9
Sn13 C49 H49A 109.9
C50 C49 H49B 109.9
Sn13 C49 H49B 109.9
H49A C49 H49B 108.3
C49 C50 C51 106.6(16)
C49 C50 H50C 110.4
C51 C50 H50C 110.4
C49 C50 H50D 110.4
C51 C50 H50D 110.4
H50C C50 H50D 108.6
C50 C51 C52 103.9(16)
C50 C51 H51C 111.0
C52 C51 H51C 111.0
C50 C51 H51D 111.0
C52 C51 H51D 111.0
H51C C51 H51D 109.0
C51 C52 H52D 109.5
C51 C52 H52E 109.5
H52D C52 H52E 109.5
C51 C52 H52F 109.5
H52D C52 H52F 109.5
H52E C52 H52F 109.5
C54 C53 Sn14 120.5(13)
C54 C53 H53A 107.2
Sn14 C53 H53A 107.2
C54 C53 H53B 107.2
Sn14 C53 H53B 107.2
H53A C53 H53B 106.8
C53 C54 C55 107.6(14)
C53 C54 H54A 110.2
C55 C54 H54A 110.2
C53 C54 H54B 110.2
C55 C54 H54B 110.2
H54A C54 H54B 108.5
C56 C55 C54 102.0(14)
C56 C55 H55A 111.4
C54 C55 H55A 111.4
C56 C55 H55B 111.4
C54 C55 H55B 111.4
H55A C55 H55B 109.2
C55 C56 H56A 109.5
C55 C56 H56B 109.5
H56A C56 H56B 109.5
C55 C56 H56C 109.5
H56A C56 H56C 109.5
H56B C56 H56C 109.5
C58 C57 Sn15 113.9(18)
C58 C57 H57A 108.8
Sn15 C57 H57A 108.8
C58 C57 H57B 108.8
Sn15 C57 H57B 108.8
H57A C57 H57B 107.7
C57 C58 C59 109.6(14)
C57 C58 H58A 109.7
C59 C58 H58A 109.7
C57 C58 H58B 109.7
C59 C58 H58B 109.7
H58A C58 H58B 108.2
C60 C59 C58 108.7(14)
C60 C59 H59A 110.0
C58 C59 H59A 110.0
C60 C59 H59B 110.0
C58 C59 H59B 110.0
H59A C59 H59B 108.3
C59 C60 H60A 109.5
C59 C60 H60B 109.5
H60A C60 H60B 109.5
C59 C60 H60C 109.5
H60A C60 H60C 109.5
H60B C60 H60C 109.5
C62 C61 Sn16 123.9(17)
C62 C61 H61A 106.4
Sn16 C61 H61A 106.4
C62 C61 H61B 106.4
Sn16 C61 H61B 106.4
H61A C61 H61B 106.4
C61 C62 C63 109.2(16)
C61 C62 H62A 109.8
C63 C62 H62A 109.8
C61 C62 H62B 109.8
C63 C62 H62B 109.8
H62A C62 H62B 108.3
C64 C63 C62 106.0(16)
C64 C63 H63A 110.5
C62 C63 H63A 110.5
C64 C63 H63B 110.5
C62 C63 H63B 110.5
H63A C63 H63B 108.7
C63 C64 H64A 109.5
C63 C64 H64B 109.5
H64A C64 H64B 109.5
C63 C64 H64C 109.5
H64A C64 H64C 109.5
H64B C64 H64C 109.5
C66 C65 Sn17 113.2(12)
C66 C65 H65A 108.9
Sn17 C65 H65A 108.9
C66 C65 H65B 108.9
Sn17 C65 H65B 108.9
H65A C65 H65B 107.8
C65 C66 C67 109.0(14)
C65 C66 H66A 109.9
C67 C66 H66A 109.9
C65 C66 H66B 109.9
C67 C66 H66B 109.9
H66A C66 H66B 108.3
C68 C67 C66 107.1(15)
C68 C67 H67A 110.3
C66 C67 H67A 110.3
C68 C67 H67B 110.3
C66 C67 H67B 110.3
H67A C67 H67B 108.6
C67 C68 H68A 109.5
C67 C68 H68B 109.5
H68A C68 H68B 109.5
C67 C68 H68C 109.5
H68A C68 H68C 109.5
H68B C68 H68C 109.5
C70 C69 Sn18 119.4(19)
C70 C69 H69A 107.5
Sn18 C69 H69A 107.5
C70 C69 H69B 107.5
Sn18 C69 H69B 107.5
H69A C69 H69B 107.0
C69 C70 C71 106.0(17)
C69 C70 H70A 110.5
C71 C70 H70A 110.5
C69 C70 H70B 110.5
C71 C70 H70B 110.5
H70A C70 H70B 108.7
C72 C71 C70 102.9(16)
C72 C71 H71A 111.2
C70 C71 H71A 111.2
C72 C71 H71B 111.2
C70 C71 H71B 111.2
H71A C71 H71B 109.1
C71 C72 H72A 109.5
C71 C72 H72B 109.5
H72A C72 H72B 109.5
C71 C72 H72C 109.5
H72A C72 H72C 109.5
H72B C72 H72C 109.5
C74 C73 Sn19 112.6(14)
C74 C73 H73A 109.1
Sn19 C73 H73A 109.1
C74 C73 H73B 109.1
Sn19 C73 H73B 109.1
H73A C73 H73B 107.8
C73 C74 C75 106.7(14)
C73 C74 H74A 110.4
C75 C74 H74A 110.4
C73 C74 H74B 110.4
C75 C74 H74B 110.4
H74A C74 H74B 108.6
C76 C75 C74 105.7(15)
C76 C75 H75A 110.6
C74 C75 H75A 110.6
C76 C75 H75B 110.6
C74 C75 H75B 110.6
H75A C75 H75B 108.7
C75 C76 H76A 109.5
C75 C76 H76B 109.5
H76A C76 H76B 109.5
C75 C76 H76C 109.5
H76A C76 H76C 109.5
H76B C76 H76C 109.5
C78 C77 Sn20 109.0(11)
C78 C77 H77A 109.9
Sn20 C77 H77A 109.9
C78 C77 H77B 109.9
Sn20 C77 H77B 109.9
H77A C77 H77B 108.3
C79 C78 C77 111.9(14)
C79 C78 H78A 109.2
C77 C78 H78A 109.2
C79 C78 H78B 109.2
C77 C78 H78B 109.2
H78A C78 H78B 107.9
C78 C79 C80 107.8(14)
C78 C79 H79A 110.2
C80 C79 H79A 110.2
C78 C79 H79B 110.2
C80 C79 H79B 110.2
H79A C79 H79B 108.5
C79 C80 H80A 109.5
C79 C80 H80B 109.5
H80A C80 H80B 109.5
C79 C80 H80C 109.5
H80A C80 H80C 109.5
H80B C80 H80C 109.5
C82 C81 Sn21 113.8(17)
C82 C81 H81A 108.8
Sn21 C81 H81A 108.8
C82 C81 H81B 108.8
Sn21 C81 H81B 108.8
H81A C81 H81B 107.7
C81 C82 C83 104.8(16)
C81 C82 H82A 110.8
C83 C82 H82A 110.8
C81 C82 H82B 110.8
C83 C82 H82B 110.8
H82A C82 H82B 108.9
C82 C83 C84 104.0(16)
C82 C83 H83A 110.9
C84 C83 H83A 110.9
C82 C83 H83B 111.0
C84 C83 H83B 111.0
H83A C83 H83B 109.0
C83 C84 H84A 109.5
C83 C84 H84B 109.5
H84A C84 H84B 109.5
C83 C84 H84C 109.5
H84A C84 H84C 109.5
H84B C84 H84C 109.5
C86 C85 Sn22 113.5(11)
C86 C85 H85A 108.9
Sn22 C85 H85A 108.9
C86 C85 H85B 108.9
Sn22 C85 H85B 108.9
H85A C85 H85B 107.7
C85 C86 C87 109.6(13)
C85 C86 H86A 109.8
C87 C86 H86A 109.8
C85 C86 H86B 109.8
C87 C86 H86B 109.8
H86A C86 H86B 108.2
C88 C87 C86 106.2(13)
C88 C87 H87A 110.5
C86 C87 H87A 110.5
C88 C87 H87B 110.5
C86 C87 H87B 110.5
H87A C87 H87B 108.7
C87 C88 H88A 109.5
C87 C88 H88B 109.5
H88A C88 H88B 109.5
C87 C88 H88C 109.5
H88A C88 H88C 109.5
H88B C88 H88C 109.5
C90 C89 Sn23 116.1(18)
C90 C89 H89A 108.3
Sn23 C89 H89A 108.3
C90 C89 H89B 108.3
Sn23 C89 H89B 108.3
H89A C89 H89B 107.4
C91 C90 C89 108.7(16)
C91 C90 H90A 110.0
C89 C90 H90A 110.0
C91 C90 H90B 110.0
C89 C90 H90B 110.0
H90A C90 H90B 108.3
C90 C91 C92 109.1(16)
C90 C91 H91A 109.9
C92 C91 H91A 109.9
C90 C91 H91B 109.9
C92 C91 H91B 109.9
H91A C91 H91B 108.3
C91 C92 H92A 109.5
C91 C92 H92B 109.5
H92A C92 H92B 109.5
C91 C92 H92C 109.5
H92A C92 H92C 109.5
H92B C92 H92C 109.5
C94 C93 Sn24 105(2)
C94 C93 H93A 110.8
Sn24 C93 H93A 110.8
C94 C93 H93C 110.8
Sn24 C93 H93C 110.8
H93A C93 H93C 108.9
C93 C94 C95 110.8(17)
C93 C94 H94A 109.5
C95 C94 H94A 109.5
C93 C94 H94D 109.5
C95 C94 H94D 109.5
H94A C94 H94D 108.1
C96 C95 C94 108.1(16)
C96 C95 H95A 110.1
C94 C95 H95A 110.1
C96 C95 H95C 110.1
C94 C95 H95C 110.1
H95A C95 H95C 108.4
C95 C96 H96A 109.5
C95 C96 H96B 109.5
H96A C96 H96B 109.5
C95 C96 H96C 109.5
H96A C96 H96C 109.5
H96B C96 H96C 109.5
C98 C97 Sn25 113.5(10)
C98 C97 H97A 108.9
Sn25 C97 H97A 108.9
C98 C97 H97B 108.9
Sn25 C97 H97B 108.9
H97A C97 H97B 107.7
C97 C98 C99 109.9(13)
C97 C98 H98A 109.7
C99 C98 H98A 109.7
C97 C98 H98B 109.7
C99 C98 H98B 109.7
H98A C98 H98B 108.2
C98 C99 C100 108.3(14)
C98 C99 H99A 110.0
C100 C99 H99A 110.0
C98 C99 H99B 110.0
C100 C99 H99B 110.0
H99A C99 H99B 108.4
C99 C100 H10C 109.5
C99 C100 H10D 109.5
H10C C100 H10D 109.5
C99 C100 H10E 109.5
H10C C100 H10E 109.5
H10D C100 H10E 109.5
C102 C101 Sn26 118.6(16)
C102 C101 H10F 107.7
Sn26 C101 H10F 107.7
C102 C101 H10X 107.7
Sn26 C101 H10X 107.7
H10F C101 H10X 107.1
C101 C102 C103 107.0(16)
C101 C102 H10G 110.3
C103 C102 H10G 110.3
C101 C102 H10H 110.3
C103 C102 H10H 110.3
H10G C102 H10H 108.6
C104 C103 C102 104.9(16)
C104 C103 H10I 110.8
C102 C103 H10I 110.8
C104 C103 H10Y 110.8
C102 C103 H10Y 110.8
H10I C103 H10Y 108.8
C103 C104 H10J 109.5
C103 C104 H10K 109.5
H10J C104 H10K 109.5
C103 C104 H10L 109.5
H10J C104 H10L 109.5
H10K C104 H10L 109.5
C106 C105 Sn27 109.4(13)
C106 C105 H10M 109.8
Sn27 C105 H10M 109.8
C106 C105 H10N 109.8
Sn27 C105 H10N 109.8
H10M C105 H10N 108.2
C105 C106 C107 109.4(14)
C105 C106 H10O 109.8
C107 C106 H10O 109.8
C105 C106 H10P 109.8
C107 C106 H10P 109.8
H10O C106 H10P 108.2
C106 C107 C108 104.2(14)
C106 C107 H10Q 110.9
C108 C107 H10Q 110.9
C106 C107 H10R 110.9
C108 C107 H10R 110.9
H10Q C107 H10R 108.9
C107 C108 H10S 109.5
C107 C108 H10T 109.5
H10S C108 H10T 109.5
C107 C108 H10U 109.5
H10S C108 H10U 109.5
H10T C108 H10U 109.5
C110 C109 Sn28 110.5(14)
C110 C109 H10V 109.6
Sn28 C109 H10V 109.6
C110 C109 H10W 109.6
Sn28 C109 H10W 109.6
H10V C109 H10W 108.1
C109 C110 C111 111.1(15)
C109 C110 H11C 109.4
C111 C110 H11C 109.4
C109 C110 H11I 109.4
C111 C110 H11I 109.4
H11C C110 H11I 108.0
C110 C111 C112 98.4(13)
C110 C111 H11D 112.1
C112 C111 H11D 112.1
C110 C111 H11E 112.1
C112 C111 H11E 112.1
H11D C111 H11E 109.7
C111 C112 H11F 109.5
C111 C112 H11G 109.5
H11F C112 H11G 109.5
C111 C112 H11H 109.5
H11F C112 H11H 109.5
H11G C112 H11H 109.5
C114 C113 Sn29 114.4(13)
C114 C113 H11J 108.7
Sn29 C113 H11J 108.7
C114 C113 H11K 108.7
Sn29 C113 H11K 108.7
H11J C113 H11K 107.6
C113 C114 C115 108.5(14)
C113 C114 H14E 110.0
C115 C114 H14E 110.0
C113 C114 H14F 110.0
C115 C114 H14F 110.0
H14E C114 H14F 108.4
C116 C115 C114 101.7(14)
C116 C115 H15E 111.4
C114 C115 H15E 111.4
C116 C115 H15F 111.4
C114 C115 H15F 111.4
H15E C115 H15F 109.3
C115 C116 H16G 109.5
C115 C116 H16H 109.5
H16G C116 H16H 109.5
C115 C116 H16I 109.5
H16G C116 H16I 109.5
H16H C116 H16I 109.5
C118 C117 Sn30 113.4(16)
C118 C117 H11L 108.9
Sn30 C117 H11L 108.9
C118 C117 H11M 108.9
Sn30 C117 H11M 108.9
H11L C117 H11M 107.7
C117 C118 C119 106.6(15)
C117 C118 H11T 110.4
C119 C118 H11T 110.4
C117 C118 H11U 110.4
C119 C118 H11U 110.4
H11T C118 H11U 108.6
C120 C119 C118 104.8(16)
C120 C119 H11V 110.8
C118 C119 H11V 110.8
C120 C119 H11W 110.8
C118 C119 H11W 110.8
H11V C119 H11W 108.9
C119 C120 H12G 109.5
C119 C120 H12H 109.5
H12G C120 H12H 109.5
C119 C120 H12I 109.5
H12G C120 H12I 109.5
H12H C120 H12I 109.5
C122 C121 Sn31 96(2)
C122 C121 H12J 112.7
Sn31 C121 H12J 112.6
C122 C121 H12Q 112.6
Sn31 C121 H12Q 112.6
H12J C121 H12Q 110.1
C121 C122 C123 109.7(19)
C121 C122 H12K 109.7
C123 C122 H12K 109.7
C121 C122 H12L 109.8
C123 C122 H12L 109.8
H12K C122 H12L 108.2
C124 C123 C122 103.5(17)
C124 C123 H12M 111.1
C122 C123 H12M 111.1
C124 C123 H12Z 111.1
C122 C123 H12Z 111.0
H12M C123 H12Z 109.0
C123 C124 H12N 109.5
C123 C124 H12O 109.5
H12N C124 H12O 109.5
C123 C124 H12P 109.5
H12N C124 H12P 109.5
H12O C124 H12P 109.5
C126 C125 Sn32 110(2)
C126 C125 H12D 109.6
Sn32 C125 H12D 109.6
C126 C125 H12E 109.6
Sn32 C125 H12E 109.6
H12D C125 H12E 108.1
C125 C126 C127 106.0(17)
C125 C126 H26E 110.5
C127 C126 H26E 110.5
C125 C126 H26F 110.5
C127 C126 H26F 110.5
H26E C126 H26F 108.7
C128 C127 C126 101.8(16)
C128 C127 H27E 111.4
C126 C127 H27E 111.4
C128 C127 H27F 111.4
C126 C127 H27F 111.4
H27E C127 H27F 109.3
C127 C128 H28G 109.5
C127 C128 H28H 109.5
H28G C128 H28H 109.5
C127 C128 H28I 109.5
H28G C128 H28I 109.5
H28H C128 H28I 109.5
C130 C129 Sn33 116.9(14)
C130 C129 H12F 108.1
Sn33 C129 H12F 108.1
C130 C129 H12R 108.1
Sn33 C129 H12R 108.1
H12F C129 H12R 107.3
C129 C130 C131 108.6(15)
C129 C130 H13B 110.0
C131 C130 H13B 110.0
C129 C130 H13C 110.0
C131 C130 H13C 110.0
H13B C130 H13C 108.3
C132 C131 C130 100.3(14)
C132 C131 H13D 111.7
C130 C131 H13D 111.7
C132 C131 H13E 111.7
C130 C131 H13E 111.7
H13D C131 H13E 109.5
C131 C132 H13F 109.5
C131 C132 H13G 109.5
H13F C132 H13G 109.5
C131 C132 H13H 109.5
H13F C132 H13H 109.5
H13G C132 H13H 109.5
C134 C133 Sn34 119.5(15)
C134 C133 H13R 107.5
Sn34 C133 H13R 107.5
C134 C133 H13S 107.5
Sn34 C133 H13S 107.5
H13R C133 H13S 107.0
C133 C134 C135 111.1(16)
C133 C134 H13J 109.4
C135 C134 H13J 109.4
C133 C134 H13K 109.4
C135 C134 H13K 109.4
H13J C134 H13K 108.0
C136 C135 C134 103.8(15)
C136 C135 H13L 111.0
C134 C135 H13L 111.0
C136 C135 H13M 111.0
C134 C135 H13M 111.0
H13L C135 H13M 109.0
C135 C136 H13N 109.5
C135 C136 H13O 109.5
H13N C136 H13O 109.5
C135 C136 H13P 109.5
H13N C136 H13P 109.5
H13O C136 H13P 109.5
O1 C137 O3 122.7(17)
O1 C137 C138 120(2)
O3 C137 C138 117.6(19)
C139 C138 N1 120.0
C139 C138 C137 123.8(15)
N1 C138 C137 116.1(15)
C140 C139 C138 120.0
C140 C139 H13Q 120.0
C138 C139 H13Q 120.0
C139 C140 C141 120.0
C139 C140 H14G 120.0
C141 C140 H14G 120.0
C142 C141 C140 120.0
C142 C141 H14H 120.0
C140 C141 H14H 120.0
C141 C142 N1 120.0
C141 C142 H14I 120.0
N1 C142 H14I 120.0
C142 N1 C138 120.0
C142 N1 Sn16 128.4(8)
C138 N1 Sn16 110.7(8)
O93 C143 O68 125(2)
O93 C143 C144 118(2)
O68 C143 C144 117.0(19)
N2 C144 C145 124(2)
N2 C144 C143 114.8(19)
C145 C144 C143 121(2)
C144 C145 C146 116(2)
C144 C145 H14J 121.8
C146 C145 H14J 121.8
C147 C146 C145 122(2)
C147 C146 H14K 118.9
C145 C146 H14K 118.9
C146 C147 C148 117(2)
C146 C147 H14L 121.3
C148 C147 H14L 121.3
N2 C148 C147 120(2)
N2 C148 H14M 119.9
C147 C148 H14M 119.9
C150 C149 N3 120.0
C150 C149 C154 123.8(12)
N3 C149 C154 116.1(12)
C149 C150 C151 120.0
C149 C150 H15G 120.0
C151 C150 H15G 120.0
C152 C151 C150 120.0
C152 C151 H15H 120.0
C150 C151 H15H 120.0
C153 C152 C151 120.0
C153 C152 H15I 120.0
C151 C152 H15I 120.0
C152 C153 N3 120.0
C152 C153 H15J 120.0
N3 C153 H15J 120.0
C153 N3 C149 120.0
O55 C154 O42 130.4(15)
O55 C154 C149 115.9(15)
O42 C154 C149 113.6(14)
O61 C155 O50 129.2(14)
O61 C155 C156 119.5(15)
O50 C155 C156 111.3(14)
N4 C156 C160 120.0
N4 C156 C155 114.2(11)
C160 C156 C155 125.8(11)
C157 N4 C156 120.0
N4 C157 C158 120.0
N4 C157 H15K 120.0
C158 C157 H15K 120.0
C159 C158 C157 120.0
C159 C158 H15L 120.0
C157 C158 H15L 120.0
C160 C159 C158 120.0
C160 C159 H15M 120.0
C158 C159 H15M 120.0
C159 C160 C156 120.0
C159 C160 H16J 120.0
C156 C160 H16J 120.0
O45 C161 O25 126.9(15)
O45 C161 C162 120.4(16)
O25 C161 C162 112.7(16)
C163 C162 N5 120.0
C163 C162 C161 124.4(12)
N5 C162 C161 115.4(12)
C162 C163 C164 120.0
C162 C163 H16K 120.0
C164 C163 H16K 120.0
C165 C164 C163 120.0
C165 C164 H16L 120.0
C163 C164 H16L 120.0
C164 C165 C166 120.0
C164 C165 H16M 120.0
C166 C165 H16M 120.0
N5 C166 C165 120.0
N5 C166 H16N 120.0
C165 C166 H16N 120.0
C166 N5 C162 120.0
O2 C167 O65 125.0(18)
O2 C167 C168 117(2)
O65 C167 C168 117.6(19)
C169 C168 N6 120.0
C169 C168 C167 124.2(14)
N6 C168 C167 115.8(14)
C170 C169 C168 120.0
C170 C169 H16O 120.0
C168 C169 H16O 120.0
C169 C170 C171 120.0
C169 C170 H17C 120.0
C171 C170 H17C 120.0
C172 C171 C170 120.0
C172 C171 H17D 120.0
C170 C171 H17D 120.0
C171 C172 N6 120.0
C171 C172 H17E 120.0
N6 C172 H17E 120.0
C172 N6 C168 120.0
C172 N6 Sn28 128.4(8)
C168 N6 Sn28 111.6(8)
O66 C173 O67 121(2)
O66 C173 C174 123.2(19)
O67 C173 C174 113(2)
C175 C174 N7 120.0
C175 C174 C173 128.8(14)
N7 C174 C173 111.1(14)
C174 C175 C176 120.0
C174 C175 H17F 120.0
C176 C175 H17F 120.0
C177 C176 C175 120.0
C177 C176 H17G 120.0
C175 C176 H17G 120.0
C176 C177 C178 120.0
C176 C177 H17H 120.0
C178 C177 H17H 120.0
N7 C178 C177 120.0
N7 C178 H17I 120.0
C177 C178 H17I 120.0
C178 N7 C174 120.0
C178 N7 Sn33 127.2(8)
C174 N7 Sn33 112.8(8)
O102 C179 O101 125(3)
O102 C179 C180 116(3)
O101 C179 C180 119(3)
N8 C180 C181 124(3)
N8 C180 C179 115(3)
C181 C180 C179 121(3)
C182 C181 C180 112(3)
C182 C181 H18E 124.0
C180 C181 H18E 124.0
C181 C182 C183 126(3)
C181 C182 H18F 117.0
C183 C182 H18F 117.0
C182 C183 C184 115(2)
C182 C183 H18G 122.4
C184 C183 H18G 122.4
N8 C184 C183 121(2)
N8 C184 H18H 119.7
C183 C184 H18H 119.7
O105 C185 O106 132.0(18)
O105 C185 C186 115(2)
O106 C185 C186 113(2)
C187 C186 N9 120.0
C187 C186 C185 124.3(18)
N9 C186 C185 115.6(18)
C188 C187 C186 120.0
C188 C187 H18I 120.0
C186 C187 H18I 120.0
C187 C188 C189 120.0
C187 C188 H18J 120.0
C189 C188 H18J 120.0
C190 C189 C188 120.0
C190 C189 H18K 120.0
C188 C189 H18K 120.0
C189 C190 N9 120.0
C189 C190 H19D 120.0
N9 C190 H19D 120.0
C190 N9 C186 120.0

loop_
_geom_bond_atom_site_label_1
_geom_bond_atom_site_label_2
_geom_bond_distance
Sn1 O41 2.056(8)
Sn1 O7 2.079(8)
Sn1 C1 2.141(15)
Sn1 O34 2.118(8)
Sn1 O33 2.144(9)
Sn1 O11 2.183(8)
Sn1 Sn6 3.2669(14)
Sn2 O37 2.084(9)
Sn2 O23 2.087(9)
Sn2 C5 2.123(15)
Sn2 O31 2.113(8)
Sn2 O107 2.125(9)
Sn2 O42 2.190(10)
Sn2 Sn21 3.2373(14)
Sn2 Sn11 3.2975(15)
Sn3 O5 2.024(8)
Sn3 O22 2.086(10)
Sn3 O17 2.101(9)
Sn3 C9 2.156(14)
Sn3 O12 2.189(10)
Sn3 O56 2.201(10)
Sn3 Sn6 3.2192(16)
Sn4 O27 2.024(9)
Sn4 O24 2.035(9)
Sn4 O10 2.040(8)
Sn4 O20 2.097(9)
Sn4 C13 2.162(18)
Sn4 Sn7 3.2236(16)
Sn4 Sn26 3.2890(16)
Sn5 O48 2.084(9)
Sn5 O15 2.096(9)
Sn5 O7 2.114(9)
Sn5 O40 2.120(10)
Sn5 O32 2.133(8)
Sn5 C17 2.152(16)
Sn5 Sn24 3.1309(16)
Sn5 Sn7 3.1322(15)
Sn6 O5 1.991(9)
Sn6 O41 2.081(8)
Sn6 C21 2.128(15)
Sn6 O34 2.146(9)
Sn6 O13 2.185(9)
Sn6 Sn8 3.2708(15)
Sn7 O7 2.037(8)
Sn7 O15 2.067(9)
Sn7 O20 2.066(9)
Sn7 C25 2.10(2)
Sn7 O27 2.096(9)
Sn7 Sn25 3.2624(15)
Sn8 O41 2.074(9)
Sn8 O32 2.079(8)
Sn8 O13 2.130(8)
Sn8 O46 2.138(10)
Sn8 O14 2.178(9)
Sn8 C29 2.19(2)
Sn9 O16 2.111(10)
Sn9 O28 2.114(10)
Sn9 O17 2.129(10)
Sn9 O22 2.139(9)
Sn9 C33 2.162(19)
Sn9 O19 2.143(8)
Sn9 Sn13 3.2033(17)
Sn9 Sn23 3.2124(17)
Sn10 O6 2.045(9)
Sn10 O20 2.083(9)
Sn10 O11 2.107(8)
Sn10 C37 2.160(18)
Sn10 O29 2.167(8)
Sn10 O33 2.164(9)
Sn10 Sn13 3.2241(15)
Sn11 O37 2.098(9)
Sn11 O8 2.091(9)
Sn11 O4 2.104(8)
Sn11 O107 2.132(8)
Sn11 C41 2.174(15)
Sn11 O25 2.192(9)
Sn11 Sn15 3.2484(15)
Sn12 O36 2.067(10)
Sn12 O28 2.097(9)
Sn12 O6 2.121(9)
Sn12 O10 2.133(8)
Sn12 O19 2.143(9)
Sn12 C45 2.18(2)
Sn12 Sn13 3.2445(16)
Sn12 Na1 3.526(5)
Sn13 O17 1.979(9)
Sn13 O6 2.024(8)
Sn13 O29 2.097(9)
Sn13 C49 2.14(2)
Sn13 O28 2.137(10)
Sn14 O21 2.100(9)
Sn14 O23 2.103(9)
Sn14 O8 2.102(8)
Sn14 O107 2.125(9)
Sn14 C53 2.168(16)
Sn14 O50 2.214(10)
Sn14 Sn27 3.2312(15)
Sn15 O8 1.985(8)
Sn15 O43 2.046(8)
Sn15 O59 2.060(9)
Sn15 O4 2.111(9)
Sn15 C57 2.23(2)
Sn15 Sn30 3.2353(15)
Sn15 Sn29 3.2491(16)
Sn16 O34 2.027(9)
Sn16 O29 2.058(9)
Sn16 O12 2.168(9)
Sn16 O3 2.185(10)
Sn16 C61 2.148(19)
Sn16 N1 2.389(9)
Sn17 O26 2.091(9)
Sn17 O40 2.085(9)
Sn17 O60 2.122(9)
Sn17 O52 2.121(8)
Sn17 O49 2.140(10)
Sn17 C65 2.152(16)
Sn17 Sn24 3.2672(15)
Sn18 O30 2.044(10)
Sn18 O18 2.097(9)
Sn18 C69 2.11(2)
Sn18 O14 2.118(8)
Sn18 O46 2.129(11)
Sn18 O54 2.163(9)
Sn18 Sn23 3.2216(16)
Sn19 O52 2.012(9)
Sn19 O9 2.045(8)
Sn19 O35 2.057(9)
Sn19 O18 2.102(10)
Sn19 C73 2.117(18)
Sn19 Sn24 3.2288(17)
Sn19 Sn26 3.2870(17)
Sn20 O26 2.070(9)
Sn20 O35 2.084(9)
Sn20 O24 2.099(10)
Sn20 O49 2.116(10)
Sn20 O47 2.160(9)
Sn20 C77 2.173(15)
Sn21 O37 1.995(9)
Sn21 O39 2.021(9)
Sn21 O57 2.078(10)
Sn21 O31 2.106(9)
Sn21 C81 2.09(2)
Sn21 Sn31 3.2408(16)
Sn21 Sn33 3.2444(17)
Sn22 O16 2.099(8)
Sn22 O36 2.106(9)
Sn22 O30 2.124(9)
Sn22 O9 2.138(8)
Sn22 O19 2.133(9)
Sn22 C85 2.179(15)
Sn22 Sn23 3.2474(16)
Sn22 Na1 3.490(5)
Sn23 O22 1.989(9)
Sn23 O30 2.019(8)
Sn23 O54 2.098(10)
Sn23 C89 2.14(2)
Sn23 O16 2.144(10)
Sn24 O32 2.026(9)
Sn24 O18 2.041(9)
Sn24 C93 2.14(2)
Sn24 O40 2.079(9)
Sn24 O52 2.101(9)
Sn25 O26 2.091(8)
Sn25 O15 2.096(9)
Sn25 O47 2.106(10)
Sn25 O27 2.130(9)
Sn25 O60 2.144(10)
Sn25 C97 2.194(13)
Sn26 O9 2.070(9)
Sn26 O10 2.089(9)
Sn26 O24 2.156(9)
Sn26 O35 2.168(9)
Sn26 C101 2.12(2)
Sn26 O36 2.271(8)
Sn26 Na1 3.617(5)
Sn27 O23 1.984(9)
Sn27 O53 2.037(9)
Sn27 O51 2.092(9)
Sn27 O21 2.137(9)
Sn27 C105 2.166(18)
Sn27 Sn32 3.2353(15)
Sn27 Sn34 3.2402(18)
Sn28 O13 1.996(9)
Sn28 O54 2.069(11)
Sn28 O56 2.167(10)
Sn28 O65 2.179(11)
Sn28 C109 2.226(17)
Sn28 N6 2.393(9)
Sn29 O57 2.046(10)
Sn29 O4 2.071(8)
Sn29 O43 2.083(10)
Sn29 O68 2.158(10)
Sn29 C113 2.154(17)
Sn29 N2 2.337(16)
Sn30 O38 2.061(9)
Sn30 O43 2.089(9)
Sn30 O62 2.144(10)
Sn30 O59 2.130(9)
Sn30 C117 2.143(19)
Sn30 O64 2.136(11)
Sn31 O38 2.061(9)
Sn31 O39 2.111(10)
Sn31 O62 2.151(10)
Sn31 O57 2.147(10)
Sn31 O44 2.147(10)
Sn31 C121 2.21(3)
Sn31 Sn32 3.2996(19)
Sn32 O38 2.041(9)
Sn32 O53 2.104(10)
Sn32 O51 2.135(10)
Sn32 O64 2.146(11)
Sn32 O44 2.161(11)
Sn32 C125 2.17(3)
Sn33 O51 2.051(11)
Sn33 O31 2.071(9)
Sn33 O39 2.093(10)
Sn33 C129 2.115(18)
Sn33 O66 2.145(10)
Sn33 N7 2.325(10)
Sn34 O59 2.081(9)
Sn34 O21 2.076(9)
Sn34 O53 2.085(11)
Sn34 O101 2.157(10)
Sn34 C133 2.139(19)
Sn34 N8 2.340(19)
Na1 O48 2.241(10)
Na1 O14 2.368(9)
Na1 O11 2.389(10)
Na1 O19 2.539(10)
Na1 O9 2.581(10)
Na1 O10 2.625(10)
Na2 O61 2.280(12)
Na2 O45 2.270(13)
Na2 O55 2.289(12)
Na2 O107 2.558(10)
Na2 O60 2.836(12)
Na2 O49 2.870(11)
Na2 O47 2.920(12)
O1 C137 1.21(2)
O2 C167 1.20(2)
O3 C137 1.30(2)
O25 C161 1.288(19)
O42 C154 1.252(18)
O45 C161 1.189(19)
O50 C155 1.283(18)
O55 C154 1.198(18)
O61 C155 1.197(18)
O65 C167 1.27(2)
O66 C173 1.21(2)
O67 C173 1.27(2)
O68 C143 1.28(2)
O93 C143 1.23(2)
O101 C179 1.25(3)
O102 C179 1.25(3)
O105 C185 1.22(3)
O106 C185 1.22(3)
N2 C144 1.31(2)
N2 C148 1.34(2)
N8 C184 1.31(2)
N8 C180 1.30(3)
C1 C2 1.474(15)
C1 H1A 0.9700
C1 H1B 0.9700
C2 C3 1.519(16)
C2 H2A 0.9700
C2 H2B 0.9700
C3 C4 1.476(16)
C3 H3A 0.9700
C3 H3B 0.9700
C4 H4A 0.9600
C4 H4B 0.9600
C4 H4C 0.9600
C5 C6 1.525(15)
C5 H5A 0.9700
C5 H5B 0.9700
C6 C7 1.571(16)
C6 H6A 0.9700
C6 H6B 0.9700
C7 C8 1.481(16)
C7 H7A 0.9700
C7 H7B 0.9700
C8 H8A 0.9600
C8 H8B 0.9600
C8 H8C 0.9600
C9 C10 1.503(15)
C9 H9A 0.9700
C9 H9B 0.9700
C10 C11 1.495(15)
C10 H10A 0.9700
C10 H10B 0.9700
C11 C12 1.516(16)
C11 H11A 0.9700
C11 H11B 0.9700
C12 H12A 0.9600
C12 H12B 0.9600
C12 H12C 0.9600
C13 C14 1.455(17)
C13 H13A 0.9700
C13 H13I 0.9700
C14 C15 1.517(16)
C14 H14A 0.9700
C14 H14B 0.9700
C15 C16 1.470(17)
C15 H15A 0.9700
C15 H15B 0.9700
C16 H16A 0.9600
C16 H16B 0.9600
C16 H16C 0.9600
C17 C18 1.506(15)
C17 H17A 0.9700
C17 H17B 0.9700
C18 C19 1.503(16)
C18 H18A 0.9700
C18 H18B 0.9700
C19 C20 1.538(16)
C19 H19A 0.9700
C19 H19B 0.9700
C20 H20A 0.9600
C20 H20B 0.9600
C20 H20C 0.9600
C21 C22 1.518(15)
C21 H21A 0.9700
C21 H21B 0.9700
C22 C23 1.510(15)
C22 H22A 0.9700
C22 H22B 0.9700
C23 C24 1.528(15)
C23 H23A 0.9700
C23 H23B 0.9700
C24 H24A 0.9600
C24 H24B 0.9600
C24 H24C 0.9600
C25 C26 1.454(16)
C25 H25A 0.9700
C25 H25B 0.9700
C26 C27 1.446(17)
C26 H26A 0.9700
C26 H26B 0.9700
C27 C28 1.580(17)
C27 H27A 0.9700
C27 H27B 0.9700
C28 H28A 0.9600
C28 H28B 0.9600
C28 H28C 0.9600
C29 C30 1.481(17)
C29 H29A 0.9700
C29 H29B 0.9700
C30 C31 1.581(17)
C30 H30B 0.9700
C30 H30C 0.9700
C31 C32 1.531(18)
C31 H31C 0.9700
C31 H31F 0.9700
C32 H32D 0.9600
C32 H32E 0.9600
C32 H32F 0.9600
C33 C34 1.528(16)
C33 H33A 0.9700
C33 H33B 0.9700
C34 C35 1.478(17)
C34 H34A 0.9700
C34 H34B 0.9700
C35 C36 1.497(17)
C35 H35A 0.9700
C35 H35B 0.9700
C36 H36A 0.9600
C36 H36B 0.9600
C36 H36C 0.9600
C37 C38 1.461(17)
C37 H37A 0.9700
C37 H37B 0.9700
C38 C39 1.566(17)
C38 H38A 0.9700
C38 H38B 0.9700
C39 C40 1.503(18)
C39 H39A 0.9700
C39 H39B 0.9700
C40 H40A 0.9600
C40 H40B 0.9600
C40 H40C 0.9600
C41 C42 1.514(14)
C41 H41A 0.9700
C41 H41B 0.9700
C42 C43 1.522(15)
C42 H42A 0.9700
C42 H42B 0.9700
C43 C44 1.513(15)
C43 H43A 0.9700
C43 H43B 0.9700
C44 H44A 0.9600
C44 H44B 0.9600
C44 H44C 0.9600
C45 C46 1.495(17)
C45 H45A 0.9700
C45 H45B 0.9700
C46 C47 1.534(17)
C46 H46A 0.9700
C46 H46B 0.9700
C47 C48 1.587(18)
C47 H47A 0.9700
C47 H47B 0.9700
C48 H48A 0.9600
C48 H48B 0.9600
C48 H48C 0.9600
C49 C50 1.497(17)
C49 H49A 0.9700
C49 H49B 0.9700
C50 C51 1.554(17)
C50 H50C 0.9700
C50 H50D 0.9700
C51 C52 1.562(18)
C51 H51C 0.9700
C51 H51D 0.9700
C52 H52D 0.9600
C52 H52E 0.9600
C52 H52F 0.9600
C53 C54 1.442(16)
C53 H53A 0.9700
C53 H53B 0.9700
C54 C55 1.568(16)
C54 H54A 0.9700
C54 H54B 0.9700
C55 C56 1.568(17)
C55 H55A 0.9700
C55 H55B 0.9700
C56 H56A 0.9600
C56 H56B 0.9600
C56 H56C 0.9600
C57 C58 1.430(17)
C57 H57A 0.9700
C57 H57B 0.9700
C58 C59 1.593(16)
C58 H58A 0.9700
C58 H58B 0.9700
C59 C60 1.479(17)
C59 H59A 0.9700
C59 H59B 0.9700
C60 H60A 0.9600
C60 H60B 0.9600
C60 H60C 0.9600
C61 C62 1.428(17)
C61 H61A 0.9700
C61 H61B 0.9700
C62 C63 1.575(17)
C62 H62A 0.9700
C62 H62B 0.9700
C63 C64 1.503(17)
C63 H63A 0.9700
C63 H63B 0.9700
C64 H64A 0.9600
C64 H64B 0.9600
C64 H64C 0.9600
C65 C66 1.517(15)
C65 H65A 0.9700
C65 H65B 0.9700
C66 C67 1.516(16)
C66 H66A 0.9700
C66 H66B 0.9700
C67 C68 1.515(16)
C67 H67A 0.9700
C67 H67B 0.9700
C68 H68A 0.9600
C68 H68B 0.9600
C68 H68C 0.9600
C69 C70 1.460(18)
C69 H69A 0.9700
C69 H69B 0.9700
C70 C71 1.594(18)
C70 H70A 0.9700
C70 H70B 0.9700
C71 C72 1.503(18)
C71 H71A 0.9700
C71 H71B 0.9700
C72 H72A 0.9600
C72 H72B 0.9600
C72 H72C 0.9600
C73 C74 1.512(16)
C73 H73A 0.9700
C73 H73B 0.9700
C74 C75 1.545(17)
C74 H74A 0.9700
C74 H74B 0.9700
C75 C76 1.511(17)
C75 H75A 0.9700
C75 H75B 0.9700
C76 H76A 0.9600
C76 H76B 0.9600
C76 H76C 0.9600
C77 C78 1.535(15)
C77 H77A 0.9700
C77 H77B 0.9700
C78 C79 1.482(15)
C78 H78A 0.9700
C78 H78B 0.9700
C79 C80 1.545(16)
C79 H79A 0.9700
C79 H79B 0.9700
C80 H80A 0.9600
C80 H80B 0.9600
C80 H80C 0.9600
C81 C82 1.510(17)
C81 H81A 0.9700
C81 H81B 0.9700
C82 C83 1.554(18)
C82 H82A 0.9700
C82 H82B 0.9700
C83 C84 1.542(18)
C83 H83A 0.9700
C83 H83B 0.9700
C84 H84A 0.9600
C84 H84B 0.9600
C84 H84C 0.9600
C85 C86 1.510(15)
C85 H85A 0.9700
C85 H85B 0.9700
C86 C87 1.541(15)
C86 H86A 0.9700
C86 H86B 0.9700
C87 C88 1.543(16)
C87 H87A 0.9700
C87 H87B 0.9700
C88 H88A 0.9600
C88 H88B 0.9600
C88 H88C 0.9600
C89 C90 1.531(17)
C89 H89A 0.9700
C89 H89B 0.9700
C90 C91 1.474(17)
C90 H90A 0.9700
C90 H90B 0.9700
C91 C92 1.543(17)
C91 H91A 0.9700
C91 H91B 0.9700
C92 H92A 0.9600
C92 H92B 0.9600
C92 H92C 0.9600
C93 C94 1.480(18)
C93 H93A 0.9700
C93 H93C 0.9700
C94 C95 1.521(18)
C94 H94A 0.9700
C94 H94D 0.9700
C95 C96 1.535(18)
C95 H95A 0.9700
C95 H95C 0.9700
C96 H96A 0.9600
C96 H96B 0.9600
C96 H96C 0.9600
C97 C98 1.508(15)
C97 H97A 0.9700
C97 H97B 0.9700
C98 C99 1.522(15)
C98 H98A 0.9700
C98 H98B 0.9700
C99 C100 1.513(16)
C99 H99A 0.9700
C99 H99B 0.9700
C100 H10C 0.9600
C100 H10D 0.9600
C100 H10E 0.9600
C101 C102 1.477(17)
C101 H10F 0.9700
C101 H10X 0.9700
C102 C103 1.563(17)
C102 H10G 0.9700
C102 H10H 0.9700
C103 C104 1.493(18)
C103 H10I 0.9700
C103 H10Y 0.9700
C104 H10J 0.9600
C104 H10K 0.9600
C104 H10L 0.9600
C105 C106 1.509(16)
C105 H10M 0.9700
C105 H10N 0.9700
C106 C107 1.525(16)
C106 H10O 0.9700
C106 H10P 0.9700
C107 C108 1.563(17)
C107 H10Q 0.9700
C107 H10R 0.9700
C108 H10S 0.9600
C108 H10T 0.9600
C108 H10U 0.9600
C109 C110 1.488(16)
C109 H10V 0.9700
C109 H10W 0.9700
C110 C111 1.565(16)
C110 H11C 0.9700
C110 H11I 0.9700
C111 C112 1.627(17)
C111 H11D 0.9700
C111 H11E 0.9700
C112 H11F 0.9600
C112 H11G 0.9600
C112 H11H 0.9600
C113 C114 1.478(15)
C113 H11J 0.9700
C113 H11K 0.9700
C114 C115 1.553(16)
C114 H14E 0.9700
C114 H14F 0.9700
C115 C116 1.551(17)
C115 H15E 0.9700
C115 H15F 0.9700
C116 H16G 0.9600
C116 H16H 0.9600
C116 H16I 0.9600
C117 C118 1.463(17)
C117 H11L 0.9700
C117 H11M 0.9700
C118 C119 1.593(17)
C118 H11T 0.9700
C118 H11U 0.9700
C119 C120 1.487(18)
C119 H11V 0.9700
C119 H11W 0.9700
C120 H12G 0.9600
C120 H12H 0.9600
C120 H12I 0.9600
C121 C122 1.433(19)
C121 H12J 0.9700
C121 H12Q 0.9700
C122 C123 1.575(19)
C122 H12K 0.9700
C122 H12L 0.9700
C123 C124 1.557(19)
C123 H12M 0.9700
C123 H12Z 0.9700
C124 H12N 0.9600
C124 H12O 0.9600
C124 H12P 0.9600
C125 C126 1.449(19)
C125 H12D 0.9700
C125 H12E 0.9700
C126 C127 1.620(18)
C126 H26E 0.9700
C126 H26F 0.9700
C127 C128 1.498(18)
C127 H27E 0.9700
C127 H27F 0.9700
C128 H28G 0.9600
C128 H28H 0.9600
C128 H28I 0.9600
C129 C130 1.459(16)
C129 H12F 0.9700
C129 H12R 0.9700
C130 C131 1.566(17)
C130 H13B 0.9700
C130 H13C 0.9700
C131 C132 1.556(18)
C131 H13D 0.9700
C131 H13E 0.9700
C132 H13F 0.9600
C132 H13G 0.9600
C132 H13H 0.9600
C133 C134 1.453(16)
C133 H13R 0.9700
C133 H13S 0.9700
C134 C135 1.550(17)
C134 H13J 0.9700
C134 H13K 0.9700
C135 C136 1.547(17)
C135 H13L 0.9700
C135 H13M 0.9700
C136 H13N 0.9600
C136 H13O 0.9600
C136 H13P 0.9600
C137 C138 1.473(15)
C138 C139 1.3900
C138 N1 1.3900
C139 C140 1.3900
C139 H13Q 0.9300
C140 C141 1.3900
C140 H14G 0.9300
C141 C142 1.3900
C141 H14H 0.9300
C142 N1 1.3900
C142 H14I 0.9300
C143 C144 1.54(3)
C144 C145 1.34(2)
C145 C146 1.39(2)
C145 H14J 0.9300
C146 C147 1.33(2)
C146 H14K 0.9300
C147 C148 1.42(2)
C147 H14L 0.9300
C148 H14M 0.9300
C149 C150 1.3900
C149 N3 1.3900
C149 C154 1.488(14)
C150 C151 1.3900
C150 H15G 0.9300
C151 C152 1.3900
C151 H15H 0.9300
C152 C153 1.3900
C152 H15I 0.9300
C153 N3 1.3900
C153 H15J 0.9300
C155 C156 1.480(14)
C156 N4 1.3900
C156 C160 1.3900
N4 C157 1.3900
C157 C158 1.3900
C157 H15K 0.9300
C158 C159 1.3900
C158 H15L 0.9300
C159 C160 1.3900
C159 H15M 0.9300
C160 H16J 0.9300
C161 C162 1.478(14)
C162 C163 1.3900
C162 N5 1.3900
C163 C164 1.3900
C163 H16K 0.9300
C164 C165 1.3900
C164 H16L 0.9300
C165 C166 1.3900
C165 H16M 0.9300
C166 N5 1.3900
C166 H16N 0.9300
C167 C168 1.512(16)
C168 C169 1.3900
C168 N6 1.3900
C169 C170 1.3900
C169 H16O 0.9300
C170 C171 1.3900
C170 H17C 0.9300
C171 C172 1.3900
C171 H17D 0.9300
C172 N6 1.3900
C172 H17E 0.9300
C173 C174 1.492(16)
C174 C175 1.3900
C174 N7 1.3900
C175 C176 1.3900
C175 H17F 0.9300
C176 C177 1.3900
C176 H17G 0.9300
C177 C178 1.3900
C177 H17H 0.9300
C178 N7 1.3900
C178 H17I 0.9300
C179 C180 1.49(3)
C180 C181 1.38(3)
C181 C182 1.40(3)
C181 H18E 0.9300
C182 C183 1.35(3)
C182 H18F 0.9300
C183 C184 1.39(3)
C183 H18G 0.9300
C184 H18H 0.9300
C185 C186 1.501(16)
C186 C187 1.3900
C186 N9 1.3900
C187 C188 1.3900
C187 H18I 0.9300
C188 C189 1.3900
C188 H18J 0.9300
C189 C190 1.3900
C189 H18K 0.9300
C190 N9 1.3900
C190 H19D 0.9300
